data_7244662
loop_
_publ_author_name
'Che, ZiWei'
'Chen, JiTun'
'Wang, TianTian'
'Yan, Han'
'Zhou, Teng-Da'
'Guo, Rui'
'Sun, Wenbin'

_publ_section_title
;
 Wheel-like Gd42 Polynuclear Complex with Significant Magnetocaloric
 Effect
;
_journal_name_full CrystEngComm
_journal_paper_doi 10.1039/D2CE00315E
_journal_year 2022
_chemical_formula_sum 'C280 H378 Gd42 O238'
_chemical_formula_weight 14156.30
_space_group_crystal_system triclinic
_space_group_IT_number 2
_space_group_name_Hall '-P 1'
_space_group_name_H-M_alt 'P -1'
_atom_sites_solution_hydrogens geom
_audit_creation_method SHELXL-2018/3
_audit_update_record
;
2022-02-28 deposited with the CCDC.	2022-03-22 downloaded from the CCDC.
;
_cell_angle_alpha 104.141(2)
_cell_angle_beta 103.764(2)
_cell_angle_gamma 99.321(2)
_cell_formula_units_Z 1
_cell_length_a 16.9191(7)
_cell_length_b 32.0586(13)
_cell_length_c 33.1404(13)
_cell_measurement_reflns_used 9297
_cell_measurement_temperature 150(2)
_cell_measurement_theta_max 25.99
_cell_measurement_theta_min 2.22
_cell_volume 16461.5(12)
_computing_structure_refinement 'SHELXL-2018/3 (Sheldrick, 2018)'
_computing_structure_solution 'SHELXT 2018/2 (Sheldrick, 2018)'
_diffrn_ambient_temperature 150(2)
_diffrn_measured_fraction_theta_full 0.999
_diffrn_measured_fraction_theta_max 0.997
_diffrn_measurement_device_type 'Bruker APEX-II CCD'
_diffrn_measurement_method '\f and \w scans'
_diffrn_radiation_type MoK\a
_diffrn_radiation_wavelength 0.71073
_diffrn_reflns_av_R_equivalents 0.0831
_diffrn_reflns_av_unetI/netI 0.0478
_diffrn_reflns_Laue_measured_fraction_full 0.999
_diffrn_reflns_Laue_measured_fraction_max 0.997
_diffrn_reflns_limit_h_max 21
_diffrn_reflns_limit_h_min -21
_diffrn_reflns_limit_k_max 40
_diffrn_reflns_limit_k_min -40
_diffrn_reflns_limit_l_max 41
_diffrn_reflns_limit_l_min -41
_diffrn_reflns_number 433377
_diffrn_reflns_point_group_measured_fraction_full 0.999
_diffrn_reflns_point_group_measured_fraction_max 0.997
_diffrn_reflns_theta_full 25.242
_diffrn_reflns_theta_max 26.411
_diffrn_reflns_theta_min 2.021
_exptl_absorpt_coefficient_mu 4.227
_exptl_crystal_density_diffrn 1.428
_exptl_crystal_description block
_exptl_crystal_F_000 6650
_exptl_crystal_size_max 0.160
_exptl_crystal_size_mid 0.150
_exptl_crystal_size_min 0.130
_exptl_transmission_factor_max 0.2
_exptl_transmission_factor_min 0.15
_refine_diff_density_max 1.667
_refine_diff_density_min -0.981
_refine_diff_density_rms 0.115
_refine_ls_extinction_method none
_refine_ls_goodness_of_fit_ref 1.019
_refine_ls_hydrogen_treatment constr
_refine_ls_matrix_type full
_refine_ls_number_parameters 2530
_refine_ls_number_reflns 67401
_refine_ls_number_restraints 0
_refine_ls_restrained_S_all 1.019
_refine_ls_R_factor_all 0.0797
_refine_ls_R_factor_gt 0.0437
_refine_ls_shift/su_max 0.082
_refine_ls_shift/su_mean 0.004
_refine_ls_structure_factor_coef Fsqd
_refine_ls_weighting_details 'w=1/[\s^2^(Fo^2^)+(0.0609P)^2^+13.0608P] where P=(Fo^2^+2Fc^2^)/3'
_refine_ls_weighting_scheme calc
_refine_ls_wR_factor_gt 0.1098
_refine_ls_wR_factor_ref 0.1307
_reflns_Friedel_coverage 0.000
_reflns_number_gt 40896
_reflns_number_total 67401
_reflns_threshold_expression 'I > 2\s(I)'
_cod_data_source_file d2ce00315e2.cif
_cod_data_source_block 1-Gd
_cod_original_cell_volume 16461.4(12)
_cod_database_code 7244662
_shelx_shelxl_version_number 2018/3
_shelx_space_group_comment
;
The symmetry employed for this shelxl refinement is uniquely defined
by the following loop, which should always be used as a source of
symmetry information in preference to the above space-group names.
They are only intended as comments.
;
_shelx_estimated_absorpt_t_min 0.551
_shelx_estimated_absorpt_t_max 0.610

loop_
_space_group_symop_operation_xyz
'x, y, z'
'-x, -y, -z'

loop_
_atom_site_label
_atom_site_type_symbol
_atom_site_fract_x
_atom_site_fract_y
_atom_site_fract_z
_atom_site_U_iso_or_equiv
_atom_site_adp_type
_atom_site_occupancy
_atom_site_site_symmetry_order
_atom_site_calc_flag
_atom_site_refinement_flags_posn
_atom_site_refinement_flags_adp
_atom_site_refinement_flags_occupancy
_atom_site_disorder_assembly
_atom_site_disorder_group
Gd1 Gd 0.32033(2) 0.11007(2) 0.41578(2) 0.05622(5) Uani 1 1 d . . . . .
Gd2 Gd 0.11455(2) 0.15108(2) 0.39236(2) 0.05802(5) Uani 1 1 d . . . . .
Gd3 Gd 0.25893(2) 0.18057(2) 0.59475(2) 0.05656(5) Uani 1 1 d . . . . .
Gd4 Gd 0.27722(2) 0.07183(2) 0.51611(2) 0.05727(5) Uani 1 1 d . . . . .
Gd5 Gd 0.05997(2) 0.14341(2) 0.26646(2) 0.05912(5) Uani 1 1 d . . . . .
Gd6 Gd 0.71976(2) 0.40431(2) 0.79628(2) 0.06046(5) Uani 1 1 d . . . . .
Gd7 Gd 0.43775(2) 0.17121(2) 0.54030(2) 0.05919(5) Uani 1 1 d . . . . .
Gd8 Gd 0.36143(2) 0.28599(2) 0.69960(2) 0.06076(5) Uani 1 1 d . . . . .
Gd9 Gd 0.11934(2) 0.04824(2) 0.31854(2) 0.06193(5) Uani 1 1 d . . . . .
Gd10 Gd 0.09350(2) 0.10989(2) 0.15075(2) 0.06821(6) Uani 1 1 d . . . . .
Gd11 Gd 0.27556(2) 0.16637(2) 0.24309(2) 0.06216(5) Uani 1 1 d . . . . .
Gd12 Gd 0.57045(2) 0.45907(2) 0.85324(2) 0.06185(5) Uani 1 1 d . . . . .
Gd13 Gd 0.36571(2) 0.41372(2) 0.13820(2) 0.06166(5) Uani 1 1 d . . . . .
Gd14 Gd 0.59496(2) 0.27941(2) 0.73758(2) 0.06001(5) Uani 1 1 d . . . . .
Gd15 Gd 0.75904(2) 0.55061(2) 0.94598(2) 0.06415(5) Uani 1 1 d . . . . .
Gd16 Gd 0.23651(2) 0.22009(2) 0.14649(2) 0.06311(5) Uani 1 1 d . . . . .
Gd17 Gd 0.87504(2) 0.60960(2) 0.87837(2) 0.06273(5) Uani 1 1 d . . . . .
Gd18 Gd 0.40070(2) 0.18148(2) 0.71056(2) 0.06511(5) Uani 1 1 d . . . . .
Gd19 Gd 0.07443(2) 0.28982(2) 0.16933(2) 0.06466(5) Uani 1 1 d . . . . .
Gd20 Gd 0.62373(2) 0.34645(2) 0.86012(2) 0.07019(6) Uani 1 1 d . . . . .
Gd21 Gd 0.09488(2) 0.26157(2) 0.06039(2) 0.06993(6) Uani 1 1 d . . . . .
C1 C 0.2313(2) 0.23701(9) 0.29722(9) 0.0650(10) Uani 1 1 d . . . . .
C2 C 0.1995(2) 0.27352(10) 0.32177(10) 0.0691(11) Uani 1 1 d . . . . .
H2A H 0.146785 0.260874 0.326327 0.083 Uiso 1 1 calc R U . . .
H2B H 0.240973 0.288976 0.349982 0.083 Uiso 1 1 calc R U . . .
H2C H 0.190155 0.294453 0.304979 0.083 Uiso 1 1 calc R U . . .
C3 C 0.5245(2) 0.17722(11) 0.47674(10) 0.0718(12) Uani 1 1 d . . . . .
C4 C 0.2885(2) 0.02106(10) 0.57370(10) 0.0706(11) Uani 1 1 d . . . . .
C5 C 0.0988(2) 0.09820(9) 0.53748(9) 0.0624(10) Uani 1 1 d . . . . .
C6 C 0.5227(2) 0.45096(11) 0.72155(10) 0.0724(12) Uani 1 1 d . . . . .
H6A H 0.495735 0.466766 0.741579 0.087 Uiso 1 1 calc R U . . .
H6B H 0.543519 0.470481 0.705871 0.087 Uiso 1 1 calc R U . . .
H6C H 0.482012 0.424739 0.700709 0.087 Uiso 1 1 calc R U . . .
C7 C 0.3233(2) 0.04009(9) 0.32652(10) 0.0635(10) Uani 1 1 d . . . . .
C8 C 0.3106(2) 0.02217(10) 0.28173(10) 0.0712(12) Uani 1 1 d . . . . .
C9 C 0.3270(2) 0.33292(10) 0.25484(11) 0.0723(12) Uani 1 1 d . . . . .
H9A H 0.358622 0.310932 0.246252 0.087 Uiso 1 1 calc R U . . .
H9B H 0.350780 0.360769 0.250275 0.087 Uiso 1 1 calc R U . . .
H9C H 0.330274 0.337900 0.285625 0.087 Uiso 1 1 calc R U . . .
C10 C 0.3531(2) 0.24128(10) 0.41595(11) 0.0764(12) Uani 1 1 d . . . . .
H10A H 0.397490 0.226039 0.423893 0.092 Uiso 1 1 calc R U . . .
H10B H 0.353489 0.247799 0.388604 0.092 Uiso 1 1 calc R U . . .
H10C H 0.362562 0.268970 0.438971 0.092 Uiso 1 1 calc R U . . .
C11 C -0.0433(2) 0.05270(11) 0.49600(11) 0.0733(12) Uani 1 1 d . . . . .
H11 H -0.078672 0.029468 0.471438 0.088 Uiso 1 1 calc R U . . .
C12 C 0.3996(2) 0.39516(10) 0.05531(10) 0.0663(11) Uani 1 1 d . . . . .
C13 C -0.0239(2) 0.07692(11) 0.37053(10) 0.0704(11) Uani 1 1 d . . . . .
C14 C 0.4039(2) 0.04172(10) 0.35213(10) 0.0722(12) Uani 1 1 d . . . . .
C15 C 0.3958(2) 0.38810(11) 0.77359(10) 0.0713(12) Uani 1 1 d . . . . .
C16 C 0.8795(2) 0.47606(11) 0.94462(10) 0.0770(13) Uani 1 1 d . . . . .
H16 H 0.886669 0.449645 0.951671 0.092 Uiso 1 1 calc R U . . .
C17 C -0.0779(2) 0.24544(12) 0.22543(12) 0.0898(13) Uani 1 1 d . . . . .
H17A H -0.079200 0.264408 0.206257 0.108 Uiso 1 1 calc R U . . .
H17B H -0.125622 0.219771 0.212413 0.108 Uiso 1 1 calc R U . . .
H17C H -0.081182 0.262219 0.253745 0.108 Uiso 1 1 calc R U . . .
C18 C 0.9948(3) 0.68344(11) 0.98307(10) 0.0845(14) Uani 1 1 d . . . . .
C19 C 0.9488(2) 0.54100(11) 0.92677(10) 0.0776(13) Uani 1 1 d . . . . .
C20 C 0.4570(2) 0.13864(12) 0.31793(11) 0.0779(12) Uani 1 1 d . . . . .
H20A H 0.447115 0.142494 0.288850 0.093 Uiso 1 1 calc R U . . .
H20B H 0.506169 0.161074 0.337953 0.093 Uiso 1 1 calc R U . . .
H20C H 0.466653 0.109097 0.316718 0.093 Uiso 1 1 calc R U . . .
C21 C 0.2485(2) 0.11424(11) 0.66649(11) 0.0789(13) Uani 1 1 d . . . . .
C22 C 0.1716(2) 0.07809(11) 0.64456(11) 0.0823(13) Uani 1 1 d . . . . .
H22A H 0.147174 0.079420 0.615091 0.099 Uiso 1 1 calc R U . . .
H22B H 0.185906 0.049438 0.643035 0.099 Uiso 1 1 calc R U . . .
H22C H 0.130959 0.081607 0.661128 0.099 Uiso 1 1 calc R U . . .
C23 C 0.5763(2) 0.12859(11) 0.68481(10) 0.0788(12) Uani 1 1 d . . . . .
C24 C -0.0238(2) 0.10930(11) 0.56230(11) 0.0800(13) Uani 1 1 d . . . . .
H24 H -0.046090 0.124419 0.583802 0.096 Uiso 1 1 calc R U . . .
C25 C 0.2042(2) 0.28150(12) 0.63919(11) 0.0775(13) Uani 1 1 d . . . . .
C26 C 0.5374(2) 0.33649(11) 0.63706(10) 0.0724(12) Uani 1 1 d . . . . .
H26A H 0.592626 0.333614 0.652130 0.087 Uiso 1 1 calc R U . . .
H26B H 0.520815 0.318214 0.606668 0.087 Uiso 1 1 calc R U . . .
H26C H 0.539673 0.367508 0.638170 0.087 Uiso 1 1 calc R U . . .
C27 C -0.0209(2) 0.02778(11) 0.24114(11) 0.0785(12) Uani 1 1 d . . . . .
C28 C 0.4634(2) 0.02436(12) 0.33576(11) 0.0875(14) Uani 1 1 d . . . . .
H28 H 0.515989 0.025603 0.354879 0.105 Uiso 1 1 calc R U . . .
C29 C 0.0844(2) 0.17614(14) 0.63500(12) 0.0953(15) Uani 1 1 d . . . . .
H29A H 0.129755 0.199293 0.657168 0.114 Uiso 1 1 calc R U . . .
H29B H 0.039492 0.189408 0.622974 0.114 Uiso 1 1 calc R U . . .
H29C H 0.062459 0.154320 0.648189 0.114 Uiso 1 1 calc R U . . .
C30 C 0.2671(2) 0.24138(12) 0.74426(10) 0.0753(12) Uani 1 1 d . . . . .
C31 C 0.1383(3) 0.11210(11) 0.07206(10) 0.0829(14) Uani 1 1 d . . . . .
C32 C 0.4937(3) 0.10682(12) 0.66147(11) 0.0885(15) Uani 1 1 d . . . . .
H32 H 0.484697 0.077404 0.643526 0.106 Uiso 1 1 calc R U . . .
C33 C 0.3023(2) 0.38418(13) 0.76953(13) 0.0942(16) Uani 1 1 d . . . . .
H33A H 0.269849 0.355776 0.748580 0.113 Uiso 1 1 calc R U . . .
H33B H 0.293172 0.385869 0.797944 0.113 Uiso 1 1 calc R U . . .
H33C H 0.284292 0.408381 0.759489 0.113 Uiso 1 1 calc R U . . .
C34 C 0.0657(3) -0.07786(12) 0.34131(16) 0.1289(19) Uani 1 1 d . . . . .
H34A H 0.088787 -0.098618 0.323066 0.155 Uiso 1 1 calc R U . . .
H34B H 0.088276 -0.076553 0.371819 0.155 Uiso 1 1 calc R U . . .
H34C H 0.004604 -0.087885 0.332453 0.155 Uiso 1 1 calc R U . . .
C35 C -0.0522(3) 0.22825(13) 0.34096(12) 0.1074(16) Uani 1 1 d . . . . .
H35A H -0.067564 0.245939 0.365230 0.129 Uiso 1 1 calc R U . . .
H35B H -0.020668 0.247961 0.328881 0.129 Uiso 1 1 calc R U . . .
H35C H -0.103052 0.209936 0.318360 0.129 Uiso 1 1 calc R U . . .
C36 C 0.9335(2) 0.47958(11) 0.81308(14) 0.0895(15) Uani 1 1 d . . . . .
H36A H 0.912199 0.447438 0.804542 0.107 Uiso 1 1 calc R U . . .
H36B H 0.952512 0.487785 0.789759 0.107 Uiso 1 1 calc R U . . .
H36C H 0.980453 0.488838 0.839719 0.107 Uiso 1 1 calc R U . . .
C37 C 0.6603(2) 0.21284(15) 0.61469(12) 0.0968(16) Uani 1 1 d . . . . .
H37A H 0.634444 0.194454 0.584492 0.116 Uiso 1 1 calc R U . . .
H37B H 0.704161 0.237486 0.615761 0.116 Uiso 1 1 calc R U . . .
H37C H 0.684867 0.194944 0.632108 0.116 Uiso 1 1 calc R U . . .
C38 C 0.3408(3) 0.41239(15) 0.90024(12) 0.1101(17) Uani 1 1 d . . . . .
H38 H 0.320896 0.437525 0.911493 0.132 Uiso 1 1 calc R U . . .
C39 C 0.5931(3) 0.45428(11) 0.98040(10) 0.0929(15) Uani 1 1 d . . . . .
H39A H 0.587013 0.424742 0.961002 0.111 Uiso 1 1 calc R U . . .
H39B H 0.538071 0.461359 0.976883 0.111 Uiso 1 1 calc R U . . .
H39C H 0.616803 0.454874 1.010599 0.111 Uiso 1 1 calc R U . . .
C40 C 0.2537(3) 0.28937(11) 0.01980(10) 0.0842(14) Uani 1 1 d . . . . .
H40 H 0.270747 0.304745 0.001029 0.101 Uiso 1 1 calc R U . . .
C41 C 0.4870(2) 0.09025(10) 0.54414(10) 0.0693(11) Uani 1 1 d . . . . .
C42 C 0.3830(2) 0.31219(10) 0.15108(10) 0.0688(11) Uani 1 1 d . . . . .
C43 C 0.8434(2) 0.61629(12) 1.02363(11) 0.0824(14) Uani 1 1 d . . . . .
C44 C 0.5957(2) 0.23049(11) 0.63244(9) 0.0699(11) Uani 1 1 d . . . . .
C45 C 0.4641(2) 0.53878(12) 0.82332(11) 0.0790(13) Uani 1 1 d . . . . .
C46 C 0.2851(2) 0.08809(12) 0.18147(10) 0.0774(12) Uani 1 1 d . . . . .
C47 C 0.9504(2) 0.50273(11) 0.93886(10) 0.0715(12) Uani 1 1 d . . . . .
C48 C 0.2343(3) 0.02260(10) 0.24998(11) 0.0806(13) Uani 1 1 d . . . . .
H48 H 0.231246 0.011181 0.220224 0.097 Uiso 1 1 calc R U . . .
C49 C 0.2904(2) -0.02566(10) 0.40052(10) 0.0727(12) Uani 1 1 d . . . . .
H49A H 0.281975 -0.055136 0.404637 0.087 Uiso 1 1 calc R U . . .
H49B H 0.344851 -0.018139 0.395307 0.087 Uiso 1 1 calc R U . . .
H49C H 0.245930 -0.025533 0.375485 0.087 Uiso 1 1 calc R U . . .
C51 C -0.0775(2) 0.07498(11) 0.52620(12) 0.0806(13) Uani 1 1 d . . . . .
H51 H -0.135923 0.067333 0.522711 0.097 Uiso 1 1 calc R U . . .
C52 C 0.3150(2) 0.27955(10) 0.53806(10) 0.0735(12) Uani 1 1 d . . . . .
H52A H 0.276005 0.278163 0.555606 0.088 Uiso 1 1 calc R U . . .
H52B H 0.354902 0.308409 0.549641 0.088 Uiso 1 1 calc R U . . .
H52C H 0.283640 0.275545 0.507881 0.088 Uiso 1 1 calc R U . . .
C53 C -0.1406(2) 0.12279(12) 0.20303(11) 0.0782(12) Uani 1 1 d . . . . .
C54 C 0.7288(2) 0.55308(11) 0.75031(10) 0.0740(12) Uani 1 1 d . . . . .
H54A H 0.789796 0.563874 0.760788 0.089 Uiso 1 1 calc R U . . .
H54B H 0.714520 0.520788 0.738281 0.089 Uiso 1 1 calc R U . . .
H54C H 0.705841 0.566212 0.727664 0.089 Uiso 1 1 calc R U . . .
C55 C 0.0895(3) -0.03256(11) 0.33605(11) 0.0872(13) Uani 1 1 d . . . . .
C56 C 0.6898(2) 0.19279(12) 0.72700(11) 0.0807(13) Uani 1 1 d . . . . .
C57 C 1.0253(2) 0.48618(12) 0.94621(11) 0.0844(14) Uani 1 1 d . . . . .
H57 H 1.025324 0.460565 0.955786 0.101 Uiso 1 1 calc R U . . .
C58 C 0.6460(2) 0.25713(11) 0.84030(10) 0.0758(12) Uani 1 1 d . . . . .
C59 C 0.3023(2) 0.25776(11) 0.03150(10) 0.0809(12) Uani 1 1 d . . . . .
C60 C -0.0951(2) 0.01545(12) 0.20206(11) 0.0900(14) Uani 1 1 d . . . . .
H60A H -0.122606 -0.015797 0.195329 0.108 Uiso 1 1 calc R U . . .
H60B H -0.134492 0.033791 0.207895 0.108 Uiso 1 1 calc R U . . .
H60C H -0.076892 0.020251 0.177264 0.108 Uiso 1 1 calc R U . . .
C61 C 0.0206(3) 0.01986(13) 0.12411(13) 0.1135(19) Uani 1 1 d . . . . .
C62 C 0.5136(2) 0.04954(12) 0.54614(12) 0.0881(14) Uani 1 1 d . . . . .
H62A H 0.557173 0.046511 0.531470 0.106 Uiso 1 1 calc R U . . .
H62B H 0.465622 0.024169 0.531694 0.106 Uiso 1 1 calc R U . . .
H62C H 0.535848 0.050598 0.576604 0.106 Uiso 1 1 calc R U . . .
C63 C 0.4475(2) 0.38198(13) 0.87459(9) 0.0825(13) Uani 1 1 d . . . . .
C64 C -0.0958(2) 0.03835(13) 0.35845(13) 0.0924(15) Uani 1 1 d . . . . .
H64A H -0.146525 0.045134 0.342589 0.111 Uiso 1 1 calc R U . . .
H64B H -0.104008 0.032024 0.384842 0.111 Uiso 1 1 calc R U . . .
H64C H -0.084459 0.012483 0.339950 0.111 Uiso 1 1 calc R U . . .
C65 C 0.4318(3) 0.16619(13) 0.79144(11) 0.0923(15) Uani 1 1 d . . . . .
C66 C 0.6381(3) 0.10395(13) 0.68114(13) 0.0979(17) Uani 1 1 d . . . . .
H66 H 0.621118 0.073652 0.664524 0.117 Uiso 1 1 calc R U . . .
C67 C 0.3395(3) 0.20730(12) 0.07121(11) 0.0843(13) Uani 1 1 d . . . . .
C68 C 1.0952(3) 0.54346(13) 0.92505(13) 0.0924(15) Uani 1 1 d . . . . .
H68 H 1.143428 0.557493 0.919238 0.111 Uiso 1 1 calc R U . . .
C69 C 0.4664(2) 0.31545(12) 0.14241(13) 0.0892(14) Uani 1 1 d . . . . .
H69A H 0.483988 0.344071 0.137646 0.107 Uiso 1 1 calc R U . . .
H69B H 0.507696 0.312857 0.167434 0.107 Uiso 1 1 calc R U . . .
H69C H 0.461926 0.291551 0.116474 0.107 Uiso 1 1 calc R U . . .
C70 C -0.1559(3) 0.23907(16) 0.06023(14) 0.1369(19) Uani 1 1 d . . . . .
H70A H -0.200358 0.223478 0.069145 0.164 Uiso 1 1 calc R U . . .
H70B H -0.145899 0.218789 0.035565 0.164 Uiso 1 1 calc R U . . .
H70C H -0.172781 0.264203 0.051630 0.164 Uiso 1 1 calc R U . . .
C71 C 0.5629(3) 0.18700(16) 0.44314(12) 0.1100(18) Uani 1 1 d . . . . .
H71A H 0.524484 0.171173 0.414172 0.132 Uiso 1 1 calc R U . . .
H71B H 0.574056 0.218888 0.446913 0.132 Uiso 1 1 calc R U . . .
H71C H 0.615591 0.177374 0.446194 0.132 Uiso 1 1 calc R U . . .
C72 C 0.6872(4) 0.36813(15) 0.94924(13) 0.122(2) Uani 1 1 d . . . . .
C73 C 0.3678(3) 0.25338(12) 0.01403(12) 0.0999(14) Uani 1 1 d . . . . .
H73 H 0.377907 0.269498 -0.005503 0.120 Uiso 1 1 calc R U . . .
C74 C -0.1473(2) 0.10703(13) 0.26927(11) 0.0887(14) Uani 1 1 d . . . . .
H74A H -0.111551 0.105129 0.296438 0.106 Uiso 1 1 calc R U . . .
H74B H -0.179100 0.129516 0.275872 0.106 Uiso 1 1 calc R U . . .
H74C H -0.186224 0.078295 0.253407 0.106 Uiso 1 1 calc R U . . .
C75 C 0.0166(3) 0.18069(13) -0.00283(14) 0.119(2) Uani 1 1 d . . . . .
C76 C 0.7963(3) 0.32515(15) 0.69290(13) 0.1083(17) Uani 1 1 d . . . . .
H76A H 0.760994 0.295015 0.682133 0.130 Uiso 1 1 calc R U . . .
H76B H 0.789234 0.338951 0.669357 0.130 Uiso 1 1 calc R U . . .
H76C H 0.855030 0.324107 0.703187 0.130 Uiso 1 1 calc R U . . .
C77 C -0.2091(3) 0.13405(16) 0.12358(14) 0.1157(18) Uani 1 1 d . . . . .
H77 H -0.234101 0.137276 0.095976 0.139 Uiso 1 1 calc R U . . .
C78 C 0.2974(3) -0.00757(13) 0.60408(12) 0.1254(17) Uani 1 1 d . . . . .
H78A H 0.241888 -0.024127 0.602085 0.151 Uiso 1 1 calc R U . . .
H78B H 0.331437 -0.028327 0.595759 0.151 Uiso 1 1 calc R U . . .
H78C H 0.324650 0.011262 0.634007 0.151 Uiso 1 1 calc R U . . .
C79 C 0.1568(3) 0.11327(12) 0.03111(10) 0.1009(17) Uani 1 1 d . . . . .
H79A H 0.186296 0.143293 0.034047 0.121 Uiso 1 1 calc R U . . .
H79B H 0.192021 0.092638 0.024491 0.121 Uiso 1 1 calc R U . . .
H79C H 0.104327 0.104672 0.007511 0.121 Uiso 1 1 calc R U . . .
C80 C 0.2958(3) 0.37022(18) 0.89531(14) 0.139(2) Uani 1 1 d . . . . .
H80 H 0.245111 0.366294 0.903021 0.167 Uiso 1 1 calc R U . . .
C81 C 0.6592(3) 0.21013(12) 0.82956(12) 0.1086(19) Uani 1 1 d . . . . .
H81A H 0.615936 0.191542 0.803045 0.130 Uiso 1 1 calc R U . . .
H81B H 0.655735 0.198038 0.853703 0.130 Uiso 1 1 calc R U . . .
H81C H 0.714516 0.210662 0.825053 0.130 Uiso 1 1 calc R U . . .
C82 C 0.1280(3) 0.28089(14) 0.60433(13) 0.1008(17) Uani 1 1 d . . . . .
H82A H 0.112591 0.252868 0.581030 0.121 Uiso 1 1 calc R U . . .
H82B H 0.081465 0.283855 0.616808 0.121 Uiso 1 1 calc R U . . .
H82C H 0.140426 0.305535 0.592468 0.121 Uiso 1 1 calc R U . . .
C83 C 0.8937(3) 0.65459(17) 1.06482(15) 0.121(2) Uani 1 1 d . . . . .
H83A H 0.947967 0.648660 1.076997 0.145 Uiso 1 1 calc R U . . .
H83B H 0.902468 0.682323 1.057229 0.145 Uiso 1 1 calc R U . . .
H83C H 0.862477 0.657083 1.086375 0.145 Uiso 1 1 calc R U . . .
C84 C 0.2932(3) 0.04727(14) 0.15071(13) 0.1154(19) Uani 1 1 d . . . . .
H84A H 0.329311 0.032218 0.166926 0.138 Uiso 1 1 calc R U . . .
H84B H 0.237768 0.027414 0.136052 0.138 Uiso 1 1 calc R U . . .
H84C H 0.317927 0.055476 0.129010 0.138 Uiso 1 1 calc R U . . .
C85 C 1.0948(3) 0.62042(13) 0.89943(15) 0.1144(18) Uani 1 1 d . . . . .
H85A H 1.084764 0.646336 0.890124 0.137 Uiso 1 1 calc R U . . .
H85B H 1.139812 0.629932 0.926900 0.137 Uiso 1 1 calc R U . . .
H85C H 1.111150 0.600254 0.877165 0.137 Uiso 1 1 calc R U . . .
C86 C -0.2217(3) 0.12363(14) 0.19105(13) 0.1049(16) Uani 1 1 d . . . . .
H86 H -0.255234 0.119700 0.209694 0.126 Uiso 1 1 calc R U . . .
C87 C 0.6925(2) 0.56584(9) 0.78729(9) 0.0591(9) Uani 1 1 d . . . . .
C88 C 0.3673(3) 0.15289(12) 0.10856(13) 0.1068(15) Uani 1 1 d . . . . .
H88A H 0.350871 0.141035 0.130725 0.128 Uiso 1 1 calc R U . . .
H88B H 0.352903 0.129022 0.081244 0.128 Uiso 1 1 calc R U . . .
H88C H 0.427760 0.165557 0.118311 0.128 Uiso 1 1 calc R U . . .
C89 C 0.47436(19) 0.32134(8) 0.65888(8) 0.0532(9) Uani 1 1 d . . . . .
C90 C 0.9940(3) 0.58810(13) 0.77968(14) 0.1075(16) Uani 1 1 d . . . . .
H90A H 0.975842 0.566137 0.793627 0.129 Uiso 1 1 calc R U . . .
H90B H 0.961622 0.578574 0.748930 0.129 Uiso 1 1 calc R U . . .
H90C H 1.053645 0.590929 0.782067 0.129 Uiso 1 1 calc R U . . .
C91 C 0.4331(3) 0.49602(13) 0.91176(13) 0.1063(16) Uani 1 1 d . . . . .
H91A H 0.470455 0.523052 0.912280 0.128 Uiso 1 1 calc R U . . .
H91B H 0.375915 0.494411 0.895058 0.128 Uiso 1 1 calc R U . . .
H91C H 0.434302 0.496459 0.941570 0.128 Uiso 1 1 calc R U . . .
C92 C 0.36133(19) 0.24371(9) 0.53964(9) 0.0560(9) Uani 1 1 d . . . . .
C93 C 0.2704(2) 0.21242(10) 0.41047(9) 0.0610(10) Uani 1 1 d . . . . .
C50 C -0.2567(3) 0.13026(16) 0.15129(14) 0.1256(19) Uani 1 1 d . . . . .
H50 H -0.313439 0.132161 0.143363 0.151 Uiso 1 1 calc R U . . .
C94 C -0.0165(4) -0.02890(15) 0.10017(18) 0.151(3) Uani 1 1 d . . . . .
H94A H -0.073994 -0.032830 0.082357 0.182 Uiso 1 1 calc R U . . .
H94B H 0.017210 -0.039725 0.081412 0.182 Uiso 1 1 calc R U . . .
H94C H -0.016792 -0.045599 0.121289 0.182 Uiso 1 1 calc R U . . .
C95 C 0.7201(4) 0.3708(2) 0.99552(13) 0.165(3) Uani 1 1 d . . . . .
H95A H 0.673879 0.360083 1.006260 0.198 Uiso 1 1 calc R U . . .
H95B H 0.760965 0.352497 0.998527 0.198 Uiso 1 1 calc R U . . .
H95C H 0.747161 0.401599 1.012475 0.198 Uiso 1 1 calc R U . . .
C96 C 0.4433(4) 0.15447(17) 0.83446(13) 0.157(3) Uani 1 1 d . . . . .
H96A H 0.472703 0.130482 0.833701 0.189 Uiso 1 1 calc R U . . .
H96B H 0.476135 0.180536 0.858664 0.189 Uiso 1 1 calc R U . . .
H96C H 0.388353 0.144937 0.838425 0.189 Uiso 1 1 calc R U . . .
C97 C -0.0341(4) 0.13980(16) -0.04136(19) 0.163(3) Uani 1 1 d . . . . .
H97A H -0.004717 0.135523 -0.063659 0.196 Uiso 1 1 calc R U . . .
H97B H -0.040278 0.113564 -0.031140 0.196 Uiso 1 1 calc R U . . .
H97C H -0.089596 0.144341 -0.053738 0.196 Uiso 1 1 calc R U . . .
C98 C 0.5947(2) 0.43696(9) 0.74690(9) 0.0606(10) Uani 1 1 d . . . . .
C99 C 0.8645(2) 0.50225(10) 0.82116(9) 0.0608(10) Uani 1 1 d . . . . .
C100 C 0.2386(2) 0.31657(10) 0.22824(9) 0.0641(10) Uani 1 1 d . . . . .
C101 C 0.0011(2) 0.23020(10) 0.23130(10) 0.0670(11) Uani 1 1 d . . . . .
C102 C 0.1231(2) 0.18486(9) 0.49990(9) 0.0612(10) Uani 1 1 d . . . . .
C103 C 0.0417(2) 0.06376(10) 0.50102(10) 0.0648(11) Uani 1 1 d . . . . .
C104 C 0.2881(2) 0.00726(9) 0.43994(10) 0.0667(11) Uani 1 1 d . . . . .
C105 C 0.0700(2) 0.04046(10) 0.46565(10) 0.0704(11) Uani 1 1 d . . . . .
H105 H 0.028006 0.019618 0.441605 0.085 Uiso 1 1 calc R U . . .
C106 C 0.3794(2) 0.14381(9) 0.33421(9) 0.0643(10) Uani 1 1 d . . . . .
C107 C -0.0854(2) 0.12677(10) 0.17589(11) 0.0781(13) Uani 1 1 d . . . . .
C108 C 0.6019(2) 0.17410(11) 0.70936(10) 0.0769(12) Uani 1 1 d . . . . .
C109 C 0.7718(2) 0.35108(13) 0.72877(11) 0.0795(13) Uani 1 1 d . . . . .
C110 C 0.0017(2) 0.19852(11) 0.35715(11) 0.0715(11) Uani 1 1 d . . . . .
C111 C 0.4200(2) 0.38620(12) 0.01343(10) 0.0839(14) Uani 1 1 d . . . . .
H11A H 0.475604 0.404247 0.017586 0.101 Uiso 1 1 calc R U . . .
H11B H 0.378260 0.393635 -0.008032 0.101 Uiso 1 1 calc R U . . .
H11C H 0.419797 0.354808 0.003021 0.101 Uiso 1 1 calc R U . . .
C112 C 0.8258(2) 0.37124(11) 0.85671(11) 0.0781(13) Uani 1 1 d . . . . .
C113 C 0.4158(2) 0.21334(12) 0.22546(11) 0.0801(12) Uani 1 1 d . . . . .
C114 C 0.6497(2) 0.48751(10) 0.96932(9) 0.0697(12) Uani 1 1 d . . . . .
C115 C 0.0602(2) 0.12121(10) 0.56686(10) 0.0728(12) Uani 1 1 d . . . . .
C116 C 0.2855(3) 0.23533(11) 0.06094(10) 0.0808(13) Uani 1 1 d . . . . .
C117 C -0.1254(2) 0.13326(12) 0.13514(11) 0.0865(13) Uani 1 1 d . . . . .
C118 C -0.0776(2) 0.25541(12) 0.09723(12) 0.0892(14) Uani 1 1 d . . . . .
C119 C 0.4245(3) 0.29985(12) 0.84922(11) 0.0962(15) Uani 1 1 d . . . . .
H119 H 0.385449 0.272705 0.843433 0.115 Uiso 1 1 calc R U . . .
C120 C -0.0763(3) 0.14201(13) 0.10638(11) 0.0953(15) Uani 1 1 d . . . . .
H120 H -0.105326 0.148231 0.081062 0.114 Uiso 1 1 calc R U . . .
C121 C 0.4970(2) 0.06197(12) 0.42524(11) 0.0822(13) Uani 1 1 d . . . . .
H12A H 0.500739 0.076960 0.455418 0.099 Uiso 1 1 calc R U . . .
H12B H 0.501195 0.031315 0.422459 0.099 Uiso 1 1 calc R U . . .
H12C H 0.542871 0.077368 0.417055 0.099 Uiso 1 1 calc R U . . .
C122 C 0.0307(2) 0.18522(12) 0.49071(11) 0.0794(13) Uani 1 1 d . . . . .
H12D H 0.017651 0.195241 0.518241 0.095 Uiso 1 1 calc R U . . .
H12E H 0.018212 0.205352 0.473338 0.095 Uiso 1 1 calc R U . . .
H12F H -0.003231 0.155290 0.474615 0.095 Uiso 1 1 calc R U . . .
C123 C 1.0246(2) 0.55940(11) 0.91908(11) 0.0794(13) Uani 1 1 d . . . . .
C124 C 0.3696(3) 0.00520(13) 0.26486(12) 0.0937(15) Uani 1 1 d . . . . .
H124 H 0.357647 -0.006795 0.234289 0.112 Uiso 1 1 calc R U . . .
C125 C 0.9804(2) 0.63140(11) 0.80148(13) 0.0866(13) Uani 1 1 d . . . . .
C126 C 0.4010(3) 0.33912(13) 0.86842(11) 0.0951(15) Uani 1 1 d . . . . .
C127 C 1.0458(3) 0.65780(12) 1.00452(11) 0.0995(15) Uani 1 1 d . . . . .
H12G H 1.028924 0.626751 0.986772 0.119 Uiso 1 1 calc R U . . .
H12H H 1.104980 0.669586 1.007941 0.119 Uiso 1 1 calc R U . . .
H12I H 1.037591 0.659936 1.033177 0.119 Uiso 1 1 calc R U . . .
C128 C 0.4464(3) 0.00538(14) 0.29199(12) 0.0995(16) Uani 1 1 d . . . . .
H128 H 0.486080 -0.007383 0.280369 0.119 Uiso 1 1 calc R U . . .
C129 C 0.4871(2) 0.24004(14) 0.21688(14) 0.1153(16) Uani 1 1 d . . . . .
H12J H 0.466222 0.249802 0.191376 0.138 Uiso 1 1 calc R U . . .
H12K H 0.515007 0.265933 0.242209 0.138 Uiso 1 1 calc R U . . .
H12L H 0.527120 0.221960 0.211411 0.138 Uiso 1 1 calc R U . . .
C130 C 0.7947(2) 0.25764(13) 0.77258(14) 0.0973(16) Uani 1 1 d . . . . .
H13A H 0.800907 0.289128 0.786696 0.117 Uiso 1 1 calc R U . . .
H13B H 0.812923 0.243011 0.794706 0.117 Uiso 1 1 calc R U . . .
H13C H 0.829001 0.254392 0.752507 0.117 Uiso 1 1 calc R U . . .
C131 C 0.3776(3) 0.51218(13) 0.79667(15) 0.1027(18) Uani 1 1 d . . . . .
H13D H 0.372264 0.481399 0.797094 0.123 Uiso 1 1 calc R U . . .
H13E H 0.336150 0.524523 0.808920 0.123 Uiso 1 1 calc R U . . .
H13F H 0.368066 0.513274 0.766641 0.123 Uiso 1 1 calc R U . . .
C132 C 0.7204(3) 0.12248(14) 0.70070(15) 0.1073(19) Uani 1 1 d . . . . .
H132 H 0.760380 0.104912 0.699096 0.129 Uiso 1 1 calc R U . . .
C133 C 0.3259(3) 0.33417(17) 0.87907(14) 0.1267(19) Uani 1 1 d . . . . .
H133 H 0.294704 0.305281 0.875053 0.152 Uiso 1 1 calc R U . . .
C134 C 0.2164(2) 0.21673(14) 0.76644(12) 0.1048(16) Uani 1 1 d . . . . .
H13G H 0.162724 0.199601 0.745488 0.126 Uiso 1 1 calc R U . . .
H13H H 0.206340 0.237880 0.790455 0.126 Uiso 1 1 calc R U . . .
H13I H 0.247132 0.196655 0.777811 0.126 Uiso 1 1 calc R U . . .
C135 C 0.4055(3) 0.20330(14) 0.05372(12) 0.1026(16) Uani 1 1 d . . . . .
H135 H 0.441662 0.185022 0.061660 0.123 Uiso 1 1 calc R U . . .
C136 C 0.4182(3) 0.22628(13) 0.02445(12) 0.1121(16) Uani 1 1 d . . . . .
H136 H 0.462289 0.223037 0.011645 0.134 Uiso 1 1 calc R U . . .
C137 C 1.0956(3) 0.50675(12) 0.93962(13) 0.0964(15) Uani 1 1 d . . . . .
H137 H 1.144940 0.495898 0.945027 0.116 Uiso 1 1 calc R U . . .
C138 C 0.7465(3) 0.16760(13) 0.72328(13) 0.0961(16) Uani 1 1 d . . . . .
H138 H 0.804543 0.180793 0.736173 0.115 Uiso 1 1 calc R U . . .
C139 C 0.8802(3) 0.35362(12) 0.88772(13) 0.1016(16) Uani 1 1 d . . . . .
H13J H 0.846434 0.339025 0.902831 0.122 Uiso 1 1 calc R U . . .
H13K H 0.924487 0.378038 0.909018 0.122 Uiso 1 1 calc R U . . .
H13L H 0.905474 0.332215 0.871698 0.122 Uiso 1 1 calc R U . . .
C140 C 0.4122(3) 0.41766(12) 0.88916(11) 0.0860(14) Uani 1 1 d . . . . .
O1 O 0.60919(12) 0.44610(6) 0.78880(5) 0.0571(6) Uani 1 1 d . . . . .
O2 O 0.26865(13) 0.17367(6) 0.41570(6) 0.0557(6) Uani 1 1 d . . . . .
O3 O 0.50255(13) 0.30946(6) 0.69310(6) 0.0586(6) Uani 1 1 d . . . . .
O4 O 0.38387(13) 0.13965(7) 0.37084(6) 0.0665(7) Uani 1 1 d . . . . .
O5 O 0.34574(13) 0.21852(6) 0.56312(6) 0.0608(7) Uani 1 1 d . . . . .
O6 O 0.88419(14) 0.55851(6) 0.92061(6) 0.0653(7) Uani 1 1 d . . . . .
O7 O 0.35152(13) 0.13730(6) 0.57569(6) 0.0569(6) Uani 1 1 d . . . . .
H7A H 0.384980 0.130031 0.601186 0.068 Uiso 1 1 calc R U . . .
O8 O 0.21594(13) 0.27923(6) 0.19868(6) 0.0605(7) Uani 1 1 d . . . . .
O9 O 0.44994(12) 0.15302(6) 0.46509(6) 0.0595(7) Uani 1 1 d . . . . .
O10 O 0.17352(12) 0.08908(6) 0.39457(6) 0.0561(6) Uani 1 1 d . . . . .
H10D H 0.152345 0.072473 0.413256 0.067 Uiso 1 1 calc R U . . .
O11 O 0.30240(13) 0.13397(6) 0.48794(5) 0.0557(6) Uani 1 1 d . . . . .
H11D H 0.259607 0.152044 0.489228 0.067 Uiso 1 1 calc R U . . .
O12 O 0.16530(13) 0.19556(7) 0.53953(6) 0.0627(7) Uani 1 1 d . . . . .
O13 O 0.16936(13) 0.18439(6) 0.19043(6) 0.0573(6) Uani 1 1 d . . . . .
H13M H 0.134580 0.202322 0.204386 0.069 Uiso 1 1 calc R U . . .
O14 O 0.38467(12) 0.21888(6) 0.65523(6) 0.0554(6) Uani 1 1 d . . . . .
H14A H 0.436062 0.224476 0.645582 0.066 Uiso 1 1 calc R U . . .
O15 O 0.41819(13) 0.06236(7) 0.39706(6) 0.0666(7) Uani 1 1 d . . . . .
O16 O 0.67782(13) 0.42124(6) 0.86059(6) 0.0611(7) Uani 1 1 d . . . . .
H16A H 0.726191 0.437456 0.886868 0.073 Uiso 1 1 calc R U . . .
O17 O 0.10085(14) 0.23050(6) 0.12008(6) 0.0660(7) Uani 1 1 d . . . . .
H17D H 0.056661 0.202648 0.112072 0.079 Uiso 1 1 calc R U . . .
O18 O 0.35400(13) 0.04478(6) 0.57203(6) 0.0628(7) Uani 1 1 d . . . . .
O19 O -0.00667(13) 0.12608(7) 0.18923(6) 0.0665(7) Uani 1 1 d . . . . .
O20 O 0.26995(14) 0.05679(6) 0.34414(6) 0.0622(7) Uani 1 1 d . . . . .
O21 O 0.28269(14) -0.00300(6) 0.47369(6) 0.0662(7) Uani 1 1 d . . . . .
O22 O 0.44582(14) 0.42221(7) 0.79890(6) 0.0676(7) Uani 1 1 d . . . . .
O23 O 0.76877(13) 0.60987(6) 0.91334(6) 0.0648(7) Uani 1 1 d . . . . .
H23A H 0.776145 0.639245 0.934784 0.078 Uiso 1 1 calc R U . . .
O24 O 0.45867(13) 0.25917(6) 0.74403(6) 0.0621(7) Uani 1 1 d . . . . .
H24A H 0.458019 0.268441 0.775017 0.075 Uiso 1 1 calc R U . . .
O25 O 0.34586(14) 0.34332(6) 0.14882(6) 0.0666(7) Uani 1 1 d . . . . .
O26 O 0.61584(14) 0.25470(7) 0.67046(6) 0.0665(7) Uani 1 1 d . . . . .
O27 O 0.27221(14) 0.14100(6) 0.64634(6) 0.0653(7) Uani 1 1 d . . . . .
O28 O 0.71304(13) 0.33415(7) 0.74240(6) 0.0619(7) Uani 1 1 d . . . . .
O29 O 0.94539(13) 0.63574(6) 0.83194(6) 0.0655(7) Uani 1 1 d . . . . .
O30 O 0.51923(14) 0.21826(7) 0.60856(6) 0.0711(8) Uani 1 1 d . . . . .
O31 O 0.39994(15) 0.32127(7) 0.64694(7) 0.0739(8) Uani 1 1 d . . . . .
O32 O 0.20215(14) 0.22349(6) 0.40027(7) 0.0699(7) Uani 1 1 d . . . . .
O33 O 0.01218(13) 0.08168(6) 0.34140(6) 0.0637(7) Uani 1 1 d . . . . .
O34 O 0.37810(14) 0.43130(7) 0.06971(6) 0.0672(7) Uani 1 1 d . . . . .
O35 O 0.35054(14) 0.27783(7) 0.15793(6) 0.0677(7) Uani 1 1 d . . . . .
O36 O 0.51822(13) 0.51973(7) 0.84057(6) 0.0652(7) Uani 1 1 d . . . . .
O37 O 0.28957(14) 0.04739(6) 0.44042(6) 0.0651(7) Uani 1 1 d . . . . .
O38 O 0.54850(15) 0.19919(6) 0.71541(6) 0.0694(8) Uani 1 1 d . . . . .
O39 O 0.15231(13) 0.17294(7) 0.46867(6) 0.0622(7) Uani 1 1 d . . . . .
O40 O 0.61691(14) 0.55662(8) 0.78367(6) 0.0710(8) Uani 1 1 d . . . . .
O41 O 0.0851(2) 0.20333(9) -0.00637(9) 0.1097(12) Uani 1 1 d . . . . .
O42 O 0.19389(16) 0.29783(7) 0.03169(7) 0.0787(8) Uani 1 1 d . . . . .
O43 O 0.63993(14) 0.41630(7) 0.72963(6) 0.0711(8) Uani 1 1 d . . . . .
O44 O 0.29605(15) 0.24310(7) 0.28698(7) 0.0754(8) Uani 1 1 d . . . . .
O45 O 0.81011(15) 0.48458(7) 0.94118(7) 0.0738(8) Uani 1 1 d . . . . .
O46 O 0.87985(14) 0.54345(6) 0.83239(7) 0.0679(7) Uani 1 1 d . . . . .
O47 O 0.79178(13) 0.47882(7) 0.81648(7) 0.0679(7) Uani 1 1 d . . . . .
O48 O 0.41779(13) 0.35648(7) 0.75076(6) 0.0647(7) Uani 1 1 d . . . . .
O49 O 0.34088(13) 0.20560(7) 0.19942(6) 0.0676(7) Uani 1 1 d . . . . .
O50 O 0.52054(15) 0.39015(7) 0.86574(6) 0.0727(8) Uani 1 1 d . . . . .
O51 O 0.28697(14) 0.21797(7) 0.71220(6) 0.0694(7) Uani 1 1 d . . . . .
O52 O 0.15914(14) 0.14790(7) 0.10398(6) 0.0702(7) Uani 1 1 d . . . . .
O53 O 0.41506(15) 0.23806(7) 0.51997(7) 0.0748(8) Uani 1 1 d . . . . .
O54 O 0.17312(15) 0.03615(7) 0.25743(7) 0.0736(8) Uani 1 1 d . . . . .
O55 O -0.09706(14) 0.11881(7) 0.24344(7) 0.0727(7) Uani 1 1 d . . . . .
O56 O 0.18711(15) 0.33911(7) 0.23360(7) 0.0754(8) Uani 1 1 d . . . . .
O57 O 0.22230(15) 0.23707(7) 0.07809(6) 0.0698(7) Uani 1 1 d . . . . .
O58 O 0.75029(15) 0.34904(7) 0.83743(6) 0.0738(8) Uani 1 1 d . . . . .
O59 O 0.06761(17) -0.00106(7) 0.35577(7) 0.0821(9) Uani 1 1 d . . . . .
O60 O 0.77330(15) 0.61720(7) 1.00330(7) 0.0783(9) Uani 1 1 d . . . . .
O61 O 0.70368(15) 0.51869(7) 0.99780(6) 0.0739(8) Uani 1 1 d . . . . .
O62 O 0.24153(16) 0.11185(7) 0.16697(7) 0.0777(8) Uani 1 1 d . . . . .
O63 O 0.00295(15) 0.10248(8) 0.40806(7) 0.0768(8) Uani 1 1 d . . . . .
O64 O -0.00632(15) -0.00030(7) 0.26126(7) 0.0786(8) Uani 1 1 d . . . . .
O65 O 0.48382(15) 0.57914(8) 0.82697(8) 0.0824(9) Uani 1 1 d . . . . .
O66 O 1.00495(16) 0.72433(7) 0.99969(7) 0.0828(9) Uani 1 1 d . . . . .
O67 O 0.62022(16) 0.27269(6) 0.80872(6) 0.0761(8) Uani 1 1 d . . . . .
O68 O 0.87753(17) 0.58370(8) 1.01165(8) 0.0895(10) Uani 1 1 d . . . . .
O69 O 0.80933(15) 0.39093(8) 0.74744(8) 0.0873(9) Uani 1 1 d . . . . .
O70 O 0.40490(16) 0.36843(7) 0.07714(7) 0.0826(9) Uani 1 1 d . . . . .
O71 O 0.09385(19) 0.03370(8) 0.14918(8) 0.0944(10) Uani 1 1 d . . . . .
O72 O 0.85091(16) 0.40610(7) 0.84970(8) 0.0849(9) Uani 1 1 d . . . . .
O73 O 0.28994(16) 0.11880(7) 0.70455(7) 0.0827(9) Uani 1 1 d . . . . .
O74 O 0.66462(19) 0.28145(7) 0.87798(7) 0.0935(10) Uani 1 1 d . . . . .
O75 O 0.48942(17) 0.29709(8) 0.83932(7) 0.0875(9) Uani 1 1 d . . . . .
O76 O 1.01976(15) 0.59806(7) 0.90544(7) 0.0833(8) Uani 1 1 d . . . . .
O77 O 0.29245(16) 0.28186(8) 0.75744(8) 0.0929(10) Uani 1 1 d . . . . .
O78 O 0.10093(18) 0.07753(7) 0.07673(7) 0.0888(9) Uani 1 1 d . . . . .
O79 O 0.99988(17) 0.66428(8) 0.78839(8) 0.1016(9) Uani 1 1 d . . . . .
O80 O 0.45986(15) 0.45898(8) 0.89222(7) 0.0794(8) Uani 1 1 d . . . . .
O81 O 0.73183(18) 0.37948(8) 0.92806(7) 0.0920(10) Uani 1 1 d . . . . .
O82 O 0.23727(16) 0.31401(8) 0.67310(8) 0.0875(10) Uani 1 1 d . . . . .
O83 O 0.46414(18) 0.14432(8) 0.76318(7) 0.0939(10) Uani 1 1 d . . . . .
O84 O 0.42627(15) 0.19720(8) 0.25613(8) 0.0898(9) Uani 1 1 d . . . . .
O85 O 0.52829(16) 0.12649(8) 0.57126(8) 0.0895(10) Uani 1 1 d . . . . .
O86 O -0.07243(16) 0.24670(9) 0.13260(8) 0.0996(9) Uani 1 1 d . . . . .
O87 O 0.01535(15) 0.19986(8) 0.39687(7) 0.0826(8) Uani 1 1 d . . . . .
O88 O -0.01052(19) 0.19227(8) 0.02989(8) 0.1084(11) Uani 1 1 d . . . . .
O89 O 0.39707(16) 0.19489(7) 0.78537(7) 0.0818(9) Uani 1 1 d . . . . .
O90 O -0.02819(19) 0.04636(9) 0.11422(9) 0.1064(11) Uani 1 1 d . . . . .
O91 O 0.6049(2) 0.34907(9) 0.93140(8) 0.1100(12) Uani 1 1 d . . . . .
O92 O -0.00338(16) 0.14240(8) 0.11052(7) 0.0834(9) Uani 1 1 d . . . . .
O93 O 0.32364(17) 0.09780(8) 0.22093(7) 0.0878(9) Uani 1 1 d . . . . .
O94 O 0.01511(13) 0.20528(6) 0.25498(6) 0.0634(7) Uani 1 1 d . . . . .
O95 O 0.74501(13) 0.58869(6) 0.82469(6) 0.0635(7) Uani 1 1 d . . . . .
O96 O 0.31243(13) 0.47812(6) 0.13122(6) 0.0603(7) Uani 1 1 d . . . . .
H96G H 0.273553 0.484632 0.149172 0.072 Uiso 1 1 calc R U . . .
O97 O 0.15248(12) 0.12570(6) 0.32574(6) 0.0543(6) Uani 1 1 d . . . . .
H97D H 0.213038 0.137366 0.329335 0.065 Uiso 1 1 calc R U . . .
O98 O 0.02945(13) 0.17256(6) 0.33206(6) 0.0611(7) Uani 1 1 d . . . . .
O99 O 0.42183(13) 0.08905(6) 0.51474(6) 0.0614(7) Uani 1 1 d . . . . .
O100 O 0.18574(13) 0.19748(6) 0.28601(6) 0.0616(7) Uani 1 1 d . . . . .
O101 O 0.59327(13) 0.34972(6) 0.78636(6) 0.0587(7) Uani 1 1 d . . . . .
H10E H 0.540885 0.359846 0.776913 0.070 Uiso 1 1 calc R U . . .
O102 O 0.23960(13) 0.24847(6) 0.63387(6) 0.0609(7) Uani 1 1 d . . . . .
O103 O 0.17986(13) 0.10982(6) 0.54419(6) 0.0609(7) Uani 1 1 d . . . . .
O104 O 0.05401(13) 0.24293(6) 0.21208(6) 0.0653(7) Uani 1 1 d . . . . .
O105 O 0.15744(13) 0.31991(6) 0.12742(6) 0.0593(6) Uani 1 1 d . . . . .
H10L H 0.218717 0.322454 0.139393 0.071 Uiso 1 1 calc R U . . .
O106 O 0.93784(15) 0.66504(7) 0.94647(6) 0.0714(8) Uani 1 1 d . . . . .
O107 O 0.21668(14) 0.02252(7) 0.55253(7) 0.0709(7) Uani 1 1 d . . . . .
O108 O 0.31804(13) 0.15165(6) 0.30989(6) 0.0628(7) Uani 1 1 d . . . . .
O109 O 0.02532(14) 0.06634(6) 0.25653(6) 0.0675(7) Uani 1 1 d . . . . .
O110 O 0.64094(15) 0.48359(6) 0.92864(6) 0.0683(7) Uani 1 1 d . . . . .
O111 O 0.11558(13) 0.15492(7) 0.60112(6) 0.0672(7) Uani 1 1 d . . . . .
O112 O 0.14784(14) 0.11448(6) 0.22665(6) 0.0634(7) Uani 1 1 d . . . . .
H11E H 0.156592 0.085442 0.230561 0.076 Uiso 1 1 calc R U . . .
O113 O 0.14225(14) 0.04481(7) 0.46349(7) 0.0690(7) Uani 1 1 d . . . . .
O114 O -0.01492(15) 0.27979(7) 0.09283(7) 0.0798(8) Uani 1 1 d . . . . .
O115 O 0.70988(15) 0.23802(8) 0.74926(7) 0.0815(9) Uani 1 1 d . . . . .
O116 O 0.56205(16) 0.19377(9) 0.51655(7) 0.0864(9) Uani 1 1 d . . . . .
O117 O 0.13440(16) -0.02865(7) 0.30981(8) 0.0836(9) Uani 1 1 d . . . . .
O118 O 0.32353(16) 0.18684(7) 0.10177(7) 0.0800(8) Uani 1 1 d . . . . .
O119 O 0.43056(16) 0.12210(7) 0.66179(7) 0.0793(9) Uani 1 1 d . . . . .

loop_
_atom_site_aniso_label
_atom_site_aniso_U_11
_atom_site_aniso_U_22
_atom_site_aniso_U_33
_atom_site_aniso_U_23
_atom_site_aniso_U_13
_atom_site_aniso_U_12
Gd1 0.06830(9) 0.04973(6) 0.04717(6) 0.01420(5) 0.01116(6) 0.01274(6)
Gd2 0.06686(9) 0.05172(7) 0.05171(6) 0.01769(5) 0.01069(6) 0.00948(7)
Gd3 0.06548(9) 0.04840(7) 0.04865(6) 0.01059(5) 0.01289(6) 0.00479(7)
Gd4 0.07122(9) 0.04596(6) 0.04731(6) 0.01269(5) 0.00889(6) 0.00760(7)
Gd5 0.06826(9) 0.05277(7) 0.05259(6) 0.02123(5) 0.00951(6) 0.00710(7)
Gd6 0.07076(9) 0.05529(7) 0.04867(6) 0.01363(6) 0.01225(6) 0.00660(7)
Gd7 0.06695(9) 0.05298(7) 0.04971(7) 0.00905(6) 0.01305(6) 0.00742(7)
Gd8 0.06794(9) 0.05228(7) 0.05275(7) 0.00739(6) 0.01550(6) 0.00387(7)
Gd9 0.07972(10) 0.04715(7) 0.04980(7) 0.01572(5) 0.00760(7) 0.00430(7)
Gd10 0.09243(11) 0.05321(7) 0.05085(7) 0.01668(6) 0.01161(7) 0.00628(8)
Gd11 0.07424(9) 0.05994(7) 0.05322(7) 0.02235(5) 0.01610(6) 0.01310(7)
Gd12 0.07654(10) 0.05420(7) 0.04626(6) 0.00852(6) 0.01735(6) 0.00212(7)
Gd13 0.07128(9) 0.05729(7) 0.05231(7) 0.01762(6) 0.01396(7) 0.00749(7)
Gd14 0.07138(9) 0.05350(7) 0.04662(6) 0.01148(6) 0.00975(6) 0.00724(7)
Gd15 0.08247(10) 0.05211(7) 0.04878(7) 0.01660(5) 0.00924(7) 0.00276(7)
Gd16 0.08058(10) 0.05654(7) 0.05358(7) 0.02268(5) 0.01744(7) 0.01289(7)
Gd17 0.06972(9) 0.05462(7) 0.05930(7) 0.02457(5) 0.00875(7) 0.00496(7)
Gd18 0.08440(10) 0.05320(7) 0.04915(7) 0.01467(6) 0.01404(7) 0.00114(8)
Gd19 0.07198(9) 0.06015(7) 0.06329(7) 0.02966(5) 0.01345(7) 0.01103(7)
Gd20 0.09770(12) 0.05709(8) 0.04487(6) 0.01482(6) 0.01240(7) 0.00081(8)
Gd21 0.08861(11) 0.05651(7) 0.05321(7) 0.02144(6) 0.00467(8) 0.00118(8)
C1 0.089(2) 0.0543(14) 0.0510(13) 0.0243(10) 0.0142(14) 0.0099(15)
C2 0.0694(19) 0.0676(17) 0.0607(15) 0.0182(13) 0.0137(14) -0.0015(16)
C3 0.081(2) 0.0668(17) 0.0648(16) 0.0173(14) 0.0196(15) 0.0155(16)
C4 0.093(2) 0.0620(16) 0.0609(15) 0.0237(12) 0.0236(15) 0.0181(16)
C5 0.0761(19) 0.0533(14) 0.0573(14) 0.0246(10) 0.0141(13) 0.0085(14)
C6 0.078(2) 0.0781(18) 0.0573(16) 0.0197(14) 0.0083(15) 0.0241(16)
C7 0.082(2) 0.0465(13) 0.0601(15) 0.0157(11) 0.0154(14) 0.0183(14)
C8 0.094(2) 0.0612(16) 0.0596(16) 0.0164(13) 0.0216(15) 0.0235(16)
C9 0.078(2) 0.0614(16) 0.0730(17) 0.0253(13) 0.0103(16) 0.0118(16)
C10 0.083(2) 0.0518(16) 0.088(2) 0.0190(14) 0.0235(17) 0.0000(16)
C11 0.0606(18) 0.0615(17) 0.087(2) 0.0189(15) 0.0134(16) 0.0005(15)
C12 0.0702(19) 0.0614(17) 0.0548(15) 0.0077(13) 0.0135(14) 0.0023(16)
C13 0.0610(18) 0.0784(18) 0.0761(17) 0.0325(13) 0.0218(14) 0.0107(15)
C14 0.098(2) 0.0590(16) 0.0595(15) 0.0154(13) 0.0264(15) 0.0153(17)
C15 0.0670(19) 0.0712(19) 0.0614(17) 0.0067(15) 0.0151(15) 0.0017(17)
C16 0.113(3) 0.0625(16) 0.0540(15) 0.0212(12) 0.0191(16) 0.0191(18)
C17 0.070(2) 0.109(2) 0.119(2) 0.0704(15) 0.0309(17) 0.0377(17)
C18 0.112(3) 0.0664(17) 0.0616(16) 0.0294(12) 0.0020(18) 0.0024(19)
C19 0.103(3) 0.0710(18) 0.0476(14) 0.0223(12) 0.0042(16) 0.0082(18)
C20 0.079(2) 0.092(2) 0.0745(17) 0.0336(15) 0.0303(15) 0.0268(17)
C21 0.095(2) 0.0710(19) 0.0628(17) 0.0185(14) 0.0195(17) 0.0057(19)
C22 0.085(2) 0.0628(18) 0.0762(19) 0.0165(15) 0.0109(17) -0.0204(17)
C23 0.108(2) 0.0705(17) 0.0546(16) 0.0136(14) 0.0097(17) 0.0396(16)
C24 0.093(2) 0.0738(19) 0.0727(18) 0.0245(14) 0.0265(17) 0.0117(18)
C25 0.085(2) 0.075(2) 0.0664(17) 0.0136(15) 0.0276(15) 0.0066(18)
C26 0.078(2) 0.0758(18) 0.0590(15) 0.0247(13) 0.0150(15) 0.0053(17)
C27 0.066(2) 0.0784(19) 0.0759(18) 0.0307(14) 0.0014(16) -0.0074(17)
C28 0.109(2) 0.093(2) 0.0660(18) 0.0138(17) 0.0277(17) 0.0499(18)
C29 0.078(2) 0.096(3) 0.090(2) -0.008(2) 0.0399(17) -0.008(2)
C30 0.075(2) 0.086(2) 0.0641(16) 0.0186(15) 0.0292(14) 0.0088(18)
C31 0.127(3) 0.0683(18) 0.0505(14) 0.0170(13) 0.0273(17) 0.014(2)
C32 0.112(3) 0.074(2) 0.0596(18) 0.0100(16) 0.0075(19) 0.007(2)
C33 0.078(2) 0.087(2) 0.101(3) -0.004(2) 0.0287(19) 0.017(2)
C34 0.136(3) 0.092(2) 0.198(3) 0.0894(18) 0.066(3) 0.038(2)
C35 0.151(3) 0.120(2) 0.085(2) 0.0479(17) 0.045(2) 0.083(2)
C36 0.0602(18) 0.0696(18) 0.135(3) 0.019(2) 0.022(2) 0.0317(15)
C37 0.061(2) 0.118(3) 0.077(2) -0.018(2) 0.0082(18) 0.015(2)
C38 0.134(3) 0.102(3) 0.096(2) 0.013(2) 0.0694(18) 0.001(2)
C39 0.151(3) 0.0581(18) 0.0601(16) 0.0058(14) 0.0448(17) -0.004(2)
C40 0.120(3) 0.0683(19) 0.0518(15) 0.0164(13) 0.0206(17) -0.005(2)
C41 0.081(2) 0.0654(17) 0.0549(15) 0.0135(13) 0.0088(15) 0.0216(16)
C42 0.084(2) 0.0612(16) 0.0598(14) 0.0238(12) 0.0197(14) 0.0068(16)
C43 0.093(2) 0.075(2) 0.0646(18) 0.0085(16) 0.0164(18) 0.007(2)
C44 0.080(2) 0.0743(19) 0.0448(14) 0.0018(14) 0.0168(14) 0.0157(17)
C45 0.076(2) 0.068(2) 0.076(2) -0.0021(17) 0.0230(16) 0.0039(18)
C46 0.103(2) 0.0768(19) 0.0546(15) 0.0177(14) 0.0255(16) 0.0241(18)
C47 0.089(2) 0.0687(17) 0.0571(15) 0.0194(13) 0.0185(15) 0.0215(16)
C48 0.123(3) 0.0483(16) 0.0628(17) 0.0063(14) 0.0295(17) 0.0101(18)
C49 0.085(2) 0.0640(16) 0.0589(16) 0.0173(13) -0.0004(16) 0.0223(16)
C51 0.072(2) 0.0759(19) 0.091(2) 0.0267(16) 0.0178(18) 0.0145(17)
C52 0.087(2) 0.0638(16) 0.0718(16) 0.0268(13) 0.0235(16) 0.0135(16)
C53 0.070(2) 0.086(2) 0.0716(17) 0.0333(14) 0.0067(16) 0.0028(17)
C54 0.088(2) 0.0754(18) 0.0592(15) 0.0228(13) 0.0221(15) 0.0141(17)
C55 0.092(3) 0.0706(17) 0.0891(19) 0.0437(13) -0.0039(19) 0.0058(18)
C56 0.074(2) 0.079(2) 0.0681(19) 0.0108(17) -0.0016(18) 0.0100(18)
C57 0.100(3) 0.0720(18) 0.0681(18) 0.0242(14) -0.0016(19) 0.0174(19)
C58 0.098(2) 0.0661(17) 0.0491(14) 0.0174(13) 0.0039(16) 0.0068(18)
C59 0.108(2) 0.0767(18) 0.0768(16) 0.0390(13) 0.0411(16) 0.0262(18)
C60 0.097(3) 0.0739(19) 0.0764(19) 0.0310(14) -0.0048(19) -0.011(2)
C61 0.181(4) 0.068(2) 0.082(2) 0.0202(17) 0.041(2) 0.002(3)
C62 0.099(2) 0.084(2) 0.079(2) 0.0196(17) 0.0159(19) 0.0364(18)
C63 0.099(2) 0.097(2) 0.0455(13) 0.0202(14) 0.0267(14) 0.001(2)
C64 0.084(2) 0.089(2) 0.094(2) 0.0258(18) 0.0256(19) -0.003(2)
C65 0.123(3) 0.088(2) 0.0633(17) 0.0213(16) 0.0309(18) 0.013(2)
C66 0.121(3) 0.067(2) 0.084(2) 0.0053(19) 0.011(2) 0.015(2)
C67 0.112(2) 0.0863(19) 0.0775(16) 0.0426(13) 0.0419(16) 0.0350(18)
C68 0.081(2) 0.093(2) 0.103(2) 0.0433(17) 0.015(2) 0.016(2)
C69 0.086(2) 0.080(2) 0.117(2) 0.0412(17) 0.0445(18) 0.0195(18)
C70 0.072(3) 0.179(3) 0.142(3) 0.099(2) -0.022(2) -0.019(3)
C71 0.094(3) 0.145(3) 0.079(2) 0.043(2) 0.014(2) -0.006(3)
C72 0.171(4) 0.111(3) 0.078(2) 0.0388(19) 0.015(3) 0.030(3)
C73 0.155(3) 0.084(2) 0.0962(18) 0.0444(15) 0.0771(17) 0.038(2)
C74 0.069(2) 0.119(2) 0.0892(19) 0.0510(16) 0.0235(17) 0.0212(19)
C75 0.155(4) 0.066(2) 0.102(3) 0.0293(18) -0.014(3) 0.000(3)
C76 0.097(2) 0.108(3) 0.096(2) -0.008(2) 0.0490(18) -0.015(2)
C77 0.106(3) 0.149(3) 0.093(2) 0.0613(19) 0.006(2) 0.027(3)
C78 0.141(3) 0.142(2) 0.146(2) 0.1116(14) 0.054(2) 0.055(2)
C79 0.168(4) 0.073(2) 0.0566(17) 0.0182(15) 0.033(2) 0.014(2)
C80 0.172(4) 0.148(4) 0.112(2) 0.034(2) 0.092(2) 0.011(3)
C81 0.158(4) 0.070(2) 0.073(2) 0.0195(17) -0.001(3) 0.011(2)
C82 0.098(3) 0.098(3) 0.088(3) 0.005(2) 0.005(2) 0.041(2)
C83 0.085(3) 0.136(4) 0.105(3) -0.004(3) 0.013(3) 0.002(3)
C84 0.169(4) 0.107(3) 0.077(2) 0.027(2) 0.040(2) 0.045(3)
C85 0.082(3) 0.106(2) 0.156(3) 0.0722(19) 0.010(2) 0.009(2)
C86 0.074(2) 0.141(3) 0.108(2) 0.0678(18) 0.015(2) 0.018(2)
C87 0.0658(18) 0.0551(13) 0.0564(13) 0.0259(10) 0.0099(13) 0.0112(13)
C88 0.148(3) 0.109(2) 0.110(2) 0.0657(16) 0.060(2) 0.0748(19)
C89 0.0736(18) 0.0414(12) 0.0392(11) 0.0089(10) 0.0120(12) 0.0093(13)
C90 0.120(3) 0.091(2) 0.136(3) 0.046(2) 0.067(2) 0.027(2)
C91 0.125(3) 0.084(3) 0.097(2) -0.007(2) 0.0639(18) -0.006(2)
C92 0.0614(17) 0.0399(12) 0.0597(14) 0.0121(11) 0.0127(13) 0.0037(12)
C93 0.0743(19) 0.0520(15) 0.0465(13) 0.0066(11) 0.0160(13) 0.0016(14)
C50 0.085(3) 0.181(3) 0.115(2) 0.087(2) 0.003(2) 0.015(3)
C94 0.204(5) 0.077(3) 0.144(4) 0.015(3) 0.049(4) -0.018(3)
C95 0.210(6) 0.222(5) 0.064(2) 0.058(2) 0.019(3) 0.058(5)
C96 0.253(6) 0.169(4) 0.078(2) 0.068(2) 0.053(3) 0.069(4)
C97 0.174(5) 0.095(3) 0.158(5) -0.019(3) -0.016(4) 0.041(3)
C98 0.0715(19) 0.0523(14) 0.0495(13) 0.0190(10) 0.0059(13) 0.0024(14)
C99 0.0681(18) 0.0672(15) 0.0475(12) 0.0244(11) 0.0101(13) 0.0155(14)
C100 0.0722(19) 0.0627(16) 0.0485(13) 0.0137(12) 0.0173(13) -0.0043(15)
C101 0.075(2) 0.0611(15) 0.0602(15) 0.0256(12) 0.0060(15) 0.0122(15)
C102 0.0744(18) 0.0458(12) 0.0678(15) 0.0262(10) 0.0158(14) 0.0189(13)
C103 0.0650(19) 0.0529(15) 0.0619(16) 0.0131(12) 0.0057(14) -0.0015(15)
C104 0.081(2) 0.0495(14) 0.0600(15) 0.0156(12) 0.0043(15) 0.0123(15)
C105 0.074(2) 0.0559(15) 0.0670(16) 0.0250(12) -0.0049(16) 0.0036(15)
C106 0.083(2) 0.0493(13) 0.0619(14) 0.0241(11) 0.0185(14) 0.0108(14)
C107 0.087(2) 0.0561(16) 0.0803(19) 0.0243(14) 0.0100(18) 0.0017(17)
C108 0.101(2) 0.0638(16) 0.0620(16) 0.0211(13) 0.0123(17) 0.0231(17)
C109 0.0621(19) 0.097(2) 0.0646(18) 0.0124(17) 0.0106(16) 0.0073(19)
C110 0.0685(19) 0.0729(17) 0.0802(18) 0.0323(13) 0.0201(15) 0.0235(15)
C111 0.111(3) 0.080(2) 0.0638(16) 0.0238(15) 0.0312(17) 0.018(2)
C112 0.094(2) 0.0601(17) 0.0726(19) 0.0182(14) 0.0118(18) 0.0180(17)
C113 0.083(2) 0.0865(19) 0.0905(18) 0.0441(14) 0.0393(15) 0.0259(17)
C114 0.097(2) 0.0551(16) 0.0484(14) 0.0093(12) 0.0160(15) 0.0109(16)
C115 0.078(2) 0.0604(16) 0.0732(17) 0.0243(13) 0.0152(16) 0.0001(16)
C116 0.116(3) 0.0702(18) 0.0523(15) 0.0178(13) 0.0210(17) 0.0150(19)
C117 0.085(2) 0.097(2) 0.0732(17) 0.0417(14) 0.0057(18) 0.0091(19)
C118 0.083(2) 0.094(2) 0.0906(19) 0.0501(14) 0.0113(18) 0.0054(19)
C119 0.131(3) 0.078(2) 0.0645(17) 0.0217(15) 0.0272(18) -0.016(2)
C120 0.108(3) 0.095(2) 0.0661(17) 0.0372(15) -0.0081(19) 0.006(2)
C121 0.095(2) 0.0828(19) 0.0746(19) 0.0256(15) 0.0219(18) 0.0383(17)
C122 0.072(2) 0.090(2) 0.0657(18) 0.0125(17) 0.0117(16) 0.0198(18)
C123 0.087(2) 0.0679(17) 0.0748(18) 0.0300(13) 0.0080(17) 0.0030(18)
C124 0.126(3) 0.091(2) 0.0649(19) 0.0073(18) 0.0346(18) 0.041(2)
C125 0.088(2) 0.0631(16) 0.125(2) 0.0440(15) 0.0382(19) 0.0253(16)
C126 0.108(3) 0.087(2) 0.0650(18) 0.0078(17) 0.0247(18) -0.023(2)
C127 0.118(3) 0.091(2) 0.0754(17) 0.0485(13) -0.005(2) 0.000(2)
C128 0.107(2) 0.115(3) 0.076(2) 0.004(2) 0.0307(19) 0.054(2)
C129 0.078(2) 0.148(3) 0.156(3) 0.0954(19) 0.042(2) 0.031(2)
C130 0.085(2) 0.083(2) 0.095(3) 0.003(2) -0.007(2) 0.024(2)
C131 0.088(3) 0.085(2) 0.116(3) 0.021(2) 0.005(2) 0.018(2)
C132 0.087(3) 0.087(3) 0.111(3) -0.012(2) 0.008(2) 0.015(2)
C133 0.121(3) 0.139(4) 0.097(2) 0.023(2) 0.046(2) -0.036(3)
C134 0.108(2) 0.108(3) 0.098(2) 0.015(2) 0.0615(17) 0.000(2)
C135 0.147(3) 0.101(2) 0.087(2) 0.0371(18) 0.057(2) 0.055(2)
C136 0.172(3) 0.118(2) 0.0972(18) 0.0630(16) 0.0826(18) 0.061(2)
C137 0.088(3) 0.089(2) 0.103(2) 0.0444(17) 0.002(2) 0.009(2)
C138 0.086(2) 0.098(3) 0.086(2) 0.008(2) 0.006(2) 0.029(2)
C139 0.112(3) 0.092(2) 0.094(2) 0.0339(18) 0.002(2) 0.039(2)
C140 0.108(3) 0.079(2) 0.0609(16) 0.0095(16) 0.0328(16) -0.003(2)
O1 0.0645(11) 0.0576(10) 0.0408(8) 0.0108(7) 0.0109(8) 0.0037(9)
O2 0.0750(12) 0.0396(8) 0.0524(9) 0.0157(7) 0.0178(8) 0.0109(8)
O3 0.0715(12) 0.0567(10) 0.0499(9) 0.0187(7) 0.0196(8) 0.0135(9)
O4 0.0748(12) 0.0763(12) 0.0534(9) 0.0241(8) 0.0212(9) 0.0195(10)
O5 0.0780(13) 0.0474(9) 0.0523(9) 0.0165(7) 0.0119(9) 0.0092(9)
O6 0.0754(13) 0.0543(10) 0.0590(10) 0.0238(7) 0.0056(10) 0.0056(10)
O7 0.0662(12) 0.0466(9) 0.0501(9) 0.0144(7) 0.0086(9) 0.0036(9)
O8 0.0645(12) 0.0611(10) 0.0552(9) 0.0236(7) 0.0141(9) 0.0076(9)
O9 0.0596(11) 0.0609(10) 0.0521(9) 0.0156(8) 0.0121(8) 0.0052(9)
O10 0.0650(12) 0.0432(9) 0.0531(9) 0.0153(7) 0.0086(9) 0.0041(9)
O11 0.0664(11) 0.0500(9) 0.0419(8) 0.0074(7) 0.0085(8) 0.0096(9)
O12 0.0648(12) 0.0606(11) 0.0533(10) 0.0133(8) 0.0070(9) 0.0090(10)
O13 0.0698(12) 0.0524(9) 0.0503(9) 0.0204(7) 0.0141(8) 0.0123(9)
O14 0.0524(10) 0.0509(9) 0.0504(9) 0.0119(7) 0.0059(8) -0.0040(9)
O15 0.0792(13) 0.0674(11) 0.0546(10) 0.0165(8) 0.0126(9) 0.0333(9)
O16 0.0771(13) 0.0550(10) 0.0461(9) 0.0138(7) 0.0160(9) 0.0058(10)
O17 0.0790(13) 0.0611(10) 0.0554(10) 0.0230(8) 0.0113(9) 0.0121(10)
O18 0.0690(12) 0.0554(10) 0.0564(9) 0.0223(7) 0.0050(9) 0.0047(9)
O19 0.0666(13) 0.0639(11) 0.0588(10) 0.0238(8) 0.0015(10) 0.0032(10)
O20 0.0833(13) 0.0540(10) 0.0502(9) 0.0165(7) 0.0186(9) 0.0177(9)
O21 0.0827(14) 0.0501(10) 0.0593(10) 0.0117(8) 0.0132(10) 0.0157(10)
O22 0.0720(13) 0.0644(12) 0.0533(10) 0.0029(9) 0.0158(9) 0.0057(11)
O23 0.0783(13) 0.0570(10) 0.0529(9) 0.0219(7) 0.0084(9) 0.0057(10)
O24 0.0748(12) 0.0538(10) 0.0504(9) 0.0093(8) 0.0195(9) 0.0023(10)
O25 0.0802(13) 0.0586(10) 0.0635(10) 0.0264(8) 0.0179(10) 0.0145(10)
O26 0.0737(13) 0.0663(12) 0.0497(10) 0.0043(9) 0.0155(9) 0.0126(10)
O27 0.0850(14) 0.0484(10) 0.0545(9) 0.0134(8) 0.0187(9) -0.0009(10)
O28 0.0659(12) 0.0623(11) 0.0553(10) 0.0131(8) 0.0201(9) 0.0118(10)
O29 0.0721(12) 0.0625(10) 0.0789(10) 0.0366(8) 0.0327(9) 0.0226(9)
O30 0.0774(14) 0.0637(12) 0.0516(10) -0.0004(10) 0.0074(10) 0.0033(11)
O31 0.0783(14) 0.0739(12) 0.0646(11) 0.0237(9) 0.0103(10) 0.0152(11)
O32 0.0780(14) 0.0529(10) 0.0755(11) 0.0245(8) 0.0130(11) 0.0118(10)
O33 0.0636(12) 0.0635(10) 0.0568(9) 0.0261(7) 0.0052(9) 0.0005(10)
O34 0.0835(13) 0.0584(10) 0.0577(10) 0.0183(8) 0.0216(9) 0.0075(10)
O35 0.0784(13) 0.0645(10) 0.0658(10) 0.0289(8) 0.0235(9) 0.0135(10)
O36 0.0635(12) 0.0626(11) 0.0663(11) 0.0190(9) 0.0159(9) 0.0106(10)
O37 0.0943(14) 0.0457(9) 0.0495(9) 0.0140(7) 0.0098(10) 0.0167(10)
O38 0.0892(15) 0.0503(10) 0.0599(11) 0.0135(8) 0.0112(10) 0.0120(10)
O39 0.0717(12) 0.0617(11) 0.0480(9) 0.0121(8) 0.0146(9) 0.0116(10)
O40 0.0643(12) 0.0863(13) 0.0549(10) 0.0186(9) 0.0117(9) 0.0084(11)
O41 0.153(3) 0.0756(15) 0.0768(15) 0.0101(13) 0.0078(17) 0.0172(17)
O42 0.1027(16) 0.0602(11) 0.0679(11) 0.0241(9) 0.0229(11) -0.0001(12)
O43 0.0891(14) 0.0782(12) 0.0481(9) 0.0179(9) 0.0216(9) 0.0235(11)
O44 0.0813(14) 0.0715(12) 0.0658(11) 0.0198(9) 0.0196(10) 0.0007(12)
O45 0.0906(15) 0.0634(11) 0.0629(11) 0.0222(9) 0.0114(11) 0.0167(11)
O46 0.0721(13) 0.0551(10) 0.0738(11) 0.0238(8) 0.0168(10) 0.0071(10)
O47 0.0661(12) 0.0627(11) 0.0701(11) 0.0225(9) 0.0151(10) 0.0039(10)
O48 0.0685(12) 0.0605(11) 0.0538(10) 0.0029(9) 0.0184(9) 0.0044(10)
O49 0.0658(12) 0.0798(11) 0.0669(10) 0.0352(8) 0.0215(9) 0.0198(10)
O50 0.0933(15) 0.0641(12) 0.0485(9) 0.0124(8) 0.0180(10) -0.0053(11)
O51 0.0819(13) 0.0679(12) 0.0577(10) 0.0151(9) 0.0301(9) 0.0062(11)
O52 0.0903(14) 0.0627(11) 0.0573(10) 0.0195(8) 0.0246(10) 0.0097(11)
O53 0.0910(14) 0.0632(11) 0.0740(12) 0.0223(9) 0.0290(11) 0.0182(11)
O54 0.0799(14) 0.0782(13) 0.0596(10) 0.0226(9) 0.0168(10) 0.0113(11)
O55 0.0618(12) 0.0782(12) 0.0776(11) 0.0386(9) 0.0103(10) 0.0061(10)
O56 0.0829(14) 0.0690(12) 0.0680(12) 0.0186(10) 0.0156(11) 0.0121(11)
O57 0.0952(15) 0.0672(11) 0.0465(9) 0.0222(8) 0.0191(9) 0.0118(11)
O58 0.0829(15) 0.0730(12) 0.0530(10) 0.0226(8) 0.0027(10) 0.0031(11)
O59 0.1119(18) 0.0604(11) 0.0642(11) 0.0212(9) 0.0134(12) 0.0063(12)
O60 0.0885(16) 0.0671(13) 0.0584(11) 0.0073(10) 0.0051(11) 0.0022(12)
O61 0.0971(15) 0.0608(11) 0.0518(10) 0.0105(9) 0.0204(10) -0.0036(11)
O62 0.1088(16) 0.0710(11) 0.0600(10) 0.0259(9) 0.0238(11) 0.0307(11)
O63 0.0789(14) 0.0789(14) 0.0617(11) 0.0136(10) 0.0188(10) 0.0017(12)
O64 0.0870(16) 0.0619(11) 0.0688(12) 0.0236(9) -0.0021(12) -0.0023(11)
O65 0.0662(13) 0.0758(13) 0.0957(15) 0.0213(12) 0.0141(12) 0.0106(12)
O66 0.0994(17) 0.0638(11) 0.0706(12) 0.0280(9) -0.0012(12) 0.0047(12)
O67 0.1178(18) 0.0512(10) 0.0523(10) 0.0163(8) 0.0165(11) 0.0112(11)
O68 0.0929(17) 0.0878(15) 0.0679(13) 0.0158(11) -0.0027(13) 0.0162(13)
O69 0.0816(14) 0.0827(15) 0.0833(14) 0.0027(12) 0.0348(11) -0.0033(13)
O70 0.1238(17) 0.0683(11) 0.0700(11) 0.0304(9) 0.0396(11) 0.0296(12)
O71 0.140(2) 0.0714(13) 0.0731(13) 0.0283(10) 0.0256(14) 0.0250(14)
O72 0.0814(15) 0.0666(12) 0.0977(15) 0.0289(10) 0.0079(13) 0.0127(12)
O73 0.0999(17) 0.0739(13) 0.0596(11) 0.0228(9) 0.0132(11) -0.0096(13)
O74 0.141(2) 0.0632(12) 0.0537(11) 0.0186(9) -0.0034(13) 0.0068(14)
O75 0.1159(18) 0.0683(13) 0.0654(11) 0.0150(10) 0.0305(11) -0.0130(13)
O76 0.0798(15) 0.0850(12) 0.0886(12) 0.0463(9) 0.0134(12) 0.0134(12)
O77 0.1044(16) 0.0728(14) 0.0914(14) 0.0043(12) 0.0469(12) -0.0043(13)
O78 0.136(2) 0.0610(12) 0.0642(11) 0.0202(9) 0.0317(12) 0.0035(13)
O79 0.1237(17) 0.0803(12) 0.1455(15) 0.0640(10) 0.0801(12) 0.0386(12)
O80 0.0894(14) 0.0741(14) 0.0666(11) 0.0061(10) 0.0327(10) 0.0042(12)
O81 0.122(2) 0.0719(13) 0.0560(11) 0.0174(10) -0.0024(13) -0.0065(14)
O82 0.0805(15) 0.0744(14) 0.0824(15) -0.0090(13) 0.0099(13) 0.0187(12)
O83 0.1236(19) 0.1011(15) 0.0666(11) 0.0408(10) 0.0267(12) 0.0298(14)
O84 0.0759(14) 0.1151(14) 0.0982(13) 0.0627(10) 0.0261(11) 0.0277(12)
O85 0.0863(15) 0.0736(13) 0.0945(16) 0.0065(12) 0.0099(13) 0.0318(12)
O86 0.0718(15) 0.1298(16) 0.1027(13) 0.0719(10) 0.0099(12) 0.0040(13)
O87 0.1109(15) 0.0926(13) 0.0645(11) 0.0296(10) 0.0366(10) 0.0528(11)
O88 0.117(2) 0.0705(13) 0.0984(15) 0.0380(11) -0.0246(15) -0.0220(14)
O89 0.1079(17) 0.0717(13) 0.0607(11) 0.0210(9) 0.0228(11) 0.0072(13)
O90 0.126(2) 0.0805(16) 0.0875(16) 0.0087(13) 0.0274(15) -0.0144(16)
O91 0.167(3) 0.0947(17) 0.0655(13) 0.0234(12) 0.0373(14) 0.0184(18)
O92 0.0865(16) 0.0840(13) 0.0693(11) 0.0364(9) 0.0054(11) -0.0040(12)
O93 0.1160(17) 0.0874(13) 0.0733(12) 0.0311(10) 0.0294(12) 0.0464(12)
O94 0.0715(12) 0.0606(10) 0.0640(10) 0.0304(7) 0.0161(9) 0.0183(9)
O95 0.0755(13) 0.0538(10) 0.0541(10) 0.0146(8) 0.0113(9) 0.0083(10)
O96 0.0656(12) 0.0533(10) 0.0555(9) 0.0166(7) 0.0161(8) -0.0024(9)
O97 0.0576(11) 0.0521(9) 0.0484(9) 0.0168(7) 0.0071(8) 0.0089(8)
O98 0.0686(12) 0.0609(10) 0.0536(9) 0.0179(8) 0.0129(9) 0.0204(9)
O99 0.0760(12) 0.0570(10) 0.0508(9) 0.0173(8) 0.0130(9) 0.0207(9)
O100 0.0756(12) 0.0481(9) 0.0601(10) 0.0178(8) 0.0164(9) 0.0140(9)
O101 0.0784(13) 0.0485(9) 0.0431(8) 0.0112(7) 0.0141(8) 0.0068(9)
O102 0.0630(11) 0.0543(10) 0.0608(10) 0.0109(8) 0.0171(9) 0.0115(9)
O103 0.0600(12) 0.0529(10) 0.0561(10) 0.0104(8) 0.0068(9) -0.0009(9)
O104 0.0708(12) 0.0622(9) 0.0744(10) 0.0399(7) 0.0220(9) 0.0154(9)
O105 0.0673(12) 0.0549(9) 0.0540(9) 0.0246(7) 0.0068(9) 0.0126(9)
O106 0.0862(15) 0.0616(10) 0.0548(9) 0.0266(8) 0.0018(10) -0.0011(11)
O107 0.0781(13) 0.0616(10) 0.0785(11) 0.0310(8) 0.0220(10) 0.0170(10)
O108 0.0744(12) 0.0706(10) 0.0508(9) 0.0265(7) 0.0173(9) 0.0257(9)
O109 0.0823(14) 0.0491(9) 0.0551(10) 0.0202(7) -0.0018(10) -0.0039(10)
O110 0.0934(15) 0.0529(10) 0.0479(9) 0.0119(8) 0.0152(10) -0.0001(11)
O111 0.0656(12) 0.0666(12) 0.0569(10) 0.0074(9) 0.0155(9) 0.0009(10)
O112 0.0816(13) 0.0477(9) 0.0562(9) 0.0185(7) 0.0136(9) 0.0071(10)
O113 0.0717(13) 0.0612(11) 0.0624(11) 0.0187(9) 0.0036(10) 0.0066(10)
O114 0.0702(14) 0.0816(12) 0.0815(12) 0.0435(9) 0.0024(11) 0.0005(11)
O115 0.0761(14) 0.0751(13) 0.0709(13) 0.0077(11) -0.0053(12) 0.0166(12)
O116 0.0822(15) 0.0979(17) 0.0633(12) 0.0064(12) 0.0192(11) 0.0073(14)
O117 0.1047(17) 0.0546(11) 0.0913(14) 0.0261(10) 0.0253(13) 0.0161(12)
O118 0.1121(16) 0.0734(12) 0.0688(11) 0.0305(9) 0.0376(11) 0.0294(12)
O119 0.1019(16) 0.0703(12) 0.0570(11) 0.0115(10) 0.0124(11) 0.0230(12)

loop_
_atom_type_symbol
_atom_type_description
_atom_type_scat_dispersion_real
_atom_type_scat_dispersion_imag
_atom_type_scat_source
C C 0.0033 0.0016 'International Tables Vol C Tables 4.2.6.8 and 6.1.1.4'
H H 0.0000 0.0000 'International Tables Vol C Tables 4.2.6.8 and 6.1.1.4'
Gd Gd -0.1653 3.9035 'International Tables Vol C Tables 4.2.6.8 and 6.1.1.4'
O O 0.0106 0.0060 'International Tables Vol C Tables 4.2.6.8 and 6.1.1.4'

loop_
_geom_angle_atom_site_label_1
_geom_angle_atom_site_label_2
_geom_angle_atom_site_label_3
_geom_angle
_geom_angle_site_symmetry_1
_geom_angle_site_symmetry_3
_geom_angle_publ_flag
O4 Gd1 O2 77.17(8) . . ?
O4 Gd1 O10 117.83(7) . . ?
O2 Gd1 O10 71.71(7) . . ?
O4 Gd1 O9 78.08(7) . . ?
O2 Gd1 O9 91.19(7) . . ?
O10 Gd1 O9 151.76(7) . . ?
O4 Gd1 O37 145.85(8) . . ?
O2 Gd1 O37 135.82(8) . . ?
O10 Gd1 O37 75.55(7) . . ?
O9 Gd1 O37 104.86(7) . . ?
O4 Gd1 O20 72.82(7) . . ?
O2 Gd1 O20 110.67(7) . . ?
O10 Gd1 O20 70.20(7) . . ?
O9 Gd1 O20 137.96(8) . . ?
O37 Gd1 O20 84.38(7) . . ?
O4 Gd1 O11 138.64(6) . . ?
O2 Gd1 O11 76.45(7) . . ?
O10 Gd1 O11 82.76(7) . . ?
O9 Gd1 O11 71.22(7) . . ?
O37 Gd1 O11 70.67(7) . . ?
O20 Gd1 O11 147.12(7) . . ?
O4 Gd1 O15 74.11(8) . . ?
O2 Gd1 O15 150.91(8) . . ?
O10 Gd1 O15 126.83(6) . . ?
O9 Gd1 O15 78.50(7) . . ?
O37 Gd1 O15 73.27(8) . . ?
O20 Gd1 O15 64.86(7) . . ?
O11 Gd1 O15 123.96(7) . . ?
O4 Gd1 Gd2 98.99(6) . . ?
O2 Gd1 Gd2 37.04(5) . . ?
O10 Gd1 Gd2 34.68(5) . . ?
O9 Gd1 Gd2 125.07(5) . . ?
O37 Gd1 Gd2 106.00(6) . . ?
O20 Gd1 Gd2 89.41(5) . . ?
O11 Gd1 Gd2 77.77(5) . . ?
O15 Gd1 Gd2 154.27(4) . . ?
O4 Gd1 Gd9 91.41(4) . . ?
O2 Gd1 Gd9 85.55(4) . . ?
O10 Gd1 Gd9 35.04(5) . . ?
O9 Gd1 Gd9 169.46(5) . . ?
O37 Gd1 Gd9 84.31(4) . . ?
O20 Gd1 Gd9 36.27(6) . . ?
O11 Gd1 Gd9 117.50(5) . . ?
O15 Gd1 Gd9 99.63(4) . . ?
Gd2 Gd1 Gd9 55.211(5) . . ?
O4 Gd1 Gd7 111.63(4) . . ?
O2 Gd1 Gd7 85.83(4) . . ?
O10 Gd1 Gd7 117.96(5) . . ?
O9 Gd1 Gd7 36.19(5) . . ?
O37 Gd1 Gd7 84.09(4) . . ?
O20 Gd1 Gd7 163.47(5) . . ?
O11 Gd1 Gd7 35.34(5) . . ?
O15 Gd1 Gd7 100.39(4) . . ?
Gd2 Gd1 Gd7 105.143(6) . . ?
Gd9 Gd1 Gd7 152.844(7) . . ?
O4 Gd1 Gd4 163.62(5) . . ?
O2 Gd1 Gd4 107.19(5) . . ?
O10 Gd1 Gd4 78.27(5) . . ?
O9 Gd1 Gd4 85.97(5) . . ?
O37 Gd1 Gd4 36.25(5) . . ?
O20 Gd1 Gd4 118.47(5) . . ?
O11 Gd1 Gd4 34.47(5) . . ?
O15 Gd1 Gd4 99.22(5) . . ?
Gd2 Gd1 Gd4 93.205(6) . . ?
Gd9 Gd1 Gd4 104.570(6) . . ?
Gd7 Gd1 Gd4 54.079(5) . . ?
O39 Gd2 O10 88.71(7) . . ?
O39 Gd2 O97 149.14(7) . . ?
O10 Gd2 O97 70.89(7) . . ?
O39 Gd2 O32 85.86(7) . . ?
O10 Gd2 O32 121.10(7) . . ?
O97 Gd2 O32 85.39(7) . . ?
O39 Gd2 O2 75.06(7) . . ?
O10 Gd2 O2 69.23(6) . . ?
O97 Gd2 O2 76.10(6) . . ?
O32 Gd2 O2 52.73(7) . . ?
O39 Gd2 O87 85.80(7) . . ?
O10 Gd2 O87 160.05(8) . . ?
O97 Gd2 O87 120.90(7) . . ?
O32 Gd2 O87 77.65(8) . . ?
O2 Gd2 O87 127.25(7) . . ?
O39 Gd2 O98 137.69(7) . . ?
O10 Gd2 O98 132.89(6) . . ?
O97 Gd2 O98 68.74(7) . . ?
O32 Gd2 O98 78.67(7) . . ?
O2 Gd2 O98 121.46(7) . . ?
O87 Gd2 O98 52.59(7) . . ?
O39 Gd2 O63 76.89(7) . . ?
O10 Gd2 O63 79.40(8) . . ?
O97 Gd2 O63 119.64(6) . . ?
O32 Gd2 O63 153.15(8) . . ?
O2 Gd2 O63 137.88(7) . . ?
O87 Gd2 O63 80.67(9) . . ?
O98 Gd2 O63 100.40(7) . . ?
O39 Gd2 O33 126.92(7) . . ?
O10 Gd2 O33 70.19(6) . . ?
O97 Gd2 O33 68.49(7) . . ?
O32 Gd2 O33 146.88(7) . . ?
O2 Gd2 O33 132.71(7) . . ?
O87 Gd2 O33 98.09(7) . . ?
O98 Gd2 O33 73.18(6) . . ?
O63 Gd2 O33 52.14(7) . . ?
O39 Gd2 C110 111.64(9) . . ?
O10 Gd2 C110 156.01(7) . . ?
O97 Gd2 C110 94.41(9) . . ?
O32 Gd2 C110 74.71(8) . . ?
O2 Gd2 C110 126.89(8) . . ?
O87 Gd2 C110 26.53(9) . . ?
O98 Gd2 C110 26.21(8) . . ?
O63 Gd2 C110 92.55(9) . . ?
O33 Gd2 C110 86.97(8) . . ?
O39 Gd2 C93 80.72(8) . . ?
O10 Gd2 C93 95.36(8) . . ?
O97 Gd2 C93 78.51(7) . . ?
O32 Gd2 C93 25.98(9) . . ?
O2 Gd2 C93 26.81(8) . . ?
O87 Gd2 C93 102.64(9) . . ?
O98 Gd2 C93 99.39(8) . . ?
O63 Gd2 C93 157.09(8) . . ?
O33 Gd2 C93 146.70(8) . . ?
C110 Gd2 C93 100.23(10) . . ?
O39 Gd2 C13 101.74(9) . . ?
O10 Gd2 C13 74.04(9) . . ?
O97 Gd2 C13 94.77(8) . . ?
O32 Gd2 C13 163.58(9) . . ?
O2 Gd2 C13 143.15(9) . . ?
O87 Gd2 C13 88.31(9) . . ?
O98 Gd2 C13 86.08(8) . . ?
O63 Gd2 C13 25.55(8) . . ?
O33 Gd2 C13 26.62(9) . . ?
C110 Gd2 C13 88.92(10) . . ?
C93 Gd2 C13 168.96(10) . . ?
O12 Gd3 O5 76.35(7) . . ?
O12 Gd3 O7 118.14(7) . . ?
O5 Gd3 O7 71.62(7) . . ?
O12 Gd3 O27 144.70(8) . . ?
O5 Gd3 O27 138.17(8) . . ?
O7 Gd3 O27 77.65(8) . . ?
O12 Gd3 O102 80.10(7) . . ?
O5 Gd3 O102 90.07(7) . . ?
O7 Gd3 O102 148.50(6) . . ?
O27 Gd3 O102 102.54(7) . . ?
O12 Gd3 O103 73.56(7) . . ?
O5 Gd3 O103 110.61(7) . . ?
O7 Gd3 O103 70.56(7) . . ?
O27 Gd3 O103 84.14(7) . . ?
O102 Gd3 O103 140.91(7) . . ?
O12 Gd3 O14 139.34(7) . . ?
O5 Gd3 O14 76.33(7) . . ?
O7 Gd3 O14 80.27(6) . . ?
O27 Gd3 O14 71.00(7) . . ?
O102 Gd3 O14 70.41(7) . . ?
O103 Gd3 O14 145.11(7) . . ?
O12 Gd3 O111 73.33(8) . . ?
O5 Gd3 O111 149.31(7) . . ?
O7 Gd3 O111 127.99(7) . . ?
O27 Gd3 O111 72.52(8) . . ?
O102 Gd3 O111 80.26(7) . . ?
O103 Gd3 O111 64.92(7) . . ?
O14 Gd3 O111 125.88(7) . . ?
O12 Gd3 Gd7 97.85(6) . . ?
O5 Gd3 Gd7 37.04(5) . . ?
O7 Gd3 Gd7 34.64(5) . . ?
O27 Gd3 Gd7 108.84(6) . . ?
O102 Gd3 Gd7 123.60(5) . . ?
O103 Gd3 Gd7 88.71(5) . . ?
O14 Gd3 Gd7 77.16(5) . . ?
O111 Gd3 Gd7 153.51(4) . . ?
O12 Gd3 Gd4 92.62(5) . . ?
O5 Gd3 Gd4 86.37(5) . . ?
O7 Gd3 Gd4 35.23(4) . . ?
O27 Gd3 Gd4 84.47(5) . . ?
O102 Gd3 Gd4 172.48(5) . . ?
O103 Gd3 Gd4 36.13(5) . . ?
O14 Gd3 Gd4 115.01(5) . . ?
O111 Gd3 Gd4 99.53(5) . . ?
Gd7 Gd3 Gd4 55.215(4) . . ?
O12 Gd3 Gd8 112.70(5) . . ?
O5 Gd3 Gd8 84.36(4) . . ?
O7 Gd3 Gd8 114.97(4) . . ?
O27 Gd3 Gd8 83.60(4) . . ?
O102 Gd3 Gd8 35.63(5) . . ?
O103 Gd3 Gd8 164.97(5) . . ?
O14 Gd3 Gd8 34.96(5) . . ?
O111 Gd3 Gd8 102.97(4) . . ?
Gd7 Gd3 Gd8 103.460(5) . . ?
Gd4 Gd3 Gd8 149.964(6) . . ?
O12 Gd3 Gd18 164.09(5) . . ?
O5 Gd3 Gd18 107.46(5) . . ?
O7 Gd3 Gd18 77.36(4) . . ?
O27 Gd3 Gd18 36.81(4) . . ?
O102 Gd3 Gd18 84.42(5) . . ?
O103 Gd3 Gd18 117.74(5) . . ?
O14 Gd3 Gd18 34.21(5) . . ?
O111 Gd3 Gd18 100.54(5) . . ?
Gd7 Gd3 Gd18 93.733(6) . . ?
Gd4 Gd3 Gd18 102.963(6) . . ?
Gd8 Gd3 Gd18 53.550(4) . . ?
O113 Gd4 O7 137.69(7) . . ?
O113 Gd4 O11 89.53(7) . . ?
O7 Gd4 O11 70.78(6) . . ?
O113 Gd4 O18 133.79(7) . . ?
O7 Gd4 O18 75.04(6) . . ?
O11 Gd4 O18 136.65(6) . . ?
O113 Gd4 O103 71.52(7) . . ?
O7 Gd4 O103 69.34(7) . . ?
O11 Gd4 O103 83.46(7) . . ?
O18 Gd4 O103 108.58(7) . . ?
O113 Gd4 O99 136.45(7) . . ?
O7 Gd4 O99 71.92(7) . . ?
O11 Gd4 O99 69.57(7) . . ?
O18 Gd4 O99 75.09(7) . . ?
O103 Gd4 O99 138.27(6) . . ?
O113 Gd4 O107 83.26(7) . . ?
O7 Gd4 O107 102.59(7) . . ?
O11 Gd4 O107 160.14(8) . . ?
O18 Gd4 O107 53.71(7) . . ?
O103 Gd4 O107 76.72(8) . . ?
O99 Gd4 O107 127.28(7) . . ?
O113 Gd4 O21 76.46(7) . . ?
O7 Gd4 O21 145.84(7) . . ?
O11 Gd4 O21 119.73(7) . . ?
O18 Gd4 O21 77.64(7) . . ?
O103 Gd4 O21 140.15(7) . . ?
O99 Gd4 O21 81.57(7) . . ?
O107 Gd4 O21 76.55(8) . . ?
O113 Gd4 O37 68.77(8) . . ?
O7 Gd4 O37 130.48(7) . . ?
O11 Gd4 O37 68.73(6) . . ?
O18 Gd4 O37 119.53(7) . . ?
O103 Gd4 O37 130.93(7) . . ?
O99 Gd4 O37 68.10(7) . . ?
O107 Gd4 O37 124.60(6) . . ?
O21 Gd4 O37 51.41(7) . . ?
O113 Gd4 C4 108.36(9) . . ?
O7 Gd4 C4 89.96(7) . . ?
O11 Gd4 C4 160.23(7) . . ?
O18 Gd4 C4 26.82(9) . . ?
O103 Gd4 C4 94.11(10) . . ?
O99 Gd4 C4 100.84(9) . . ?
O107 Gd4 C4 26.97(9) . . ?
O21 Gd4 C4 73.99(8) . . ?
O37 Gd4 C4 124.96(8) . . ?
O113 Gd4 C104 70.55(9) . . ?
O7 Gd4 C104 145.27(9) . . ?
O11 Gd4 C104 94.50(8) . . ?
O18 Gd4 C104 98.80(8) . . ?
O103 Gd4 C104 142.02(8) . . ?
O99 Gd4 C104 73.47(8) . . ?
O107 Gd4 C104 100.44(8) . . ?
O21 Gd4 C104 25.47(8) . . ?
O37 Gd4 C104 25.95(8) . . ?
C4 Gd4 C104 99.28(9) . . ?
O113 Gd4 Gd7 131.26(6) . . ?
O7 Gd4 Gd7 40.38(5) . . ?
O11 Gd4 Gd7 41.81(4) . . ?
O18 Gd4 Gd7 94.95(4) . . ?
O103 Gd4 Gd7 95.12(4) . . ?
O99 Gd4 Gd7 43.80(5) . . ?
O107 Gd4 Gd7 140.54(4) . . ?
O21 Gd4 Gd7 124.08(6) . . ?
O37 Gd4 Gd7 90.10(5) . . ?
C4 Gd4 Gd7 119.44(6) . . ?
C104 Gd4 Gd7 108.46(7) . . ?
O94 Gd5 O100 76.64(7) . . ?
O94 Gd5 O98 78.63(7) . . ?
O100 Gd5 O98 93.48(7) . . ?
O94 Gd5 O112 118.41(8) . . ?
O100 Gd5 O112 71.72(7) . . ?
O98 Gd5 O112 152.37(7) . . ?
O94 Gd5 O109 147.55(7) . . ?
O100 Gd5 O109 134.96(8) . . ?
O98 Gd5 O109 102.30(7) . . ?
O112 Gd5 O109 75.27(8) . . ?
O94 Gd5 O19 72.95(7) . . ?
O100 Gd5 O19 109.15(7) . . ?
O98 Gd5 O19 137.78(8) . . ?
O112 Gd5 O19 69.85(7) . . ?
O109 Gd5 O19 86.63(7) . . ?
O94 Gd5 O97 136.84(6) . . ?
O100 Gd5 O97 75.99(7) . . ?
O98 Gd5 O97 70.46(7) . . ?
O112 Gd5 O97 83.14(7) . . ?
O109 Gd5 O97 70.36(6) . . ?
O19 Gd5 O97 148.36(7) . . ?
O94 Gd5 O55 75.94(7) . . ?
O100 Gd5 O55 152.43(7) . . ?
O98 Gd5 O55 78.47(7) . . ?
O112 Gd5 O55 125.01(6) . . ?
O109 Gd5 O55 72.59(8) . . ?
O19 Gd5 O55 64.89(8) . . ?
O97 Gd5 O55 124.11(7) . . ?
O94 Gd5 Gd11 99.31(6) . . ?
O100 Gd5 Gd11 37.38(5) . . ?
O98 Gd5 Gd11 127.24(5) . . ?
O112 Gd5 Gd11 34.34(4) . . ?
O109 Gd5 Gd11 105.10(6) . . ?
O19 Gd5 Gd11 88.23(6) . . ?
O97 Gd5 Gd11 77.66(5) . . ?
O55 Gd5 Gd11 153.01(5) . . ?
O94 Gd5 Gd10 91.90(5) . . ?
O100 Gd5 Gd10 85.54(5) . . ?
O98 Gd5 Gd10 170.43(5) . . ?
O112 Gd5 Gd10 35.43(5) . . ?
O109 Gd5 Gd10 84.95(5) . . ?
O19 Gd5 Gd10 35.32(6) . . ?
O97 Gd5 Gd10 118.34(5) . . ?
O55 Gd5 Gd10 98.06(5) . . ?
Gd11 Gd5 Gd10 55.190(5) . . ?
O94 Gd5 Gd2 110.43(5) . . ?
O100 Gd5 Gd2 85.80(5) . . ?
O98 Gd5 Gd2 35.54(5) . . ?
O112 Gd5 Gd2 118.08(5) . . ?
O109 Gd5 Gd2 83.53(5) . . ?
O19 Gd5 Gd2 164.99(5) . . ?
O97 Gd5 Gd2 35.05(5) . . ?
O55 Gd5 Gd2 101.22(5) . . ?
Gd11 Gd5 Gd2 105.254(5) . . ?
Gd10 Gd5 Gd2 153.390(7) . . ?
O94 Gd5 Gd9 163.16(5) . . ?
O100 Gd5 Gd9 105.61(5) . . ?
O98 Gd5 Gd9 84.56(5) . . ?
O112 Gd5 Gd9 77.54(5) . . ?
O109 Gd5 Gd9 36.57(5) . . ?
O19 Gd5 Gd9 120.51(5) . . ?
O97 Gd5 Gd9 33.80(4) . . ?
O55 Gd5 Gd9 99.87(5) . . ?
Gd11 Gd5 Gd9 91.599(6) . . ?
Gd10 Gd5 Gd9 104.883(6) . . ?
Gd2 Gd5 Gd9 53.843(4) . . ?
O47 Gd6 O16 88.05(7) . . ?
O47 Gd6 O101 149.33(8) . . ?
O16 Gd6 O101 71.41(6) . . ?
O47 Gd6 O43 86.80(7) . . ?
O16 Gd6 O43 120.76(8) . . ?
O101 Gd6 O43 84.71(7) . . ?
O47 Gd6 O72 77.60(8) . . ?
O16 Gd6 O72 80.66(8) . . ?
O101 Gd6 O72 119.35(8) . . ?
O43 Gd6 O72 153.29(9) . . ?
O47 Gd6 O1 74.94(7) . . ?
O16 Gd6 O1 69.14(7) . . ?
O101 Gd6 O1 76.51(7) . . ?
O43 Gd6 O1 52.60(7) . . ?
O72 Gd6 O1 139.38(7) . . ?
O47 Gd6 O28 137.29(8) . . ?
O16 Gd6 O28 133.42(7) . . ?
O101 Gd6 O28 69.66(7) . . ?
O43 Gd6 O28 79.85(7) . . ?
O72 Gd6 O28 97.00(7) . . ?
O1 Gd6 O28 123.43(6) . . ?
O47 Gd6 O69 85.28(8) . . ?
O16 Gd6 O69 160.72(7) . . ?
O101 Gd6 O69 121.07(7) . . ?
O43 Gd6 O69 76.94(8) . . ?
O72 Gd6 O69 80.25(9) . . ?
O1 Gd6 O69 125.94(8) . . ?
O28 Gd6 O69 52.27(7) . . ?
O47 Gd6 O58 126.31(7) . . ?
O16 Gd6 O58 70.14(8) . . ?
O101 Gd6 O58 68.53(7) . . ?
O43 Gd6 O58 146.65(6) . . ?
O72 Gd6 O58 51.40(8) . . ?
O1 Gd6 O58 132.70(8) . . ?
O28 Gd6 O58 72.53(7) . . ?
O69 Gd6 O58 99.59(9) . . ?
O47 Gd6 C98 81.14(8) . . ?
O16 Gd6 C98 95.46(9) . . ?
O101 Gd6 C98 78.53(8) . . ?
O43 Gd6 C98 25.61(8) . . ?
O72 Gd6 C98 158.48(7) . . ?
O1 Gd6 C98 27.04(7) . . ?
O28 Gd6 C98 100.84(7) . . ?
O69 Gd6 C98 101.34(9) . . ?
O58 Gd6 C98 146.72(9) . . ?
O47 Gd6 C109 110.93(10) . . ?
O16 Gd6 C109 156.24(10) . . ?
O101 Gd6 C109 95.48(9) . . ?
O43 Gd6 C109 76.02(10) . . ?
O72 Gd6 C109 89.36(9) . . ?
O1 Gd6 C109 128.31(9) . . ?
O28 Gd6 C109 26.44(9) . . ?
O69 Gd6 C109 25.87(9) . . ?
O58 Gd6 C109 86.75(10) . . ?
C98 Gd6 C109 101.35(10) . . ?
O47 Gd6 C112 101.51(8) . . ?
O16 Gd6 C112 74.25(10) . . ?
O101 Gd6 C112 94.68(9) . . ?
O43 Gd6 C112 163.45(9) . . ?
O72 Gd6 C112 25.01(9) . . ?
O1 Gd6 C112 143.27(9) . . ?
O28 Gd6 C112 84.42(8) . . ?
O69 Gd6 C112 89.38(11) . . ?
O58 Gd6 C112 26.40(8) . . ?
C98 Gd6 C112 169.16(11) . . ?
C109 Gd6 C112 87.60(11) . . ?
O30 Gd7 O7 88.24(7) . . ?
O30 Gd7 O11 150.82(8) . . ?
O7 Gd7 O11 71.37(6) . . ?
O30 Gd7 O53 87.15(7) . . ?
O7 Gd7 O53 121.49(8) . . ?
O11 Gd7 O53 86.18(7) . . ?
O30 Gd7 O5 76.26(7) . . ?
O7 Gd7 O5 69.35(7) . . ?
O11 Gd7 O5 77.07(6) . . ?
O53 Gd7 O5 52.95(8) . . ?
O30 Gd7 O85 75.31(8) . . ?
O7 Gd7 O85 79.49(9) . . ?
O11 Gd7 O85 119.16(7) . . ?
O53 Gd7 O85 152.60(8) . . ?
O5 Gd7 O85 138.00(8) . . ?
O30 Gd7 O116 84.54(8) . . ?
O7 Gd7 O116 159.96(8) . . ?
O11 Gd7 O116 121.28(7) . . ?
O53 Gd7 O116 76.86(9) . . ?
O5 Gd7 O116 126.39(8) . . ?
O85 Gd7 O116 80.60(10) . . ?
O30 Gd7 O9 136.41(8) . . ?
O7 Gd7 O9 134.31(6) . . ?
O11 Gd7 O9 69.36(7) . . ?
O53 Gd7 O9 78.12(7) . . ?
O5 Gd7 O9 121.74(7) . . ?
O85 Gd7 O9 100.13(8) . . ?
O116 Gd7 O9 52.31(6) . . ?
O30 Gd7 O99 125.60(7) . . ?
O7 Gd7 O99 71.32(7) . . ?
O11 Gd7 O99 68.17(7) . . ?
O53 Gd7 O99 146.61(6) . . ?
O5 Gd7 O99 133.83(7) . . ?
O85 Gd7 O99 52.05(7) . . ?
O116 Gd7 O99 97.94(8) . . ?
O9 Gd7 O99 73.11(7) . . ?
O30 Gd7 C92 82.23(8) . . ?
O7 Gd7 C92 95.66(8) . . ?
O11 Gd7 C92 79.38(7) . . ?
O53 Gd7 C92 26.04(9) . . ?
O5 Gd7 C92 26.97(8) . . ?
O85 Gd7 C92 157.11(8) . . ?
O116 Gd7 C92 101.83(10) . . ?
O9 Gd7 C92 99.14(8) . . ?
O99 Gd7 C92 147.36(7) . . ?
O30 Gd7 C3 109.91(8) . . ?
O7 Gd7 C3 157.60(8) . . ?
O11 Gd7 C3 95.42(8) . . ?
O53 Gd7 C3 73.94(10) . . ?
O5 Gd7 C3 126.53(9) . . ?
O85 Gd7 C3 92.19(10) . . ?
O116 Gd7 C3 25.89(8) . . ?
O9 Gd7 C3 26.57(7) . . ?
O99 Gd7 C3 87.12(8) . . ?
C92 Gd7 C3 99.63(10) . . ?
O30 Gd7 C41 100.34(8) . . ?
O7 Gd7 C41 73.97(9) . . ?
O11 Gd7 C41 93.96(8) . . ?
O53 Gd7 C41 163.33(10) . . ?
O5 Gd7 C41 143.22(9) . . ?
O85 Gd7 C41 25.78(7) . . ?
O116 Gd7 C41 88.95(10) . . ?
O9 Gd7 C41 86.32(8) . . ?
O99 Gd7 C41 26.27(7) . . ?
C92 Gd7 C41 169.14(10) . . ?
C3 Gd7 C41 89.47(11) . . ?
O24 Gd8 O48 87.95(7) . . ?
O24 Gd8 O14 71.07(6) . . ?
O48 Gd8 O14 148.76(7) . . ?
O24 Gd8 O31 121.31(8) . . ?
O48 Gd8 O31 85.70(7) . . ?
O14 Gd8 O31 85.93(7) . . ?
O24 Gd8 O3 69.50(7) . . ?
O48 Gd8 O3 74.85(7) . . ?
O14 Gd8 O3 76.18(6) . . ?
O31 Gd8 O3 52.54(7) . . ?
O24 Gd8 O82 160.44(9) . . ?
O48 Gd8 O82 86.78(7) . . ?
O14 Gd8 O82 120.37(7) . . ?
O31 Gd8 O82 77.04(9) . . ?
O3 Gd8 O82 126.78(8) . . ?
O24 Gd8 O77 80.19(9) . . ?
O48 Gd8 O77 77.01(8) . . ?
O14 Gd8 O77 119.83(8) . . ?
O31 Gd8 O77 152.12(9) . . ?
O3 Gd8 O77 138.90(7) . . ?
O82 Gd8 O77 80.27(10) . . ?
O24 Gd8 O102 132.71(7) . . ?
O48 Gd8 O102 138.63(7) . . ?
O14 Gd8 O102 68.35(7) . . ?
O31 Gd8 O102 78.94(7) . . ?
O3 Gd8 O102 121.12(7) . . ?
O82 Gd8 O102 52.49(7) . . ?
O77 Gd8 O102 99.78(8) . . ?
O24 Gd8 O51 70.53(7) . . ?
O48 Gd8 O51 126.67(7) . . ?
O14 Gd8 O51 68.59(7) . . ?
O31 Gd8 O51 147.26(6) . . ?
O3 Gd8 O51 133.20(7) . . ?
O82 Gd8 O51 97.88(8) . . ?
O77 Gd8 O51 52.09(8) . . ?
O102 Gd8 O51 72.83(7) . . ?
O24 Gd8 C89 95.91(8) . . ?
O48 Gd8 C89 81.11(7) . . ?
O14 Gd8 C89 78.45(7) . . ?
O31 Gd8 C89 25.54(8) . . ?
O3 Gd8 C89 27.11(7) . . ?
O82 Gd8 C89 101.85(9) . . ?
O77 Gd8 C89 157.88(7) . . ?
O102 Gd8 C89 98.76(7) . . ?
O51 Gd8 C89 146.84(8) . . ?
O24 Gd8 C30 74.99(9) . . ?
O48 Gd8 C30 101.60(8) . . ?
O14 Gd8 C30 95.14(9) . . ?
O31 Gd8 C30 162.72(9) . . ?
O3 Gd8 C30 144.38(9) . . ?
O82 Gd8 C30 87.65(10) . . ?
O77 Gd8 C30 25.34(9) . . ?
O102 Gd8 C30 85.41(8) . . ?
O51 Gd8 C30 26.79(9) . . ?
C89 Gd8 C30 170.30(10) . . ?
O24 Gd8 C25 155.79(9) . . ?
O48 Gd8 C25 112.22(9) . . ?
O14 Gd8 C25 94.55(8) . . ?
O31 Gd8 C25 75.26(10) . . ?
O3 Gd8 C25 127.19(9) . . ?
O82 Gd8 C25 25.92(9) . . ?
O77 Gd8 C25 91.10(10) . . ?
O102 Gd8 C25 26.63(9) . . ?
O51 Gd8 C25 86.26(9) . . ?
C89 Gd8 C25 100.21(10) . . ?
C30 Gd8 C25 87.46(11) . . ?
O54 Gd9 O97 87.96(7) . . ?
O54 Gd9 O10 135.95(7) . . ?
O97 Gd9 O10 70.92(6) . . ?
O54 Gd9 O59 132.19(8) . . ?
O97 Gd9 O59 139.65(7) . . ?
O10 Gd9 O59 75.11(7) . . ?
O54 Gd9 O33 138.04(8) . . ?
O97 Gd9 O33 70.52(7) . . ?
O10 Gd9 O33 71.10(7) . . ?
O59 Gd9 O33 78.43(8) . . ?
O54 Gd9 O20 71.16(7) . . ?
O97 Gd9 O20 85.34(7) . . ?
O10 Gd9 O20 69.02(7) . . ?
O59 Gd9 O20 102.33(8) . . ?
O33 Gd9 O20 138.31(6) . . ?
O54 Gd9 O64 79.78(8) . . ?
O97 Gd9 O64 119.30(7) . . ?
O10 Gd9 O64 144.27(8) . . ?
O59 Gd9 O64 78.59(8) . . ?
O33 Gd9 O64 80.31(7) . . ?
O20 Gd9 O64 141.22(8) . . ?
O54 Gd9 O117 79.34(9) . . ?
O97 Gd9 O117 160.53(8) . . ?
O10 Gd9 O117 108.51(7) . . ?
O59 Gd9 O117 53.69(9) . . ?
O33 Gd9 O117 128.42(8) . . ?
O20 Gd9 O117 76.66(7) . . ?
O64 Gd9 O117 73.12(8) . . ?
O54 Gd9 O109 69.91(8) . . ?
O97 Gd9 O109 68.50(6) . . ?
O10 Gd9 O109 130.02(7) . . ?
O59 Gd9 O109 122.90(8) . . ?
O33 Gd9 O109 68.77(7) . . ?
O20 Gd9 O109 133.24(7) . . ?
O64 Gd9 O109 51.37(7) . . ?
O117 Gd9 O109 119.47(7) . . ?
O54 Gd9 C55 106.41(10) . . ?
O97 Gd9 C55 163.39(8) . . ?
O10 Gd9 C55 92.69(8) . . ?
O59 Gd9 C55 26.00(11) . . ?
O33 Gd9 C55 102.19(11) . . ?
O20 Gd9 C55 91.39(10) . . ?
O64 Gd9 C55 72.51(9) . . ?
O117 Gd9 C55 27.79(11) . . ?
O109 Gd9 C55 123.80(8) . . ?
O54 Gd9 C27 72.50(10) . . ?
O97 Gd9 C27 94.00(8) . . ?
O10 Gd9 C27 144.49(9) . . ?
O59 Gd9 C27 101.40(9) . . ?
O33 Gd9 C27 73.58(9) . . ?
O20 Gd9 C27 143.65(9) . . ?
O64 Gd9 C27 25.70(9) . . ?
O117 Gd9 C27 96.12(9) . . ?
O109 Gd9 C27 25.69(8) . . ?
C55 Gd9 C27 98.20(10) . . ?
O54 Gd9 Gd2 129.61(6) . . ?
O97 Gd9 Gd2 41.81(5) . . ?
O10 Gd9 Gd2 40.43(5) . . ?
O59 Gd9 Gd2 97.84(5) . . ?
O33 Gd9 Gd2 43.87(4) . . ?
O20 Gd9 Gd2 95.86(4) . . ?
O64 Gd9 Gd2 122.65(6) . . ?
O117 Gd9 Gd2 146.59(6) . . ?
O109 Gd9 Gd2 89.59(4) . . ?
C55 Gd9 Gd2 122.79(8) . . ?
C27 Gd9 Gd2 107.72(8) . . ?
O92 Gd10 O13 85.89(7) . . ?
O92 Gd10 O19 71.27(8) . . ?
O13 Gd10 O19 84.82(7) . . ?
O92 Gd10 O62 137.48(9) . . ?
O13 Gd10 O62 71.85(7) . . ?
O19 Gd10 O62 138.52(7) . . ?
O92 Gd10 O112 135.53(8) . . ?
O13 Gd10 O112 71.09(6) . . ?
O19 Gd10 O112 69.25(7) . . ?
O62 Gd10 O112 70.88(8) . . ?
O92 Gd10 O71 132.49(8) . . ?
O13 Gd10 O71 141.46(7) . . ?
O19 Gd10 O71 102.58(9) . . ?
O62 Gd10 O71 78.47(9) . . ?
O112 Gd10 O71 76.36(7) . . ?
O92 Gd10 O78 79.68(9) . . ?
O13 Gd10 O78 119.45(8) . . ?
O19 Gd10 O78 140.68(8) . . ?
O62 Gd10 O78 80.63(8) . . ?
O112 Gd10 O78 144.76(9) . . ?
O71 Gd10 O78 78.02(8) . . ?
O92 Gd10 O90 78.38(9) . . ?
O13 Gd10 O90 158.31(9) . . ?
O19 Gd10 O90 76.08(9) . . ?
O62 Gd10 O90 129.67(9) . . ?
O112 Gd10 O90 110.47(9) . . ?
O71 Gd10 O90 55.05(10) . . ?
O78 Gd10 O90 72.51(9) . . ?
O92 Gd10 O52 68.85(8) . . ?
O13 Gd10 O52 68.24(6) . . ?
O19 Gd10 O52 132.77(8) . . ?
O62 Gd10 O52 69.34(8) . . ?
O112 Gd10 O52 129.73(7) . . ?
O71 Gd10 O52 122.87(9) . . ?
O78 Gd10 O52 51.64(7) . . ?
O90 Gd10 O52 118.31(8) . . ?
O92 Gd10 C61 105.86(12) . . ?
O13 Gd10 C61 165.99(10) . . ?
O19 Gd10 C61 91.67(13) . . ?
O62 Gd10 C61 102.75(13) . . ?
O112 Gd10 C61 94.97(10) . . ?
O71 Gd10 C61 26.83(12) . . ?
O78 Gd10 C61 71.13(11) . . ?
O90 Gd10 C61 28.40(13) . . ?
O52 Gd10 C61 122.74(11) . . ?
O92 Gd10 C31 72.32(11) . . ?
O13 Gd10 C31 94.43(8) . . ?
O19 Gd10 C31 143.53(10) . . ?
O62 Gd10 C31 73.83(10) . . ?
O112 Gd10 C31 144.49(10) . . ?
O71 Gd10 C31 100.43(10) . . ?
O78 Gd10 C31 25.28(8) . . ?
O90 Gd10 C31 94.89(10) . . ?
O52 Gd10 C31 26.36(8) . . ?
C61 Gd10 C31 96.41(12) . . ?
O92 Gd10 Gd11 127.62(5) . . ?
O13 Gd10 Gd11 41.89(5) . . ?
O19 Gd10 Gd11 95.23(4) . . ?
O62 Gd10 Gd11 44.97(5) . . ?
O112 Gd10 Gd11 40.07(5) . . ?
O71 Gd10 Gd11 99.56(6) . . ?
O78 Gd10 Gd11 123.73(7) . . ?
O90 Gd10 Gd11 148.95(7) . . ?
O52 Gd10 Gd11 89.68(4) . . ?
C61 Gd10 Gd11 125.40(10) . . ?
C31 Gd10 Gd11 108.40(7) . . ?
O108 Gd11 O112 88.74(7) . . ?
O108 Gd11 O13 148.97(8) . . ?
O112 Gd11 O13 71.47(7) . . ?
O108 Gd11 O44 85.48(7) . . ?
O112 Gd11 O44 120.84(8) . . ?
O13 Gd11 O44 84.70(7) . . ?
O108 Gd11 O49 137.14(7) . . ?
O112 Gd11 O49 133.03(6) . . ?
O13 Gd11 O49 69.48(7) . . ?
O44 Gd11 O49 80.30(8) . . ?
O108 Gd11 O93 78.91(8) . . ?
O112 Gd11 O93 81.27(8) . . ?
O13 Gd11 O93 119.59(7) . . ?
O44 Gd11 O93 152.77(8) . . ?
O49 Gd11 O93 96.14(8) . . ?
O108 Gd11 O84 85.04(8) . . ?
O112 Gd11 O84 160.41(8) . . ?
O13 Gd11 O84 121.06(8) . . ?
O44 Gd11 O84 77.21(8) . . ?
O49 Gd11 O84 52.46(8) . . ?
O93 Gd11 O84 79.31(9) . . ?
O108 Gd11 O100 74.71(7) . . ?
O112 Gd11 O100 69.66(7) . . ?
O13 Gd11 O100 76.05(7) . . ?
O44 Gd11 O100 52.05(7) . . ?
O49 Gd11 O100 122.97(7) . . ?
O93 Gd11 O100 140.70(8) . . ?
O84 Gd11 O100 125.92(7) . . ?
O108 Gd11 O62 127.05(7) . . ?
O112 Gd11 O62 69.39(8) . . ?
O13 Gd11 O62 68.75(7) . . ?
O44 Gd11 O62 147.28(8) . . ?
O49 Gd11 O62 72.84(7) . . ?
O93 Gd11 O62 51.21(8) . . ?
O84 Gd11 O62 99.88(8) . . ?
O100 Gd11 O62 132.38(7) . . ?
O108 Gd11 C1 80.41(8) . . ?
O112 Gd11 C1 95.82(8) . . ?
O13 Gd11 C1 78.20(8) . . ?
O44 Gd11 C1 25.27(9) . . ?
O49 Gd11 C1 100.72(8) . . ?
O93 Gd11 C1 159.17(9) . . ?
O84 Gd11 C1 101.42(9) . . ?
O100 Gd11 C1 26.83(8) . . ?
O62 Gd11 C1 146.56(8) . . ?
O108 Gd11 C113 110.27(9) . . ?
O112 Gd11 C113 156.34(8) . . ?
O13 Gd11 C113 95.75(9) . . ?
O44 Gd11 C113 76.06(9) . . ?
O49 Gd11 C113 26.97(8) . . ?
O93 Gd11 C113 88.53(10) . . ?
O84 Gd11 C113 25.56(9) . . ?
O100 Gd11 C113 127.77(9) . . ?
O62 Gd11 C113 87.57(9) . . ?
C1 Gd11 C113 101.02(10) . . ?
O108 Gd11 C46 103.10(9) . . ?
O112 Gd11 C46 73.67(9) . . ?
O13 Gd11 C46 94.17(8) . . ?
O44 Gd11 C46 163.75(10) . . ?
O49 Gd11 C46 84.12(9) . . ?
O93 Gd11 C46 25.60(9) . . ?
O84 Gd11 C46 89.66(10) . . ?
O100 Gd11 C46 143.28(9) . . ?
O62 Gd11 C46 25.61(9) . . ?
C1 Gd11 C46 168.68(10) . . ?
C113 Gd11 C46 87.96(11) . . ?
O22 Gd12 O16 116.88(7) . . ?
O22 Gd12 O1 75.70(7) . . ?
O16 Gd12 O1 71.90(7) . . ?
O22 Gd12 O36 79.88(7) . . ?
O16 Gd12 O36 151.23(8) . . ?
O1 Gd12 O36 91.76(8) . . ?
O22 Gd12 O110 146.78(8) . . ?
O16 Gd12 O110 75.69(7) . . ?
O1 Gd12 O110 136.25(8) . . ?
O36 Gd12 O110 103.51(7) . . ?
O22 Gd12 O50 72.09(8) . . ?
O16 Gd12 O50 70.75(8) . . ?
O1 Gd12 O50 110.24(7) . . ?
O36 Gd12 O50 138.00(8) . . ?
O110 Gd12 O50 85.17(7) . . ?
O22 Gd12 O96 138.71(8) . 2_666 ?
O16 Gd12 O96 82.20(7) . 2_666 ?
O1 Gd12 O96 76.75(6) . 2_666 ?
O36 Gd12 O96 70.86(7) . 2_666 ?
O110 Gd12 O96 70.39(7) . 2_666 ?
O50 Gd12 O96 147.38(7) . 2_666 ?
O22 Gd12 O80 75.35(7) . . ?
O16 Gd12 O80 126.67(8) . . ?
O1 Gd12 O80 150.67(7) . . ?
O36 Gd12 O80 78.62(8) . . ?
O110 Gd12 O80 73.07(8) . . ?
O50 Gd12 O80 64.57(8) . . ?
O96 Gd12 O80 124.22(7) 2_666 . ?
O22 Gd12 Gd6 97.30(6) . . ?
O16 Gd12 Gd6 34.64(5) . . ?
O1 Gd12 Gd6 37.28(5) . . ?
O36 Gd12 Gd6 125.70(6) . . ?
O110 Gd12 Gd6 106.40(6) . . ?
O50 Gd12 Gd6 89.04(6) . . ?
O96 Gd12 Gd6 78.04(5) 2_666 . ?
O80 Gd12 Gd6 153.61(6) . . ?
O22 Gd12 Gd20 90.81(6) . . ?
O16 Gd12 Gd20 35.50(5) . . ?
O1 Gd12 Gd20 86.17(5) . . ?
O36 Gd12 Gd20 170.68(4) . . ?
O110 Gd12 Gd20 84.11(5) . . ?
O50 Gd12 Gd20 36.11(6) . . ?
O96 Gd12 Gd20 117.32(5) 2_666 . ?
O80 Gd12 Gd20 98.85(6) . . ?
Gd6 Gd12 Gd20 55.418(5) . . ?
O22 Gd12 Gd13 112.42(6) . 2_666 ?
O16 Gd12 Gd13 117.21(5) . 2_666 ?
O1 Gd12 Gd13 85.64(5) . 2_666 ?
O36 Gd12 Gd13 35.88(5) . 2_666 ?
O110 Gd12 Gd13 83.82(5) . 2_666 ?
O50 Gd12 Gd13 164.09(5) . 2_666 ?
O96 Gd12 Gd13 35.17(5) 2_666 2_666 ?
O80 Gd12 Gd13 101.11(6) . 2_666 ?
Gd6 Gd12 Gd13 105.075(6) . 2_666 ?
Gd20 Gd12 Gd13 152.495(7) . 2_666 ?
O22 Gd12 Gd15 164.72(6) . . ?
O16 Gd12 Gd15 77.89(4) . . ?
O1 Gd12 Gd15 107.34(4) . . ?
O36 Gd12 Gd15 85.03(4) . . ?
O110 Gd12 Gd15 36.23(5) . . ?
O50 Gd12 Gd15 119.11(5) . . ?
O96 Gd12 Gd15 34.20(5) 2_666 . ?
O80 Gd12 Gd15 99.43(4) . . ?
Gd6 Gd12 Gd15 93.413(6) . . ?
Gd20 Gd12 Gd15 104.263(6) . . ?
Gd13 Gd12 Gd15 53.875(4) 2_666 . ?
O25 Gd13 O23 88.21(7) . 2_666 ?
O25 Gd13 O96 149.44(8) . . ?
O23 Gd13 O96 71.09(6) 2_666 . ?
O25 Gd13 O40 86.49(7) . 2_666 ?
O23 Gd13 O40 121.29(8) 2_666 2_666 ?
O96 Gd13 O40 85.57(7) . 2_666 ?
O25 Gd13 O95 75.20(8) . 2_666 ?
O23 Gd13 O95 69.45(7) 2_666 2_666 ?
O96 Gd13 O95 76.53(7) . 2_666 ?
O40 Gd13 O95 52.72(7) 2_666 2_666 ?
O25 Gd13 O65 85.34(8) . 2_666 ?
O23 Gd13 O65 161.30(8) 2_666 2_666 ?
O96 Gd13 O65 120.95(7) . 2_666 ?
O40 Gd13 O65 75.85(8) 2_666 2_666 ?
O95 Gd13 O65 125.27(8) 2_666 2_666 ?
O25 Gd13 O36 137.43(7) . 2_666 ?
O23 Gd13 O36 133.58(7) 2_666 2_666 ?
O96 Gd13 O36 69.02(7) . 2_666 ?
O40 Gd13 O36 78.15(7) 2_666 2_666 ?
O95 Gd13 O36 121.36(7) 2_666 2_666 ?
O65 Gd13 O36 52.55(8) 2_666 2_666 ?
O25 Gd13 O70 77.15(8) . . ?
O23 Gd13 O70 82.32(8) 2_666 . ?
O96 Gd13 O70 120.17(7) . . ?
O40 Gd13 O70 151.06(8) 2_666 . ?
O95 Gd13 O70 140.66(7) 2_666 . ?
O65 Gd13 O70 79.13(8) 2_666 . ?
O36 Gd13 O70 97.91(8) 2_666 . ?
O25 Gd13 O34 126.68(7) . . ?
O23 Gd13 O34 71.64(7) 2_666 . ?
O96 Gd13 O34 68.70(7) . . ?
O40 Gd13 O34 146.23(7) 2_666 . ?
O95 Gd13 O34 134.20(7) 2_666 . ?
O65 Gd13 O34 98.41(8) 2_666 . ?
O36 Gd13 O34 72.49(6) 2_666 . ?
O70 Gd13 O34 52.09(8) . . ?
O25 Gd13 C87 81.55(8) . 2_666 ?
O23 Gd13 C87 95.84(8) 2_666 2_666 ?
O96 Gd13 C87 78.58(8) . 2_666 ?
O40 Gd13 C87 25.67(8) 2_666 2_666 ?
O95 Gd13 C87 27.14(7) 2_666 2_666 ?
O65 Gd13 C87 100.54(9) 2_666 2_666 ?
O36 Gd13 C87 98.61(7) 2_666 2_666 ?
O70 Gd13 C87 158.67(8) . 2_666 ?
O34 Gd13 C87 147.18(8) . 2_666 ?
O25 Gd13 C45 110.86(10) . 2_666 ?
O23 Gd13 C45 157.28(10) 2_666 2_666 ?
O96 Gd13 C45 95.09(9) . 2_666 ?
O40 Gd13 C45 73.77(9) 2_666 2_666 ?
O95 Gd13 C45 126.09(9) 2_666 2_666 ?
O65 Gd13 C45 25.97(10) 2_666 2_666 ?
O36 Gd13 C45 26.68(10) 2_666 2_666 ?
O70 Gd13 C45 89.82(10) . 2_666 ?
O34 Gd13 C45 86.69(9) . 2_666 ?
C87 Gd13 C45 99.02(10) 2_666 2_666 ?
O25 Gd13 C12 101.68(9) . . ?
O23 Gd13 C12 75.77(8) 2_666 . ?
O96 Gd13 C12 94.89(9) . . ?
O40 Gd13 C12 161.66(8) 2_666 . ?
O95 Gd13 C12 145.12(7) 2_666 . ?
O65 Gd13 C12 88.36(9) 2_666 . ?
O36 Gd13 C12 84.88(8) 2_666 . ?
O70 Gd13 C12 25.62(9) . . ?
O34 Gd13 C12 26.47(9) . . ?
C87 Gd13 C12 170.80(9) 2_666 . ?
C45 Gd13 C12 87.94(10) 2_666 . ?
O26 Gd14 O67 145.55(9) . . ?
O26 Gd14 O24 118.31(7) . . ?
O67 Gd14 O24 76.77(8) . . ?
O26 Gd14 O3 76.86(8) . . ?
O67 Gd14 O3 136.64(8) . . ?
O24 Gd14 O3 70.80(7) . . ?
O26 Gd14 O28 77.95(7) . . ?
O67 Gd14 O28 103.75(7) . . ?
O24 Gd14 O28 150.92(7) . . ?
O3 Gd14 O28 91.84(7) . . ?
O26 Gd14 O38 73.99(8) . . ?
O67 Gd14 O38 84.06(7) . . ?
O24 Gd14 O38 70.36(8) . . ?
O3 Gd14 O38 110.24(7) . . ?
O28 Gd14 O38 138.67(8) . . ?
O26 Gd14 O101 137.39(8) . . ?
O67 Gd14 O101 71.87(7) . . ?
O24 Gd14 O101 81.89(7) . . ?
O3 Gd14 O101 75.70(6) . . ?
O28 Gd14 O101 71.05(7) . . ?
O38 Gd14 O101 146.81(8) . . ?
O26 Gd14 O115 74.57(8) . . ?
O67 Gd14 O115 72.07(9) . . ?
O24 Gd14 O115 126.74(8) . . ?
O3 Gd14 O115 151.26(8) . . ?
O28 Gd14 O115 79.28(8) . . ?
O38 Gd14 O115 64.45(8) . . ?
O101 Gd14 O115 125.27(7) . . ?
O26 Gd14 Gd8 98.93(5) . . ?
O67 Gd14 Gd8 106.98(7) . . ?
O24 Gd14 Gd8 34.00(5) . . ?
O3 Gd14 Gd8 36.82(5) . . ?
O28 Gd14 Gd8 125.39(5) . . ?
O38 Gd14 Gd8 88.86(6) . . ?
O101 Gd14 Gd8 77.17(5) . . ?
O115 Gd14 Gd8 153.31(5) . . ?
O26 Gd14 Gd18 92.98(5) . . ?
O67 Gd14 Gd18 84.06(5) . . ?
O24 Gd14 Gd18 34.89(5) . . ?
O3 Gd14 Gd18 85.40(5) . . ?
O28 Gd14 Gd18 170.91(5) . . ?
O38 Gd14 Gd18 36.32(6) . . ?
O101 Gd14 Gd18 116.42(5) . . ?
O115 Gd14 Gd18 99.08(5) . . ?
Gd8 Gd14 Gd18 54.871(5) . . ?
O26 Gd14 Gd6 110.51(5) . . ?
O67 Gd14 Gd6 84.88(5) . . ?
O24 Gd14 Gd6 117.04(5) . . ?
O3 Gd14 Gd6 85.00(4) . . ?
O28 Gd14 Gd6 35.88(5) . . ?
O38 Gd14 Gd6 164.76(5) . . ?
O101 Gd14 Gd6 35.36(5) . . ?
O115 Gd14 Gd6 102.07(5) . . ?
Gd8 Gd14 Gd6 104.415(6) . . ?
Gd18 Gd14 Gd6 151.771(7) . . ?
O26 Gd14 Gd20 162.98(5) . . ?
O67 Gd14 Gd20 37.26(5) . . ?
O24 Gd14 Gd20 78.10(4) . . ?
O3 Gd14 Gd20 106.69(5) . . ?
O28 Gd14 Gd20 85.24(5) . . ?
O38 Gd14 Gd20 118.63(5) . . ?
O101 Gd14 Gd20 34.64(5) . . ?
O115 Gd14 Gd20 99.80(5) . . ?
Gd8 Gd14 Gd20 92.978(6) . . ?
Gd18 Gd14 Gd20 103.849(6) . . ?
Gd6 Gd14 Gd20 54.259(4) . . ?
O45 Gd15 O23 136.33(8) . . ?
O45 Gd15 O60 135.59(8) . . ?
O23 Gd15 O60 74.26(8) . . ?
O45 Gd15 O96 88.55(7) . 2_666 ?
O23 Gd15 O96 70.49(6) . 2_666 ?
O60 Gd15 O96 135.86(8) . 2_666 ?
O45 Gd15 O68 85.36(8) . . ?
O23 Gd15 O68 99.30(8) . . ?
O60 Gd15 O68 53.90(9) . . ?
O96 Gd15 O68 157.12(9) 2_666 . ?
O45 Gd15 O34 136.43(7) . 2_666 ?
O23 Gd15 O34 72.24(8) . 2_666 ?
O60 Gd15 O34 74.84(7) . 2_666 ?
O96 Gd15 O34 69.76(7) 2_666 2_666 ?
O68 Gd15 O34 127.90(8) . 2_666 ?
O45 Gd15 O6 70.70(8) . . ?
O23 Gd15 O6 69.03(8) . . ?
O60 Gd15 O6 108.39(7) . . ?
O96 Gd15 O6 82.87(7) 2_666 . ?
O68 Gd15 O6 74.30(8) . . ?
O34 Gd15 O6 138.18(7) 2_666 . ?
O45 Gd15 O61 76.76(8) . . ?
O23 Gd15 O61 146.90(8) . . ?
O60 Gd15 O61 79.28(8) . . ?
O96 Gd15 O61 119.72(7) 2_666 . ?
O68 Gd15 O61 80.24(8) . . ?
O34 Gd15 O61 81.99(8) 2_666 . ?
O6 Gd15 O61 139.80(8) . . ?
O45 Gd15 O110 68.83(8) . . ?
O23 Gd15 O110 129.95(7) . . ?
O60 Gd15 O110 120.99(8) . . ?
O96 Gd15 O110 68.04(7) 2_666 . ?
O68 Gd15 O110 129.00(8) . . ?
O34 Gd15 O110 68.07(7) 2_666 . ?
O6 Gd15 O110 129.95(7) . . ?
O61 Gd15 O110 52.02(6) . . ?
O45 Gd15 C43 112.04(10) . . ?
O23 Gd15 C43 84.98(10) . . ?
O60 Gd15 C43 26.12(11) . . ?
O96 Gd15 C43 155.32(10) 2_666 . ?
O68 Gd15 C43 27.83(11) . . ?
O34 Gd15 C43 100.77(10) 2_666 . ?
O6 Gd15 C43 91.05(10) . . ?
O61 Gd15 C43 79.72(10) . . ?
O110 Gd15 C43 131.00(10) . . ?
O45 Gd15 C114 70.58(10) . . ?
O23 Gd15 C114 145.95(9) . . ?
O60 Gd15 C114 100.29(9) . . ?
O96 Gd15 C114 94.47(7) 2_666 . ?
O68 Gd15 C114 104.18(9) . . ?
O34 Gd15 C114 73.91(9) 2_666 . ?
O6 Gd15 C114 141.24(9) . . ?
O61 Gd15 C114 25.46(7) . . ?
O110 Gd15 C114 26.56(7) . . ?
C43 Gd15 C114 104.92(10) . . ?
O45 Gd15 Gd13 130.14(5) . 2_666 ?
O23 Gd15 Gd13 40.46(5) . 2_666 ?
O60 Gd15 Gd13 94.22(6) . 2_666 ?
O96 Gd15 Gd13 41.69(5) 2_666 2_666 ?
O68 Gd15 Gd13 137.82(7) . 2_666 ?
O34 Gd15 Gd13 43.95(5) 2_666 2_666 ?
O6 Gd15 Gd13 94.84(5) . 2_666 ?
O61 Gd15 Gd13 124.51(6) . 2_666 ?
O110 Gd15 Gd13 89.50(5) . 2_666 ?
C43 Gd15 Gd13 115.78(9) . 2_666 ?
C114 Gd15 Gd13 108.71(7) . 2_666 ?
O35 Gd16 O17 117.97(8) . . ?
O35 Gd16 O49 78.37(7) . . ?
O17 Gd16 O49 151.82(8) . . ?
O35 Gd16 O52 146.62(8) . . ?
O17 Gd16 O52 77.04(7) . . ?
O49 Gd16 O52 102.10(7) . . ?
O35 Gd16 O8 76.55(7) . . ?
O17 Gd16 O8 71.47(6) . . ?
O49 Gd16 O8 92.33(7) . . ?
O52 Gd16 O8 136.20(8) . . ?
O35 Gd16 O57 73.33(7) . . ?
O17 Gd16 O57 70.14(8) . . ?
O49 Gd16 O57 138.02(8) . . ?
O52 Gd16 O57 86.08(7) . . ?
O8 Gd16 O57 110.07(7) . . ?
O35 Gd16 O13 137.49(6) . . ?
O17 Gd16 O13 82.16(7) . . ?
O49 Gd16 O13 71.33(7) . . ?
O52 Gd16 O13 70.51(7) . . ?
O8 Gd16 O13 75.65(7) . . ?
O57 Gd16 O13 147.22(7) . . ?
O35 Gd16 O118 75.00(7) . . ?
O17 Gd16 O118 126.54(7) . . ?
O49 Gd16 O118 78.25(8) . . ?
O52 Gd16 O118 72.52(8) . . ?
O8 Gd16 O118 151.28(7) . . ?
O57 Gd16 O118 64.96(8) . . ?
O13 Gd16 O118 124.87(7) . . ?
O35 Gd16 Gd19 98.79(6) . . ?
O17 Gd16 Gd19 34.32(4) . . ?
O49 Gd16 Gd19 126.11(5) . . ?
O52 Gd16 Gd19 106.93(6) . . ?
O8 Gd16 Gd19 37.15(5) . . ?
O57 Gd16 Gd19 88.84(6) . . ?
O13 Gd16 Gd19 77.00(5) . . ?
O118 Gd16 Gd19 153.81(6) . . ?
O35 Gd16 Gd21 91.56(5) . . ?
O17 Gd16 Gd21 35.44(6) . . ?
O49 Gd16 Gd21 169.93(5) . . ?
O52 Gd16 Gd21 86.19(6) . . ?
O8 Gd16 Gd21 85.41(5) . . ?
O57 Gd16 Gd21 35.77(6) . . ?
O13 Gd16 Gd21 117.37(5) . . ?
O118 Gd16 Gd21 99.13(5) . . ?
Gd19 Gd16 Gd21 55.129(5) . . ?
O35 Gd16 Gd11 110.09(5) . . ?
O17 Gd16 Gd11 117.43(6) . . ?
O49 Gd16 Gd11 35.82(6) . . ?
O52 Gd16 Gd11 84.31(5) . . ?
O8 Gd16 Gd11 84.01(5) . . ?
O57 Gd16 Gd11 165.87(5) . . ?
O13 Gd16 Gd11 35.56(5) . . ?
O118 Gd16 Gd11 102.15(6) . . ?
Gd19 Gd16 Gd11 103.852(6) . . ?
Gd21 Gd16 Gd11 152.834(7) . . ?
O35 Gd16 Gd10 162.67(6) . . ?
O17 Gd16 Gd10 78.55(5) . . ?
O49 Gd16 Gd10 84.39(5) . . ?
O52 Gd16 Gd10 36.74(6) . . ?
O8 Gd16 Gd10 106.15(5) . . ?
O57 Gd16 Gd10 120.06(5) . . ?
O13 Gd16 Gd10 33.81(4) . . ?
O118 Gd16 Gd10 99.92(5) . . ?
Gd19 Gd16 Gd10 92.735(6) . . ?
Gd21 Gd16 Gd10 105.670(6) . . ?
Gd11 Gd16 Gd10 54.141(4) . . ?
O46 Gd17 O95 76.50(7) . . ?
O46 Gd17 O23 118.64(7) . . ?
O95 Gd17 O23 71.78(7) . . ?
O46 Gd17 O29 79.15(8) . . ?
O95 Gd17 O29 92.10(7) . . ?
O23 Gd17 O29 150.63(8) . . ?
O46 Gd17 O106 146.69(8) . . ?
O95 Gd17 O106 135.92(8) . . ?
O23 Gd17 O106 75.55(7) . . ?
O29 Gd17 O106 102.73(7) . . ?
O46 Gd17 O6 73.57(7) . . ?
O95 Gd17 O6 110.57(7) . . ?
O23 Gd17 O6 70.73(8) . . ?
O29 Gd17 O6 138.64(8) . . ?
O106 Gd17 O6 84.89(7) . . ?
O46 Gd17 O105 137.99(7) . 2_666 ?
O95 Gd17 O105 75.97(6) . 2_666 ?
O23 Gd17 O105 81.31(7) . 2_666 ?
O29 Gd17 O105 70.83(7) . 2_666 ?
O106 Gd17 O105 70.48(7) . 2_666 ?
O6 Gd17 O105 146.65(7) . 2_666 ?
O46 Gd17 O76 73.47(7) . . ?
O95 Gd17 O76 149.57(7) . . ?
O23 Gd17 O76 128.06(8) . . ?
O29 Gd17 O76 77.65(8) . . ?
O106 Gd17 O76 74.52(8) . . ?
O6 Gd17 O76 65.20(8) . . ?
O105 Gd17 O76 125.27(7) 2_666 . ?
O46 Gd17 Gd13 98.46(6) . 2_666 ?
O95 Gd17 Gd13 37.19(6) . 2_666 ?
O23 Gd17 Gd13 34.63(4) . 2_666 ?
O29 Gd17 Gd13 125.87(5) . 2_666 ?
O106 Gd17 Gd13 106.38(6) . 2_666 ?
O6 Gd17 Gd13 88.92(6) . 2_666 ?
O105 Gd17 Gd13 77.38(5) 2_666 2_666 ?
O76 Gd17 Gd13 154.07(6) . 2_666 ?
O46 Gd17 Gd15 93.22(6) . . ?
O95 Gd17 Gd15 86.27(6) . . ?
O23 Gd17 Gd15 34.96(5) . . ?
O29 Gd17 Gd15 172.36(5) . . ?
O106 Gd17 Gd15 83.50(6) . . ?
O6 Gd17 Gd15 36.55(6) . . ?
O105 Gd17 Gd15 115.86(5) 2_666 . ?
O76 Gd17 Gd15 100.09(6) . . ?
Gd13 Gd17 Gd15 55.070(5) 2_666 . ?
O46 Gd17 Gd19 111.55(6) . 2_666 ?
O95 Gd17 Gd19 85.79(5) . 2_666 ?
O23 Gd17 Gd19 116.71(5) . 2_666 ?
O29 Gd17 Gd19 35.58(5) . 2_666 ?
O106 Gd17 Gd19 83.22(5) . 2_666 ?
O6 Gd17 Gd19 163.64(5) . 2_666 ?
O105 Gd17 Gd19 35.49(5) 2_666 2_666 ?
O76 Gd17 Gd19 100.66(6) . 2_666 ?
Gd13 Gd17 Gd19 105.195(6) 2_666 2_666 ?
Gd15 Gd17 Gd19 151.333(7) . 2_666 ?
O46 Gd17 Gd21 164.12(6) . 2_666 ?
O95 Gd17 Gd21 105.75(5) . 2_666 ?
O23 Gd17 Gd21 76.41(5) . 2_666 ?
O29 Gd17 Gd21 85.04(5) . 2_666 ?
O106 Gd17 Gd21 36.86(5) . 2_666 ?
O6 Gd17 Gd21 118.84(4) . 2_666 ?
O105 Gd17 Gd21 33.63(4) 2_666 2_666 ?
O76 Gd17 Gd21 101.85(5) . 2_666 ?
Gd13 Gd17 Gd21 91.939(6) 2_666 2_666 ?
Gd15 Gd17 Gd21 102.590(6) . 2_666 ?
Gd19 Gd17 Gd21 53.699(5) 2_666 2_666 ?
O119 Gd18 O24 137.28(8) . . ?
O119 Gd18 O14 89.01(8) . . ?
O24 Gd18 O14 70.85(6) . . ?
O119 Gd18 O51 137.39(7) . . ?
O24 Gd18 O51 71.62(7) . . ?
O14 Gd18 O51 70.72(8) . . ?
O119 Gd18 O89 132.46(9) . . ?
O24 Gd18 O89 74.75(7) . . ?
O14 Gd18 O89 138.47(8) . . ?
O51 Gd18 O89 76.95(8) . . ?
O119 Gd18 O38 70.98(7) . . ?
O24 Gd18 O38 69.94(7) . . ?
O14 Gd18 O38 84.56(7) . . ?
O51 Gd18 O38 139.34(7) . . ?
O89 Gd18 O38 104.85(8) . . ?
O119 Gd18 O73 78.10(9) . . ?
O24 Gd18 O73 144.61(8) . . ?
O14 Gd18 O73 119.78(7) . . ?
O51 Gd18 O73 80.36(8) . . ?
O89 Gd18 O73 78.27(7) . . ?
O38 Gd18 O73 140.26(8) . . ?
O119 Gd18 O83 80.62(8) . . ?
O24 Gd18 O83 106.15(7) . . ?
O14 Gd18 O83 160.59(9) . . ?
O51 Gd18 O83 127.43(9) . . ?
O89 Gd18 O83 53.41(9) . . ?
O38 Gd18 O83 76.58(9) . . ?
O73 Gd18 O83 74.24(8) . . ?
O119 Gd18 O27 69.09(8) . . ?
O24 Gd18 O27 130.09(7) . . ?
O14 Gd18 O27 68.41(6) . . ?
O51 Gd18 O27 68.64(7) . . ?
O89 Gd18 O27 122.31(8) . . ?
O38 Gd18 O27 131.46(7) . . ?
O73 Gd18 O27 51.91(7) . . ?
O83 Gd18 O27 121.67(7) . . ?
O119 Gd18 C65 107.51(11) . . ?
O24 Gd18 C65 91.10(9) . . ?
O14 Gd18 C65 161.55(9) . . ?
O51 Gd18 C65 100.56(11) . . ?
O89 Gd18 C65 25.47(11) . . ?
O38 Gd18 C65 92.95(11) . . ?
O73 Gd18 C65 72.95(10) . . ?
O83 Gd18 C65 28.05(12) . . ?
O27 Gd18 C65 124.63(10) . . ?
O119 Gd18 C21 71.30(10) . . ?
O24 Gd18 C21 144.90(10) . . ?
O14 Gd18 C21 94.61(9) . . ?
O51 Gd18 C21 73.43(10) . . ?
O89 Gd18 C21 100.51(10) . . ?
O38 Gd18 C21 142.29(9) . . ?
O73 Gd18 C21 25.52(9) . . ?
O83 Gd18 C21 97.49(10) . . ?
O27 Gd18 C21 26.40(9) . . ?
C65 Gd18 C21 98.41(11) . . ?
O119 Gd18 Gd8 131.20(6) . . ?
O24 Gd18 Gd8 40.17(5) . . ?
O14 Gd18 Gd8 42.28(5) . . ?
O51 Gd18 Gd8 44.08(5) . . ?
O89 Gd18 Gd8 96.19(6) . . ?
O38 Gd18 Gd8 96.25(5) . . ?
O73 Gd18 Gd8 123.12(6) . . ?
O83 Gd18 Gd8 143.77(5) . . ?
O27 Gd18 Gd8 89.93(5) . . ?
C65 Gd18 Gd8 120.34(9) . . ?
C21 Gd18 Gd8 108.34(8) . . ?
O104 Gd19 O17 88.26(7) . . ?
O104 Gd19 O105 149.55(8) . . ?
O17 Gd19 O105 71.27(7) . . ?
O104 Gd19 O8 76.29(7) . . ?
O17 Gd19 O8 69.63(6) . . ?
O105 Gd19 O8 75.54(7) . . ?
O104 Gd19 O29 136.62(7) . 2_666 ?
O17 Gd19 O29 134.43(7) . 2_666 ?
O105 Gd19 O29 69.44(7) . 2_666 ?
O8 Gd19 O29 120.13(6) . 2_666 ?
O104 Gd19 O56 86.99(7) . . ?
O17 Gd19 O56 121.15(8) . . ?
O105 Gd19 O56 84.89(7) . . ?
O8 Gd19 O56 52.30(7) . . ?
O29 Gd19 O56 77.20(7) 2_666 . ?
O104 Gd19 O79 84.78(9) . 2_666 ?
O17 Gd19 O79 161.10(7) . 2_666 ?
O105 Gd19 O79 121.29(8) . 2_666 ?
O8 Gd19 O79 125.16(7) . 2_666 ?
O29 Gd19 O79 52.40(8) 2_666 2_666 ?
O56 Gd19 O79 76.06(8) . 2_666 ?
O104 Gd19 O86 77.13(8) . . ?
O17 Gd19 O86 81.32(8) . . ?
O105 Gd19 O86 119.84(7) . . ?
O8 Gd19 O86 140.82(8) . . ?
O29 Gd19 O86 98.94(8) 2_666 . ?
O56 Gd19 O86 152.33(9) . . ?
O79 Gd19 O86 80.01(8) 2_666 . ?
O104 Gd19 O114 125.96(7) . . ?
O17 Gd19 O114 70.44(8) . . ?
O105 Gd19 O114 68.90(7) . . ?
O8 Gd19 O114 132.97(8) . . ?
O29 Gd19 O114 74.55(7) 2_666 . ?
O56 Gd19 O114 146.67(8) . . ?
O79 Gd19 O114 99.74(8) 2_666 . ?
O86 Gd19 O114 51.50(8) . . ?
O104 Gd19 C100 82.36(8) . . ?
O17 Gd19 C100 95.65(8) . . ?
O105 Gd19 C100 77.68(8) . . ?
O8 Gd19 C100 26.71(8) . . ?
O29 Gd19 C100 97.68(8) 2_666 . ?
O56 Gd19 C100 25.68(9) . . ?
O79 Gd19 C100 100.79(9) 2_666 . ?
O86 Gd19 C100 159.33(10) . . ?
O114 Gd19 C100 146.35(9) . . ?
O104 Gd19 C125 110.23(10) . 2_666 ?
O17 Gd19 C125 158.21(10) . 2_666 ?
O105 Gd19 C125 95.27(10) . 2_666 ?
O8 Gd19 C125 124.74(8) . 2_666 ?
O29 Gd19 C125 26.49(10) 2_666 2_666 ?
O56 Gd19 C125 72.86(9) . 2_666 ?
O79 Gd19 C125 26.08(11) 2_666 2_666 ?
O86 Gd19 C125 91.39(10) . 2_666 ?
O114 Gd19 C125 88.92(9) . 2_666 ?
C100 Gd19 C125 98.11(10) . 2_666 ?
O104 Gd19 C118 101.47(9) . . ?
O17 Gd19 C118 74.42(10) . . ?
O105 Gd19 C118 94.60(9) . . ?
O8 Gd19 C118 144.02(9) . . ?
O29 Gd19 C118 86.57(9) 2_666 . ?
O56 Gd19 C118 162.87(10) . . ?
O79 Gd19 C118 89.76(10) 2_666 . ?
O86 Gd19 C118 25.53(10) . . ?
O114 Gd19 C118 25.97(10) . . ?
C100 Gd19 C118 169.11(11) . . ?
C125 Gd19 C118 90.17(11) 2_666 . ?
O75 Gd20 O81 133.59(9) . . ?
O75 Gd20 O101 87.38(7) . . ?
O81 Gd20 O101 138.91(8) . . ?
O75 Gd20 O16 136.64(8) . . ?
O81 Gd20 O16 74.43(8) . . ?
O101 Gd20 O16 71.04(6) . . ?
O75 Gd20 O50 71.73(8) . . ?
O81 Gd20 O50 103.60(8) . . ?
O101 Gd20 O50 84.32(7) . . ?
O16 Gd20 O50 69.13(8) . . ?
O75 Gd20 O58 136.89(8) . . ?
O81 Gd20 O58 77.65(9) . . ?
O101 Gd20 O58 70.66(7) . . ?
O16 Gd20 O58 71.14(8) . . ?
O50 Gd20 O58 138.12(8) . . ?
O75 Gd20 O91 79.47(9) . . ?
O81 Gd20 O91 55.33(10) . . ?
O101 Gd20 O91 159.24(10) . . ?
O16 Gd20 O91 108.15(8) . . ?
O50 Gd20 O91 76.36(10) . . ?
O58 Gd20 O91 129.49(9) . . ?
O75 Gd20 O74 79.81(9) . . ?
O81 Gd20 O74 77.74(8) . . ?
O101 Gd20 O74 120.37(7) . . ?
O16 Gd20 O74 143.54(9) . . ?
O50 Gd20 O74 141.43(9) . . ?
O58 Gd20 O74 80.32(9) . . ?
O91 Gd20 O74 73.23(10) . . ?
O75 Gd20 O67 68.93(9) . . ?
O81 Gd20 O67 121.89(9) . . ?
O101 Gd20 O67 69.50(7) . . ?
O16 Gd20 O67 130.67(8) . . ?
O50 Gd20 O67 133.08(7) . . ?
O58 Gd20 O67 68.72(8) . . ?
O91 Gd20 O67 119.21(9) . . ?
O74 Gd20 O67 51.46(7) . . ?
O75 Gd20 C72 107.80(13) . . ?
O81 Gd20 C72 26.17(14) . . ?
O101 Gd20 C72 162.58(11) . . ?
O16 Gd20 C72 91.76(11) . . ?
O50 Gd20 C72 92.24(13) . . ?
O58 Gd20 C72 101.75(14) . . ?
O91 Gd20 C72 29.26(14) . . ?
O74 Gd20 C72 72.02(12) . . ?
O67 Gd20 C72 123.38(12) . . ?
O75 Gd20 C58 71.88(10) . . ?
O81 Gd20 C58 100.04(9) . . ?
O101 Gd20 C58 95.70(8) . . ?
O16 Gd20 C58 145.02(10) . . ?
O50 Gd20 C58 143.57(9) . . ?
O58 Gd20 C58 73.93(10) . . ?
O91 Gd20 C58 95.38(10) . . ?
O74 Gd20 C58 25.13(8) . . ?
O67 Gd20 C58 26.37(8) . . ?
C72 Gd20 C58 97.14(12) . . ?
O75 Gd20 Gd6 129.07(6) . . ?
O81 Gd20 Gd6 97.11(7) . . ?
O101 Gd20 Gd6 41.80(5) . . ?
O16 Gd20 Gd6 40.33(5) . . ?
O50 Gd20 Gd6 95.14(6) . . ?
O58 Gd20 Gd6 44.18(6) . . ?
O91 Gd20 Gd6 146.62(6) . . ?
O74 Gd20 Gd6 123.20(7) . . ?
O67 Gd20 Gd6 90.37(6) . . ?
C72 Gd20 Gd6 122.03(11) . . ?
C58 Gd20 Gd6 109.04(8) . . ?
O42 Gd21 O105 87.15(7) . . ?
O42 Gd21 O57 71.22(8) . . ?
O105 Gd21 O57 85.34(7) . . ?
O42 Gd21 O17 136.37(8) . . ?
O105 Gd21 O17 71.23(6) . . ?
O57 Gd21 O17 69.67(8) . . ?
O42 Gd21 O88 132.12(9) . . ?
O105 Gd21 O88 140.56(9) . . ?
O57 Gd21 O88 102.38(9) . . ?
O17 Gd21 O88 75.44(8) . . ?
O42 Gd21 O114 137.21(8) . . ?
O105 Gd21 O114 71.27(7) . . ?
O57 Gd21 O114 139.30(7) . . ?
O17 Gd21 O114 71.40(8) . . ?
O88 Gd21 O114 78.65(9) . . ?
O42 Gd21 O66 81.57(9) . 2_666 ?
O105 Gd21 O66 118.96(7) . 2_666 ?
O57 Gd21 O66 142.69(8) . 2_666 ?
O17 Gd21 O66 142.05(8) . 2_666 ?
O88 Gd21 O66 77.26(8) . 2_666 ?
O114 Gd21 O66 77.79(9) . 2_666 ?
O42 Gd21 O41 77.97(9) . . ?
O105 Gd21 O41 159.02(10) . . ?
O57 Gd21 O41 75.95(9) . . ?
O17 Gd21 O41 109.95(9) . . ?
O88 Gd21 O41 55.05(11) . . ?
O114 Gd21 O41 129.53(9) . . ?
O66 Gd21 O41 73.74(9) 2_666 . ?
O42 Gd21 O106 70.23(8) . 2_666 ?
O105 Gd21 O106 68.45(6) . 2_666 ?
O57 Gd21 O106 133.86(7) . 2_666 ?
O17 Gd21 O106 129.35(7) . 2_666 ?
O88 Gd21 O106 122.17(8) . 2_666 ?
O114 Gd21 O106 67.57(8) . 2_666 ?
O66 Gd21 O106 51.23(6) 2_666 2_666 ?
O41 Gd21 O106 118.72(8) . 2_666 ?
O42 Gd21 C75 105.28(13) . . ?
O105 Gd21 C75 165.01(12) . . ?
O57 Gd21 C75 90.71(12) . . ?
O17 Gd21 C75 93.83(11) . . ?
O88 Gd21 C75 27.10(14) . . ?
O114 Gd21 C75 103.33(13) . . ?
O66 Gd21 C75 72.04(11) 2_666 . ?
O41 Gd21 C75 28.03(14) . . ?
O106 Gd21 C75 123.26(11) 2_666 . ?
O42 Gd21 C18 75.66(11) . 2_666 ?
O105 Gd21 C18 93.96(8) . 2_666 ?
O57 Gd21 C18 146.87(10) . 2_666 ?
O17 Gd21 C18 141.06(10) . 2_666 ?
O88 Gd21 C18 99.02(9) . 2_666 ?
O114 Gd21 C18 69.73(10) . 2_666 ?
O66 Gd21 C18 25.20(7) 2_666 2_666 ?
O41 Gd21 C18 96.55(10) . 2_666 ?
O106 Gd21 C18 26.08(7) 2_666 2_666 ?
C75 Gd21 C18 97.20(12) . 2_666 ?
O42 Gd21 Gd19 129.23(4) . . ?
O105 Gd21 Gd19 42.21(5) . . ?
O57 Gd21 Gd19 96.22(5) . . ?
O17 Gd21 Gd19 40.29(5) . . ?
O88 Gd21 Gd19 98.36(7) . . ?
O114 Gd21 Gd19 44.48(5) . . ?
O66 Gd21 Gd19 120.93(6) 2_666 . ?
O41 Gd21 Gd19 148.28(7) . . ?
O106 Gd21 Gd19 89.09(5) 2_666 . ?
C75 Gd21 Gd19 124.34(11) . . ?
C18 Gd21 Gd19 105.39(8) 2_666 . ?
O44 C1 O100 119.3(3) . . ?
O44 C1 C2 123.8(3) . . ?
O100 C1 C2 116.8(3) . . ?
O44 C1 Gd11 59.05(16) . . ?
O100 C1 Gd11 60.47(16) . . ?
C2 C1 Gd11 173.7(2) . . ?
C1 C2 H2A 109.5 . . ?
C1 C2 H2B 109.5 . . ?
H2A C2 H2B 109.5 . . ?
C1 C2 H2C 109.5 . . ?
H2A C2 H2C 109.5 . . ?
H2B C2 H2C 109.5 . . ?
O116 C3 O9 118.9(3) . . ?
O116 C3 C71 121.4(3) . . ?
O9 C3 C71 119.6(3) . . ?
O116 C3 Gd7 59.5(2) . . ?
O9 C3 Gd7 59.91(17) . . ?
C71 C3 Gd7 170.0(3) . . ?
O18 C4 O107 121.5(3) . . ?
O18 C4 C78 118.2(3) . . ?
O107 C4 C78 120.2(3) . . ?
O18 C4 Gd4 60.29(17) . . ?
O107 C4 Gd4 61.44(18) . . ?
C78 C4 Gd4 177.3(3) . . ?
O103 C5 C115 120.3(2) . . ?
O103 C5 C103 125.3(3) . . ?
C115 C5 C103 114.4(3) . . ?
C98 C6 H6A 109.5 . . ?
C98 C6 H6B 109.5 . . ?
H6A C6 H6B 109.5 . . ?
C98 C6 H6C 109.5 . . ?
H6A C6 H6C 109.5 . . ?
H6B C6 H6C 109.5 . . ?
O20 C7 C8 125.4(3) . . ?
O20 C7 C14 120.9(3) . . ?
C8 C7 C14 113.6(3) . . ?
C124 C8 C7 122.9(3) . . ?
C124 C8 C48 116.0(3) . . ?
C7 C8 C48 121.0(3) . . ?
C100 C9 H9A 109.5 . . ?
C100 C9 H9B 109.5 . . ?
H9A C9 H9B 109.5 . . ?
C100 C9 H9C 109.5 . . ?
H9A C9 H9C 109.5 . . ?
H9B C9 H9C 109.5 . . ?
C93 C10 H10A 109.5 . . ?
C93 C10 H10B 109.5 . . ?
H10A C10 H10B 109.5 . . ?
C93 C10 H10C 109.5 . . ?
H10A C10 H10C 109.5 . . ?
H10B C10 H10C 109.5 . . ?
C51 C11 C103 120.9(3) . . ?
C51 C11 H11 119.6 . . ?
C103 C11 H11 119.6 . . ?
O70 C12 O34 119.9(3) . . ?
O70 C12 C111 120.7(3) . . ?
O34 C12 C111 119.4(3) . . ?
O70 C12 Gd13 59.11(18) . . ?
O34 C12 Gd13 60.76(17) . . ?
C111 C12 Gd13 178.1(2) . . ?
O63 C13 O33 121.0(3) . . ?
O63 C13 C64 121.1(3) . . ?
O33 C13 C64 117.8(3) . . ?
O63 C13 Gd2 59.80(18) . . ?
O33 C13 Gd2 61.31(14) . . ?
C64 C13 Gd2 179.1(3) . . ?
C28 C14 C7 124.1(3) . . ?
C28 C14 O15 122.5(3) . . ?
C7 C14 O15 113.4(3) . . ?
O22 C15 O48 123.4(3) . . ?
O22 C15 C33 117.8(3) . . ?
O48 C15 C33 118.7(3) . . ?
O45 C16 C47 125.4(3) . . ?
O45 C16 H16 117.3 . . ?
C47 C16 H16 117.3 . . ?
C101 C17 H17A 109.5 . . ?
C101 C17 H17B 109.5 . . ?
H17A C17 H17B 109.5 . . ?
C101 C17 H17C 109.5 . . ?
H17A C17 H17C 109.5 . . ?
H17B C17 H17C 109.5 . . ?
O66 C18 O106 117.3(3) . . ?
O66 C18 C127 121.3(3) . . ?
O106 C18 C127 121.4(3) . . ?
O66 C18 Gd21 56.80(18) . 2_666 ?
O106 C18 Gd21 60.63(18) . 2_666 ?
C127 C18 Gd21 175.5(3) . 2_666 ?
O6 C19 C47 124.9(4) . . ?
O6 C19 C123 121.4(3) . . ?
C47 C19 C123 113.6(4) . . ?
C106 C20 H20A 109.5 . . ?
C106 C20 H20B 109.5 . . ?
H20A C20 H20B 109.5 . . ?
C106 C20 H20C 109.5 . . ?
H20A C20 H20C 109.5 . . ?
H20B C20 H20C 109.5 . . ?
O73 C21 O27 119.7(3) . . ?
O73 C21 C22 120.4(3) . . ?
O27 C21 C22 119.9(3) . . ?
O73 C21 Gd18 57.65(17) . . ?
O27 C21 Gd18 62.10(15) . . ?
C22 C21 Gd18 177.5(3) . . ?
C21 C22 H22A 109.5 . . ?
C21 C22 H22B 109.5 . . ?
H22A C22 H22B 109.5 . . ?
C21 C22 H22C 109.5 . . ?
H22A C22 H22C 109.5 . . ?
H22B C22 H22C 109.5 . . ?
C32 C23 C66 116.9(3) . . ?
C32 C23 C108 124.0(4) . . ?
C66 C23 C108 119.0(3) . . ?
C115 C24 C51 120.9(4) . . ?
C115 C24 H24 119.5 . . ?
C51 C24 H24 119.5 . . ?
O82 C25 O102 118.1(3) . . ?
O82 C25 C82 122.5(4) . . ?
O102 C25 C82 119.4(3) . . ?
O82 C25 Gd8 58.61(19) . . ?
O102 C25 Gd8 59.72(15) . . ?
C82 C25 Gd8 173.2(3) . . ?
C89 C26 H26A 109.5 . . ?
C89 C26 H26B 109.5 . . ?
H26A C26 H26B 109.5 . . ?
C89 C26 H26C 109.5 . . ?
H26A C26 H26C 109.5 . . ?
H26B C26 H26C 109.5 . . ?
O109 C27 O64 118.3(3) . . ?
O109 C27 C60 122.0(3) . . ?
O64 C27 C60 119.5(3) . . ?
O109 C27 Gd9 60.58(16) . . ?
O64 C27 Gd9 57.81(15) . . ?
C60 C27 Gd9 177.1(3) . . ?
C128 C28 C14 119.8(4) . . ?
C128 C28 H28 120.1 . . ?
C14 C28 H28 120.1 . . ?
O111 C29 H29A 109.5 . . ?
O111 C29 H29B 109.5 . . ?
H29A C29 H29B 109.5 . . ?
O111 C29 H29C 109.5 . . ?
H29A C29 H29C 109.5 . . ?
H29B C29 H29C 109.5 . . ?
O77 C30 O51 121.1(4) . . ?
O77 C30 C134 121.7(3) . . ?
O51 C30 C134 117.1(3) . . ?
O77 C30 Gd8 60.0(2) . . ?
O51 C30 Gd8 61.31(18) . . ?
C134 C30 Gd8 178.2(2) . . ?
O78 C31 O52 118.3(3) . . ?
O78 C31 C79 122.1(3) . . ?
O52 C31 C79 119.7(3) . . ?
O78 C31 Gd10 57.39(18) . . ?
O52 C31 Gd10 60.89(18) . . ?
C79 C31 Gd10 177.2(3) . . ?
O119 C32 C23 126.5(3) . . ?
O119 C32 H32 116.7 . . ?
C23 C32 H32 116.7 . . ?
C15 C33 H33A 109.5 . . ?
C15 C33 H33B 109.5 . . ?
H33A C33 H33B 109.5 . . ?
C15 C33 H33C 109.5 . . ?
H33A C33 H33C 109.5 . . ?
H33B C33 H33C 109.5 . . ?
C55 C34 H34A 109.5 . . ?
C55 C34 H34B 109.5 . . ?
H34A C34 H34B 109.5 . . ?
C55 C34 H34C 109.5 . . ?
H34A C34 H34C 109.5 . . ?
H34B C34 H34C 109.5 . . ?
C110 C35 H35A 109.5 . . ?
C110 C35 H35B 109.5 . . ?
H35A C35 H35B 109.5 . . ?
C110 C35 H35C 109.5 . . ?
H35A C35 H35C 109.5 . . ?
H35B C35 H35C 109.5 . . ?
C99 C36 H36A 109.5 . . ?
C99 C36 H36B 109.5 . . ?
H36A C36 H36B 109.5 . . ?
C99 C36 H36C 109.5 . . ?
H36A C36 H36C 109.5 . . ?
H36B C36 H36C 109.5 . . ?
C44 C37 H37A 109.5 . . ?
C44 C37 H37B 109.5 . . ?
H37A C37 H37B 109.5 . . ?
C44 C37 H37C 109.5 . . ?
H37A C37 H37C 109.5 . . ?
H37B C37 H37C 109.5 . . ?
C140 C38 C80 120.2(5) . . ?
C140 C38 H38 119.9 . . ?
C80 C38 H38 119.9 . . ?
C114 C39 H39A 109.5 . . ?
C114 C39 H39B 109.5 . . ?
H39A C39 H39B 109.5 . . ?
C114 C39 H39C 109.5 . . ?
H39A C39 H39C 109.5 . . ?
H39B C39 H39C 109.5 . . ?
O42 C40 C59 126.7(4) . . ?
O42 C40 H40 116.7 . . ?
C59 C40 H40 116.7 . . ?
O85 C41 O99 119.9(3) . . ?
O85 C41 C62 120.1(3) . . ?
O99 C41 C62 120.0(3) . . ?
O85 C41 Gd7 59.17(19) . . ?
O99 C41 Gd7 60.71(16) . . ?
C62 C41 Gd7 178.9(3) . . ?
O35 C42 O25 122.3(3) . . ?
O35 C42 C69 118.5(3) . . ?
O25 C42 C69 119.1(3) . . ?
O60 C43 O68 121.9(3) . . ?
O60 C43 C83 120.0(4) . . ?
O68 C43 C83 118.1(4) . . ?
O60 C43 Gd15 60.37(16) . . ?
O68 C43 Gd15 61.68(15) . . ?
C83 C43 Gd15 175.7(3) . . ?
O26 C44 O30 121.6(3) . . ?
O26 C44 C37 119.6(3) . . ?
O30 C44 C37 118.7(3) . . ?
O65 C45 O36 120.3(3) . . ?
O65 C45 C131 119.6(4) . . ?
O36 C45 C131 120.0(3) . . ?
O65 C45 Gd13 60.27(17) . 2_666 ?
O36 C45 Gd13 60.40(16) . 2_666 ?
C131 C45 Gd13 171.4(3) . 2_666 ?
O62 C46 O93 121.8(3) . . ?
O62 C46 C84 119.2(3) . . ?
O93 C46 C84 119.1(4) . . ?
O62 C46 Gd11 63.02(17) . . ?
O93 C46 Gd11 58.74(19) . . ?
C84 C46 Gd11 177.7(3) . . ?
C19 C47 C16 124.0(4) . . ?
C19 C47 C57 121.5(4) . . ?
C16 C47 C57 114.5(3) . . ?
O54 C48 C8 127.5(3) . . ?
O54 C48 H48 116.3 . . ?
C8 C48 H48 116.3 . . ?
C104 C49 H49A 109.5 . . ?
C104 C49 H49B 109.5 . . ?
H49A C49 H49B 109.5 . . ?
C104 C49 H49C 109.5 . . ?
H49A C49 H49C 109.5 . . ?
H49B C49 H49C 109.5 . . ?
C11 C51 C24 118.4(4) . . ?
C11 C51 H51 120.8 . . ?
C24 C51 H51 120.8 . . ?
C92 C52 H52A 109.5 . . ?
C92 C52 H52B 109.5 . . ?
H52A C52 H52B 109.5 . . ?
C92 C52 H52C 109.5 . . ?
H52A C52 H52C 109.5 . . ?
H52B C52 H52C 109.5 . . ?
C86 C53 O55 125.2(4) . . ?
C86 C53 C107 123.7(4) . . ?
O55 C53 C107 111.1(3) . . ?
C87 C54 H54A 109.5 . . ?
C87 C54 H54B 109.5 . . ?
H54A C54 H54B 109.5 . . ?
C87 C54 H54C 109.5 . . ?
H54A C54 H54C 109.5 . . ?
H54B C54 H54C 109.5 . . ?
O59 C55 O117 121.9(3) . . ?
O59 C55 C34 121.3(4) . . ?
O117 C55 C34 116.8(4) . . ?
O59 C55 Gd9 59.6(2) . . ?
O117 C55 Gd9 62.64(18) . . ?
C34 C55 Gd9 174.0(3) . . ?
C138 C56 O115 124.8(3) . . ?
C138 C56 C108 121.6(3) . . ?
O115 C56 C108 113.6(3) . . ?
C137 C57 C47 120.8(4) . . ?
C137 C57 H57 119.6 . . ?
C47 C57 H57 119.6 . . ?
O74 C58 O67 119.2(3) . . ?
O74 C58 C81 122.5(3) . . ?
O67 C58 C81 118.2(3) . . ?
O74 C58 Gd20 57.78(19) . . ?
O67 C58 Gd20 61.50(17) . . ?
C81 C58 Gd20 178.9(3) . . ?
C73 C59 C116 121.9(4) . . ?
C73 C59 C40 116.7(4) . . ?
C116 C59 C40 121.3(4) . . ?
C27 C60 H60A 109.5 . . ?
C27 C60 H60B 109.5 . . ?
H60A C60 H60B 109.5 . . ?
C27 C60 H60C 109.5 . . ?
H60A C60 H60C 109.5 . . ?
H60B C60 H60C 109.5 . . ?
O71 C61 O90 123.2(3) . . ?
O71 C61 C94 122.1(5) . . ?
O90 C61 C94 114.6(4) . . ?
O71 C61 Gd10 61.0(2) . . ?
O90 C61 Gd10 62.79(19) . . ?
C94 C61 Gd10 167.6(4) . . ?
C41 C62 H62A 109.5 . . ?
C41 C62 H62B 109.5 . . ?
H62A C62 H62B 109.5 . . ?
C41 C62 H62C 109.5 . . ?
H62A C62 H62C 109.5 . . ?
H62B C62 H62C 109.5 . . ?
O50 C63 C126 123.7(4) . . ?
O50 C63 C140 119.1(3) . . ?
C126 C63 C140 117.2(4) . . ?
C13 C64 H64A 109.5 . . ?
C13 C64 H64B 109.5 . . ?
H64A C64 H64B 109.5 . . ?
C13 C64 H64C 109.5 . . ?
H64A C64 H64C 109.5 . . ?
H64B C64 H64C 109.5 . . ?
O89 C65 O83 123.0(4) . . ?
O89 C65 C96 120.7(4) . . ?
O83 C65 C96 116.3(4) . . ?
O89 C65 Gd18 60.4(2) . . ?
O83 C65 Gd18 62.93(19) . . ?
C96 C65 Gd18 175.5(3) . . ?
C132 C66 C23 121.7(4) . . ?
C132 C66 H66 119.2 . . ?
C23 C66 H66 119.2 . . ?
C135 C67 O118 123.4(4) . . ?
C135 C67 C116 121.8(4) . . ?
O118 C67 C116 114.7(4) . . ?
C123 C68 C137 119.0(4) . . ?
C123 C68 H68 120.5 . . ?
C137 C68 H68 120.5 . . ?
C42 C69 H69A 109.5 . . ?
C42 C69 H69B 109.5 . . ?
H69A C69 H69B 109.5 . . ?
C42 C69 H69C 109.5 . . ?
H69A C69 H69C 109.5 . . ?
H69B C69 H69C 109.5 . . ?
C118 C70 H70A 109.5 . . ?
C118 C70 H70B 109.5 . . ?
H70A C70 H70B 109.5 . . ?
C118 C70 H70C 109.5 . . ?
H70A C70 H70C 109.5 . . ?
H70B C70 H70C 109.5 . . ?
C3 C71 H71A 109.5 . . ?
C3 C71 H71B 109.5 . . ?
H71A C71 H71B 109.5 . . ?
C3 C71 H71C 109.5 . . ?
H71A C71 H71C 109.5 . . ?
H71B C71 H71C 109.5 . . ?
O81 C72 O91 122.4(4) . . ?
O81 C72 C95 122.7(5) . . ?
O91 C72 C95 114.7(5) . . ?
O81 C72 Gd20 60.5(2) . . ?
O91 C72 Gd20 62.2(2) . . ?
C95 C72 Gd20 169.3(4) . . ?
C136 C73 C59 120.7(4) . . ?
C136 C73 H73 119.6 . . ?
C59 C73 H73 119.6 . . ?
O55 C74 H74A 109.5 . . ?
O55 C74 H74B 109.5 . . ?
H74A C74 H74B 109.5 . . ?
O55 C74 H74C 109.5 . . ?
H74A C74 H74C 109.5 . . ?
H74B C74 H74C 109.5 . . ?
O88 C75 O41 122.6(3) . . ?
O88 C75 C97 119.9(5) . . ?
O41 C75 C97 117.4(5) . . ?
O88 C75 Gd21 60.46(18) . . ?
O41 C75 Gd21 62.45(18) . . ?
C97 C75 Gd21 171.7(4) . . ?
C109 C76 H76A 109.5 . . ?
C109 C76 H76B 109.5 . . ?
H76A C76 H76B 109.5 . . ?
C109 C76 H76C 109.5 . . ?
H76A C76 H76C 109.5 . . ?
H76B C76 H76C 109.5 . . ?
C50 C77 C117 121.1(4) . . ?
C50 C77 H77 119.4 . . ?
C117 C77 H77 119.5 . . ?
C4 C78 H78A 109.5 . . ?
C4 C78 H78B 109.5 . . ?
H78A C78 H78B 109.5 . . ?
C4 C78 H78C 109.5 . . ?
H78A C78 H78C 109.5 . . ?
H78B C78 H78C 109.5 . . ?
C31 C79 H79A 109.5 . . ?
C31 C79 H79B 109.5 . . ?
H79A C79 H79B 109.5 . . ?
C31 C79 H79C 109.5 . . ?
H79A C79 H79C 109.5 . . ?
H79B C79 H79C 109.5 . . ?
C133 C80 C38 119.0(5) . . ?
C133 C80 H80 120.5 . . ?
C38 C80 H80 120.5 . . ?
C58 C81 H81A 109.5 . . ?
C58 C81 H81B 109.5 . . ?
H81A C81 H81B 109.5 . . ?
C58 C81 H81C 109.5 . . ?
H81A C81 H81C 109.5 . . ?
H81B C81 H81C 109.5 . . ?
C25 C82 H82A 109.5 . . ?
C25 C82 H82B 109.5 . . ?
H82A C82 H82B 109.5 . . ?
C25 C82 H82C 109.5 . . ?
H82A C82 H82C 109.5 . . ?
H82B C82 H82C 109.5 . . ?
C43 C83 H83A 109.5 . . ?
C43 C83 H83B 109.5 . . ?
H83A C83 H83B 109.5 . . ?
C43 C83 H83C 109.5 . . ?
H83A C83 H83C 109.5 . . ?
H83B C83 H83C 109.5 . . ?
C46 C84 H84A 109.5 . . ?
C46 C84 H84B 109.5 . . ?
H84A C84 H84B 109.5 . . ?
C46 C84 H84C 109.5 . . ?
H84A C84 H84C 109.5 . . ?
H84B C84 H84C 109.5 . . ?
O76 C85 H85A 109.5 . . ?
O76 C85 H85B 109.5 . . ?
H85A C85 H85B 109.5 . . ?
O76 C85 H85C 109.5 . . ?
H85A C85 H85C 109.5 . . ?
H85B C85 H85C 109.5 . . ?
C53 C86 C50 120.0(4) . . ?
C53 C86 H86 120.0 . . ?
C50 C86 H86 120.0 . . ?
O40 C87 O95 119.7(3) . . ?
O40 C87 C54 123.8(2) . . ?
O95 C87 C54 116.5(3) . . ?
O40 C87 Gd13 59.52(16) . 2_666 ?
O95 C87 Gd13 60.47(17) . 2_666 ?
C54 C87 Gd13 174.6(2) . 2_666 ?
O118 C88 H88A 109.5 . . ?
O118 C88 H88B 109.5 . . ?
H88A C88 H88B 109.5 . . ?
O118 C88 H88C 109.5 . . ?
H88A C88 H88C 109.5 . . ?
H88B C88 H88C 109.5 . . ?
O31 C89 O3 119.4(3) . . ?
O31 C89 C26 123.8(3) . . ?
O3 C89 C26 116.7(3) . . ?
O31 C89 Gd8 59.61(17) . . ?
O3 C89 Gd8 60.16(16) . . ?
C26 C89 Gd8 174.9(2) . . ?
C125 C90 H90A 109.5 . . ?
C125 C90 H90B 109.5 . . ?
H90A C90 H90B 109.5 . . ?
C125 C90 H90C 109.5 . . ?
H90A C90 H90C 109.5 . . ?
H90B C90 H90C 109.5 . . ?
O80 C91 H91A 109.5 . . ?
O80 C91 H91B 109.5 . . ?
H91A C91 H91B 109.5 . . ?
O80 C91 H91C 109.5 . . ?
H91A C91 H91C 109.5 . . ?
H91B C91 H91C 109.5 . . ?
O53 C92 O5 119.5(3) . . ?
O53 C92 C52 122.6(3) . . ?
O5 C92 C52 117.9(3) . . ?
O53 C92 Gd7 59.73(17) . . ?
O5 C92 Gd7 60.00(16) . . ?
C52 C92 Gd7 175.8(2) . . ?
O32 C93 O2 118.2(3) . . ?
O32 C93 C10 123.4(3) . . ?
O2 C93 C10 118.3(3) . . ?
O32 C93 Gd2 59.06(15) . . ?
O2 C93 Gd2 59.35(15) . . ?
C10 C93 Gd2 174.1(2) . . ?
C77 C50 C86 120.0(5) . . ?
C77 C50 H50 120.0 . . ?
C86 C50 H50 120.0 . . ?
C61 C94 H94A 109.5 . . ?
C61 C94 H94B 109.5 . . ?
H94A C94 H94B 109.5 . . ?
C61 C94 H94C 109.5 . . ?
H94A C94 H94C 109.5 . . ?
H94B C94 H94C 109.5 . . ?
C72 C95 H95A 109.5 . . ?
C72 C95 H95B 109.5 . . ?
H95A C95 H95B 109.5 . . ?
C72 C95 H95C 109.5 . . ?
H95A C95 H95C 109.5 . . ?
H95B C95 H95C 109.5 . . ?
C65 C96 H96A 109.5 . . ?
C65 C96 H96B 109.5 . . ?
H96A C96 H96B 109.5 . . ?
C65 C96 H96C 109.5 . . ?
H96A C96 H96C 109.5 . . ?
H96B C96 H96C 109.5 . . ?
C75 C97 H97A 109.5 . . ?
C75 C97 H97B 109.5 . . ?
H97A C97 H97B 109.5 . . ?
C75 C97 H97C 109.5 . . ?
H97A C97 H97C 109.5 . . ?
H97B C97 H97C 109.5 . . ?
O43 C98 O1 118.3(3) . . ?
O43 C98 C6 123.2(3) . . ?
O1 C98 C6 118.5(3) . . ?
O43 C98 Gd6 58.70(16) . . ?
O1 C98 Gd6 59.78(16) . . ?
C6 C98 Gd6 174.5(2) . . ?
O46 C99 O47 121.5(3) . . ?
O46 C99 C36 118.8(3) . . ?
O47 C99 C36 119.7(3) . . ?
O56 C100 O8 120.0(3) . . ?
O56 C100 C9 120.5(3) . . ?
O8 C100 C9 119.4(3) . . ?
O56 C100 Gd19 60.11(14) . . ?
O8 C100 Gd19 60.19(15) . . ?
C9 C100 Gd19 172.9(3) . . ?
O94 C101 O104 121.6(3) . . ?
O94 C101 C17 119.5(3) . . ?
O104 C101 C17 118.9(3) . . ?
O39 C102 O12 124.0(3) . . ?
O39 C102 C122 119.3(3) . . ?
O12 C102 C122 116.7(3) . . ?
C11 C103 C5 122.6(3) . . ?
C11 C103 C105 116.2(3) . . ?
C5 C103 C105 121.1(3) . . ?
O21 C104 O37 117.5(3) . . ?
O21 C104 C49 122.0(3) . . ?
O37 C104 C49 120.5(3) . . ?
O21 C104 Gd4 58.39(15) . . ?
O37 C104 Gd4 59.09(16) . . ?
C49 C104 Gd4 177.9(2) . . ?
O113 C105 C103 127.1(2) . . ?
O113 C105 H105 116.5 . . ?
C103 C105 H105 116.5 . . ?
O4 C106 O108 125.5(3) . . ?
O4 C106 C20 115.9(3) . . ?
O108 C106 C20 118.6(3) . . ?
O19 C107 C117 125.1(4) . . ?
O19 C107 C53 121.3(3) . . ?
C117 C107 C53 113.6(3) . . ?
O38 C108 C23 123.0(3) . . ?
O38 C108 C56 119.9(3) . . ?
C23 C108 C56 117.1(4) . . ?
O69 C109 O28 118.3(3) . . ?
O69 C109 C76 120.0(4) . . ?
O28 C109 C76 121.7(3) . . ?
O69 C109 Gd6 59.3(2) . . ?
O28 C109 Gd6 59.16(17) . . ?
C76 C109 Gd6 177.1(3) . . ?
O98 C110 O87 120.9(3) . . ?
O98 C110 C35 121.7(3) . . ?
O87 C110 C35 117.4(3) . . ?
O98 C110 Gd2 60.80(17) . . ?
O87 C110 Gd2 60.61(19) . . ?
C35 C110 Gd2 174.2(2) . . ?
C12 C111 H11A 109.5 . . ?
C12 C111 H11B 109.5 . . ?
H11A C111 H11B 109.5 . . ?
C12 C111 H11C 109.5 . . ?
H11A C111 H11C 109.5 . . ?
H11B C111 H11C 109.5 . . ?
O72 C112 O58 119.8(3) . . ?
O72 C112 C139 122.2(3) . . ?
O58 C112 C139 118.0(3) . . ?
O72 C112 Gd6 58.40(19) . . ?
O58 C112 Gd6 61.41(18) . . ?
C139 C112 Gd6 179.4(2) . . ?
O84 C113 O49 118.8(3) . . ?
O84 C113 C129 121.8(3) . . ?
O49 C113 C129 119.4(3) . . ?
O84 C113 Gd11 59.51(19) . . ?
O49 C113 Gd11 59.55(18) . . ?
C129 C113 Gd11 176.8(3) . . ?
O61 C114 O110 120.0(3) . . ?
O61 C114 C39 122.2(3) . . ?
O110 C114 C39 117.8(2) . . ?
O61 C114 Gd15 58.99(18) . . ?
O110 C114 Gd15 61.03(17) . . ?
C39 C114 Gd15 178.7(2) . . ?
C24 C115 O111 123.5(3) . . ?
C24 C115 C5 122.6(3) . . ?
O111 C115 C5 113.8(3) . . ?
O57 C116 C59 125.1(4) . . ?
O57 C116 C67 118.9(3) . . ?
C59 C116 C67 115.9(4) . . ?
C77 C117 C107 121.6(4) . . ?
C77 C117 C120 118.4(4) . . ?
C107 C117 C120 119.9(4) . . ?
O86 C118 O114 119.5(3) . . ?
O86 C118 C70 122.2(4) . . ?
O114 C118 C70 118.3(4) . . ?
O86 C118 Gd19 58.61(17) . . ?
O114 C118 Gd19 60.87(17) . . ?
C70 C118 Gd19 178.3(3) . . ?
O75 C119 C126 127.5(4) . . ?
O75 C119 H119 116.2 . . ?
C126 C119 H119 116.2 . . ?
O92 C120 C117 128.3(4) . . ?
O92 C120 H120 115.8 . . ?
C117 C120 H120 115.8 . . ?
O15 C121 H12A 109.5 . . ?
O15 C121 H12B 109.5 . . ?
H12A C121 H12B 109.5 . . ?
O15 C121 H12C 109.5 . . ?
H12A C121 H12C 109.5 . . ?
H12B C121 H12C 109.5 . . ?
C102 C122 H12D 109.5 . . ?
C102 C122 H12E 109.5 . . ?
H12D C122 H12E 109.5 . . ?
C102 C122 H12F 109.5 . . ?
H12D C122 H12F 109.5 . . ?
H12E C122 H12F 109.5 . . ?
C68 C123 O76 122.6(4) . . ?
C68 C123 C19 125.2(4) . . ?
O76 C123 C19 112.1(3) . . ?
C8 C124 C128 120.9(3) . . ?
C8 C124 H124 119.5 . . ?
C128 C124 H124 119.5 . . ?
O79 C125 O29 118.9(3) . . ?
O79 C125 C90 119.6(4) . . ?
O29 C125 C90 121.5(4) . . ?
O79 C125 Gd19 59.8(2) . 2_666 ?
O29 C125 Gd19 59.64(17) . 2_666 ?
C90 C125 Gd19 169.3(3) . 2_666 ?
C133 C126 C63 119.2(4) . . ?
C133 C126 C119 117.6(4) . . ?
C63 C126 C119 123.1(4) . . ?
C18 C127 H12G 109.5 . . ?
C18 C127 H12H 109.5 . . ?
H12G C127 H12H 109.5 . . ?
C18 C127 H12I 109.5 . . ?
H12G C127 H12I 109.5 . . ?
H12H C127 H12I 109.5 . . ?
C28 C128 C124 118.5(4) . . ?
C28 C128 H128 120.7 . . ?
C124 C128 H128 120.7 . . ?
C113 C129 H12J 109.5 . . ?
C113 C129 H12K 109.5 . . ?
H12J C129 H12K 109.5 . . ?
C113 C129 H12L 109.5 . . ?
H12J C129 H12L 109.5 . . ?
H12K C129 H12L 109.5 . . ?
O115 C130 H13A 109.5 . . ?
O115 C130 H13B 109.5 . . ?
H13A C130 H13B 109.5 . . ?
O115 C130 H13C 109.5 . . ?
H13A C130 H13C 109.5 . . ?
H13B C130 H13C 109.5 . . ?
C45 C131 H13D 109.5 . . ?
C45 C131 H13E 109.5 . . ?
H13D C131 H13E 109.5 . . ?
C45 C131 H13F 109.5 . . ?
H13D C131 H13F 109.5 . . ?
H13E C131 H13F 109.5 . . ?
C66 C132 C138 119.7(4) . . ?
C66 C132 H132 120.2 . . ?
C138 C132 H132 120.2 . . ?
C80 C133 C126 121.6(5) . . ?
C80 C133 H133 119.2 . . ?
C126 C133 H133 119.2 . . ?
C30 C134 H13G 109.5 . . ?
C30 C134 H13H 109.5 . . ?
H13G C134 H13H 109.5 . . ?
C30 C134 H13I 109.5 . . ?
H13G C134 H13I 109.5 . . ?
H13H C134 H13I 109.5 . . ?
C67 C135 C136 119.3(4) . . ?
C67 C135 H135 120.4 . . ?
C136 C135 H135 120.4 . . ?
C73 C136 C135 120.3(5) . . ?
C73 C136 H136 119.8 . . ?
C135 C136 H136 119.8 . . ?
C57 C137 C68 119.7(4) . . ?
C57 C137 H137 120.2 . . ?
C68 C137 H137 120.2 . . ?
C56 C138 C132 120.7(4) . . ?
C56 C138 H138 119.6 . . ?
C132 C138 H138 119.6 . . ?
C112 C139 H13J 109.5 . . ?
C112 C139 H13K 109.5 . . ?
H13J C139 H13K 109.5 . . ?
C112 C139 H13L 109.5 . . ?
H13J C139 H13L 109.5 . . ?
H13K C139 H13L 109.5 . . ?
C38 C140 O80 123.5(4) . . ?
C38 C140 C63 122.7(4) . . ?
O80 C140 C63 113.8(4) . . ?
C98 O1 Gd12 154.1(2) . . ?
C98 O1 Gd6 93.19(19) . . ?
Gd12 O1 Gd6 107.71(8) . . ?
C93 O2 Gd1 154.0(2) . . ?
C93 O2 Gd2 93.85(18) . . ?
Gd1 O2 Gd2 108.00(6) . . ?
C89 O3 Gd14 154.6(2) . . ?
C89 O3 Gd8 92.73(18) . . ?
Gd14 O3 Gd8 107.89(8) . . ?
C106 O4 Gd1 148.49(19) . . ?
C92 O5 Gd3 153.8(2) . . ?
C92 O5 Gd7 93.03(19) . . ?
Gd3 O5 Gd7 107.90(8) . . ?
C19 O6 Gd17 120.3(2) . . ?
C19 O6 Gd15 131.8(2) . . ?
Gd17 O6 Gd15 107.83(9) . . ?
Gd3 O7 Gd7 111.02(8) . . ?
Gd3 O7 Gd4 110.58(8) . . ?
Gd7 O7 Gd4 98.31(7) . . ?
Gd3 O7 H7A 112.1 . . ?
Gd7 O7 H7A 112.1 . . ?
Gd4 O7 H7A 112.1 . . ?
C100 O8 Gd16 154.9(2) . . ?
C100 O8 Gd19 93.10(19) . . ?
Gd16 O8 Gd19 107.51(6) . . ?
C3 O9 Gd1 156.2(2) . . ?
C3 O9 Gd7 93.51(18) . . ?
Gd1 O9 Gd7 109.61(8) . . ?
Gd1 O10 Gd2 111.06(7) . . ?
Gd1 O10 Gd9 110.93(9) . . ?
Gd2 O10 Gd9 98.39(7) . . ?
Gd1 O10 H10D 111.9 . . ?
Gd2 O10 H10D 111.9 . . ?
Gd9 O10 H10D 111.9 . . ?
Gd4 O11 Gd7 96.59(7) . . ?
Gd4 O11 Gd1 110.80(7) . . ?
Gd7 O11 Gd1 109.21(8) . . ?
Gd4 O11 H11D 113.0 . . ?
Gd7 O11 H11D 113.0 . . ?
Gd1 O11 H11D 113.0 . . ?
C102 O12 Gd3 149.4(2) . . ?
Gd10 O13 Gd16 111.88(7) . . ?
Gd10 O13 Gd11 97.06(7) . . ?
Gd16 O13 Gd11 109.03(8) . . ?
Gd10 O13 H13M 112.6 . . ?
Gd16 O13 H13M 112.6 . . ?
Gd11 O13 H13M 112.6 . . ?
Gd18 O14 Gd8 96.01(7) . . ?
Gd18 O14 Gd3 111.06(7) . . ?
Gd8 O14 Gd3 110.00(8) . . ?
Gd18 O14 H14A 112.9 . . ?
Gd8 O14 H14A 112.9 . . ?
Gd3 O14 H14A 112.9 . . ?
C14 O15 C121 115.9(3) . . ?
C14 O15 Gd1 115.7(2) . . ?
C121 O15 Gd1 126.66(18) . . ?
Gd12 O16 Gd6 111.22(8) . . ?
Gd12 O16 Gd20 110.31(8) . . ?
Gd6 O16 Gd20 98.33(7) . . ?
Gd12 O16 H16A 112.1 . . ?
Gd6 O16 H16A 112.1 . . ?
Gd20 O16 H16A 112.1 . . ?
Gd16 O17 Gd19 111.37(7) . . ?
Gd16 O17 Gd21 109.96(9) . . ?
Gd19 O17 Gd21 98.42(8) . . ?
Gd16 O17 H17D 112.1 . . ?
Gd19 O17 H17D 112.1 . . ?
Gd21 O17 H17D 112.1 . . ?
C4 O18 Gd4 92.89(19) . . ?
C107 O19 Gd10 132.0(2) . . ?
C107 O19 Gd5 118.9(2) . . ?
Gd10 O19 Gd5 109.00(8) . . ?
C7 O20 Gd1 119.32(16) . . ?
C7 O20 Gd9 132.97(15) . . ?
Gd1 O20 Gd9 107.66(9) . . ?
C104 O21 Gd4 96.14(18) . . ?
C15 O22 Gd12 152.0(2) . . ?
Gd17 O23 Gd13 110.95(8) . 2_666 ?
Gd17 O23 Gd15 110.87(9) . . ?
Gd13 O23 Gd15 98.36(7) 2_666 . ?
Gd17 O23 H23A 112.0 . . ?
Gd13 O23 H23A 112.0 2_666 . ?
Gd15 O23 H23A 112.0 . . ?
Gd8 O24 Gd14 111.78(9) . . ?
Gd8 O24 Gd18 98.80(6) . . ?
Gd14 O24 Gd18 110.69(9) . . ?
Gd8 O24 H24A 111.7 . . ?
Gd14 O24 H24A 111.6 . . ?
Gd18 O24 H24A 111.7 . . ?
C42 O25 Gd13 141.1(2) . . ?
C44 O26 Gd14 153.6(2) . . ?
C21 O27 Gd3 157.2(2) . . ?
C21 O27 Gd18 91.50(17) . . ?
Gd3 O27 Gd18 109.49(8) . . ?
C109 O28 Gd14 154.51(19) . . ?
C109 O28 Gd6 94.40(19) . . ?
Gd14 O28 Gd6 109.77(9) . . ?
C125 O29 Gd17 154.5(2) . . ?
C125 O29 Gd19 93.9(2) . 2_666 ?
Gd17 O29 Gd19 110.35(9) . 2_666 ?
C44 O30 Gd7 139.9(2) . . ?
C89 O31 Gd8 94.85(19) . . ?
C93 O32 Gd2 94.96(18) . . ?
C13 O33 Gd9 130.8(2) . . ?
C13 O33 Gd2 92.08(15) . . ?
Gd9 O33 Gd2 94.13(7) . . ?
C12 O34 Gd15 130.29(17) . 2_666 ?
C12 O34 Gd13 92.8(2) . . ?
Gd15 O34 Gd13 93.52(8) 2_666 . ?
C42 O35 Gd16 151.7(2) . . ?
C45 O36 Gd12 155.37(19) . . ?
C45 O36 Gd13 92.92(19) . 2_666 ?
Gd12 O36 Gd13 110.42(8) . 2_666 ?
C104 O37 Gd1 153.6(2) . . ?
C104 O37 Gd4 94.97(19) . . ?
Gd1 O37 Gd4 109.70(7) . . ?
C108 O38 Gd18 132.22(19) . . ?
C108 O38 Gd14 120.4(2) . . ?
Gd18 O38 Gd14 107.31(9) . . ?
C102 O39 Gd2 141.7(2) . . ?
C87 O40 Gd13 94.81(16) . 2_666 ?
C75 O41 Gd21 89.5(3) . . ?
C40 O42 Gd21 135.4(2) . . ?
C98 O43 Gd6 95.69(17) . . ?
C1 O44 Gd11 95.68(17) . . ?
C16 O45 Gd15 134.8(2) . . ?
C99 O46 Gd17 150.2(2) . . ?
C99 O47 Gd6 140.1(2) . . ?
C15 O48 Gd8 141.3(2) . . ?
C113 O49 Gd16 154.0(2) . . ?
C113 O49 Gd11 93.5(2) . . ?
Gd16 O49 Gd11 110.06(8) . . ?
C63 O50 Gd12 120.5(2) . . ?
C63 O50 Gd20 131.4(2) . . ?
Gd12 O50 Gd20 108.10(10) . . ?
C30 O51 Gd18 131.3(2) . . ?
C30 O51 Gd8 91.9(2) . . ?
Gd18 O51 Gd8 94.05(8) . . ?
C31 O52 Gd16 156.3(3) . . ?
C31 O52 Gd10 92.7(2) . . ?
Gd16 O52 Gd10 109.31(8) . . ?
C92 O53 Gd7 94.23(19) . . ?
C48 O54 Gd9 134.0(2) . . ?
C53 O55 C74 115.7(3) . . ?
C53 O55 Gd5 117.2(2) . . ?
C74 O55 Gd5 126.49(18) . . ?
C100 O56 Gd19 94.21(16) . . ?
C116 O57 Gd21 133.9(2) . . ?
C116 O57 Gd16 117.6(2) . . ?
Gd21 O57 Gd16 108.11(10) . . ?
C112 O58 Gd20 131.7(2) . . ?
C112 O58 Gd6 92.2(2) . . ?
Gd20 O58 Gd6 93.86(9) . . ?
C55 O59 Gd9 94.4(2) . . ?
C43 O60 Gd15 93.5(2) . . ?
C114 O61 Gd15 95.5(2) . . ?
C46 O62 Gd10 133.5(2) . . ?
C46 O62 Gd11 91.36(17) . . ?
Gd10 O62 Gd11 93.21(9) . . ?
C13 O63 Gd2 94.7(2) . . ?
C27 O64 Gd9 96.49(17) . . ?
C45 O65 Gd13 93.8(2) . 2_666 ?
C18 O66 Gd21 98.0(2) . 2_666 ?
C58 O67 Gd14 157.7(2) . . ?
C58 O67 Gd20 92.13(18) . . ?
Gd14 O67 Gd20 108.40(9) . . ?
C43 O68 Gd15 90.49(19) . . ?
C109 O69 Gd6 94.9(2) . . ?
C12 O70 Gd13 95.3(2) . . ?
C61 O71 Gd10 92.2(3) . . ?
C112 O72 Gd6 96.6(2) . . ?
C21 O73 Gd18 96.8(2) . . ?
C58 O74 Gd20 97.1(2) . . ?
C119 O75 Gd20 133.5(2) . . ?
C123 O76 C85 116.1(3) . . ?
C123 O76 Gd17 116.3(2) . . ?
C85 O76 Gd17 126.0(2) . . ?
C30 O77 Gd8 94.7(2) . . ?
C31 O78 Gd10 97.33(19) . . ?
C125 O79 Gd19 94.1(3) . 2_666 ?
C140 O80 C91 116.0(3) . . ?
C140 O80 Gd12 117.0(2) . . ?
C91 O80 Gd12 126.3(2) . . ?
C72 O81 Gd20 93.3(2) . . ?
C25 O82 Gd8 95.5(2) . . ?
C65 O83 Gd18 89.0(2) . . ?
C113 O84 Gd11 94.9(2) . . ?
C41 O85 Gd7 95.0(2) . . ?
C118 O86 Gd19 95.9(2) . . ?
C110 O87 Gd2 92.9(2) . . ?
C75 O88 Gd21 92.4(2) . . ?
C65 O89 Gd18 94.1(2) . . ?
C61 O90 Gd10 88.8(2) . . ?
C72 O91 Gd20 88.5(3) . . ?
C120 O92 Gd10 133.3(3) . . ?
C46 O93 Gd11 95.7(2) . . ?
C101 O94 Gd5 149.9(2) . . ?
C87 O95 Gd17 154.2(2) . . ?
C87 O95 Gd13 92.39(19) . 2_666 ?
Gd17 O95 Gd13 107.74(8) . 2_666 ?
Gd13 O96 Gd15 96.59(6) . 2_666 ?
Gd13 O96 Gd12 109.33(8) . 2_666 ?
Gd15 O96 Gd12 111.30(8) 2_666 2_666 ?
Gd13 O96 H96G 112.8 . . ?
Gd15 O96 H96G 112.8 2_666 . ?
Gd12 O96 H96G 112.8 2_666 . ?
Gd9 O97 Gd2 97.16(7) . . ?
Gd9 O97 Gd5 111.52(6) . . ?
Gd2 O97 Gd5 109.61(8) . . ?
Gd9 O97 H97D 112.5 . . ?
Gd2 O97 H97D 112.5 . . ?
Gd5 O97 H97D 112.5 . . ?
C110 O98 Gd5 154.8(2) . . ?
C110 O98 Gd2 92.98(19) . . ?
Gd5 O98 Gd2 110.93(9) . . ?
C41 O99 Gd4 127.2(2) . . ?
C41 O99 Gd7 93.02(17) . . ?
Gd4 O99 Gd7 94.06(8) . . ?
C1 O100 Gd5 155.5(2) . . ?
C1 O100 Gd11 92.7(2) . . ?
Gd5 O100 Gd11 107.39(7) . . ?
Gd20 O101 Gd6 96.95(6) . . ?
Gd20 O101 Gd14 110.17(8) . . ?
Gd6 O101 Gd14 109.16(9) . . ?
Gd20 O101 H10E 113.1 . . ?
Gd6 O101 H10E 113.1 . . ?
Gd14 O101 H10E 113.1 . . ?
C25 O102 Gd3 154.76(18) . . ?
C25 O102 Gd8 93.66(16) . . ?
Gd3 O102 Gd8 110.88(8) . . ?
C5 O103 Gd3 119.82(18) . . ?
C5 O103 Gd4 132.21(16) . . ?
Gd3 O103 Gd4 107.94(8) . . ?
C101 O104 Gd19 140.2(2) . . ?
Gd21 O105 Gd19 96.52(6) . . ?
Gd21 O105 Gd17 111.94(7) . 2_666 ?
Gd19 O105 Gd17 108.89(9) . 2_666 ?
Gd21 O105 H10L 112.8 . . ?
Gd19 O105 H10L 112.8 . . ?
Gd17 O105 H10L 112.8 2_666 . ?
C18 O106 Gd17 154.0(2) . . ?
C18 O106 Gd21 93.3(2) . 2_666 ?
Gd17 O106 Gd21 109.12(8) . 2_666 ?
C4 O107 Gd4 91.6(2) . . ?
C106 O108 Gd11 141.4(2) . . ?
C27 O109 Gd5 155.3(2) . . ?
C27 O109 Gd9 93.7(2) . . ?
Gd5 O109 Gd9 109.61(6) . . ?
C114 O110 Gd12 156.0(2) . . ?
C114 O110 Gd15 92.40(17) . . ?
Gd12 O110 Gd15 110.18(9) . . ?
C115 O111 C29 117.7(3) . . ?
C115 O111 Gd3 117.4(2) . . ?
C29 O111 Gd3 124.46(17) . . ?
Gd11 O112 Gd5 111.23(7) . . ?
Gd11 O112 Gd10 98.54(8) . . ?
Gd5 O112 Gd10 110.10(9) . . ?
Gd11 O112 H11E 112.1 . . ?
Gd5 O112 H11E 112.1 . . ?
Gd10 O112 H11E 112.1 . . ?
C105 O113 Gd4 134.2(2) . . ?
C118 O114 Gd21 131.5(2) . . ?
C118 O114 Gd19 93.2(2) . . ?
Gd21 O114 Gd19 93.21(8) . . ?
C56 O115 C130 116.9(3) . . ?
C56 O115 Gd14 117.4(2) . . ?
C130 O115 Gd14 125.3(2) . . ?
C3 O116 Gd7 94.6(2) . . ?
C55 O117 Gd9 89.6(2) . . ?
C67 O118 C88 117.2(3) . . ?
C67 O118 Gd16 115.8(2) . . ?
C88 O118 Gd16 126.5(2) . . ?
C32 O119 Gd18 134.19(19) . . ?

loop_
_geom_bond_atom_site_label_1
_geom_bond_atom_site_label_2
_geom_bond_distance
_geom_bond_site_symmetry_2
_geom_bond_publ_flag
Gd1 O4 2.323(2) . ?
Gd1 O2 2.345(2) . ?
Gd1 O10 2.348(2) . ?
Gd1 O9 2.3647(17) . ?
Gd1 O37 2.375(2) . ?
Gd1 O20 2.4218(17) . ?
Gd1 O11 2.4340(19) . ?
Gd1 O15 2.512(2) . ?
Gd1 Gd2 3.8920(3) . ?
Gd1 Gd9 3.9190(3) . ?
Gd1 Gd7 3.9628(2) . ?
Gd1 Gd4 3.9936(3) . ?
Gd2 O39 2.3484(18) . ?
Gd2 O10 2.373(2) . ?
Gd2 O97 2.432(2) . ?
Gd2 O32 2.461(2) . ?
Gd2 O2 2.465(2) . ?
Gd2 O87 2.478(3) . ?
Gd2 O98 2.483(2) . ?
Gd2 O63 2.485(3) . ?
Gd2 O33 2.5150(17) . ?
Gd2 C110 2.840(4) . ?
Gd2 C93 2.859(3) . ?
Gd2 C13 2.865(3) . ?
Gd3 O12 2.321(2) . ?
Gd3 O5 2.348(2) . ?
Gd3 O7 2.350(2) . ?
Gd3 O27 2.356(2) . ?
Gd3 O102 2.362(2) . ?
Gd3 O103 2.4156(17) . ?
Gd3 O14 2.4441(16) . ?
Gd3 O111 2.507(2) . ?
Gd3 Gd7 3.8893(3) . ?
Gd3 Gd4 3.9159(3) . ?
Gd3 Gd8 4.0001(2) . ?
Gd3 Gd18 4.0033(3) . ?
Gd4 O113 2.394(2) . ?
Gd4 O7 2.4131(15) . ?
Gd4 O11 2.418(2) . ?
Gd4 O18 2.425(2) . ?
Gd4 O103 2.427(2) . ?
Gd4 O99 2.433(2) . ?
Gd4 O107 2.449(2) . ?
Gd4 O21 2.495(2) . ?
Gd4 O37 2.508(2) . ?
Gd4 C4 2.788(4) . ?
Gd4 C104 2.913(3) . ?
Gd4 Gd7 3.6171(3) . ?
Gd5 O94 2.318(2) . ?
Gd5 O100 2.3565(19) . ?
Gd5 O98 2.359(2) . ?
Gd5 O112 2.365(2) . ?
Gd5 O109 2.3662(19) . ?
Gd5 O19 2.4206(19) . ?
Gd5 O97 2.4498(19) . ?
Gd5 O55 2.515(2) . ?
Gd5 Gd11 3.8985(3) . ?
Gd5 Gd10 3.9243(3) . ?
Gd5 Gd9 4.0048(3) . ?
Gd6 O47 2.351(2) . ?
Gd6 O16 2.371(2) . ?
Gd6 O101 2.433(2) . ?
Gd6 O43 2.452(2) . ?
Gd6 O72 2.470(2) . ?
Gd6 O1 2.472(2) . ?
Gd6 O28 2.4736(19) . ?
Gd6 O69 2.478(3) . ?
Gd6 O58 2.532(2) . ?
Gd6 C98 2.856(3) . ?
Gd6 C109 2.872(4) . ?
Gd6 C112 2.881(4) . ?
Gd7 O30 2.3384(18) . ?
Gd7 O7 2.368(2) . ?
Gd7 O11 2.4273(17) . ?
Gd7 O53 2.458(2) . ?
Gd7 O5 2.462(2) . ?
Gd7 O85 2.477(3) . ?
Gd7 O116 2.478(3) . ?
Gd7 O9 2.484(2) . ?
Gd7 O99 2.5097(19) . ?
Gd7 C92 2.839(3) . ?
Gd7 C3 2.865(4) . ?
Gd7 C41 2.874(4) . ?
Gd8 O24 2.353(2) . ?
Gd8 O48 2.3561(18) . ?
Gd8 O14 2.4392(19) . ?
Gd8 O31 2.453(3) . ?
Gd8 O3 2.461(2) . ?
Gd8 O82 2.472(3) . ?
Gd8 O77 2.488(3) . ?
Gd8 O102 2.4941(17) . ?
Gd8 O51 2.514(2) . ?
Gd8 C89 2.834(3) . ?
Gd8 C30 2.864(4) . ?
Gd8 C25 2.882(4) . ?
Gd9 O54 2.385(2) . ?
Gd9 O97 2.3946(18) . ?
Gd9 O10 2.4090(17) . ?
Gd9 O59 2.409(3) . ?
Gd9 O33 2.428(2) . ?
Gd9 O20 2.433(2) . ?
Gd9 O64 2.4717(19) . ?
Gd9 O117 2.473(2) . ?
Gd9 O109 2.533(2) . ?
Gd9 C55 2.784(4) . ?
Gd9 C27 2.902(3) . ?
Gd10 O92 2.396(3) . ?
Gd10 O13 2.3979(16) . ?
Gd10 O19 2.400(2) . ?
Gd10 O62 2.420(3) . ?
Gd10 O112 2.4226(19) . ?
Gd10 O71 2.431(3) . ?
Gd10 O78 2.461(2) . ?
Gd10 O90 2.471(3) . ?
Gd10 O52 2.534(2) . ?
Gd10 C61 2.777(4) . ?
Gd10 C31 2.898(4) . ?
Gd10 Gd11 3.6237(3) . ?
Gd11 O108 2.346(2) . ?
Gd11 O112 2.359(2) . ?
Gd11 O13 2.438(2) . ?
Gd11 O44 2.454(2) . ?
Gd11 O49 2.469(2) . ?
Gd11 O93 2.472(3) . ?
Gd11 O84 2.473(2) . ?
Gd11 O100 2.480(2) . ?
Gd11 O62 2.565(2) . ?
Gd11 C1 2.848(3) . ?
Gd11 C113 2.859(4) . ?
Gd11 C46 2.877(3) . ?
Gd12 O22 2.3306(18) . ?
Gd12 O16 2.340(2) . ?
Gd12 O1 2.342(2) . ?
Gd12 O36 2.349(2) . ?
Gd12 O110 2.3670(18) . ?
Gd12 O50 2.403(2) . ?
Gd12 O96 2.4417(19) 2_666 ?
Gd12 O80 2.514(3) . ?
Gd12 Gd20 3.9063(3) . ?
Gd12 Gd13 3.9675(3) 2_666 ?
Gd12 Gd15 4.0165(2) . ?
Gd13 O25 2.351(2) . ?
Gd13 O23 2.3725(19) 2_666 ?
Gd13 O96 2.422(2) . ?
Gd13 O40 2.457(2) 2_666 ?
Gd13 O95 2.474(2) 2_666 ?
Gd13 O65 2.480(2) 2_666 ?
Gd13 O36 2.4810(19) 2_666 ?
Gd13 O70 2.481(2) . ?
Gd13 O34 2.515(2) . ?
Gd13 C87 2.841(3) 2_666 ?
Gd13 C45 2.850(3) 2_666 ?
Gd13 C12 2.879(3) . ?
Gd14 O26 2.303(2) . ?
Gd14 O67 2.363(2) . ?
Gd14 O24 2.367(2) . ?
Gd14 O3 2.373(2) . ?
Gd14 O28 2.382(2) . ?
Gd14 O38 2.4329(19) . ?
Gd14 O101 2.4407(18) . ?
Gd14 O115 2.534(3) . ?
Gd14 Gd18 3.9171(3) . ?
Gd14 Gd20 3.9754(3) . ?
Gd15 O45 2.397(2) . ?
Gd15 O23 2.407(2) . ?
Gd15 O60 2.420(2) . ?
Gd15 O96 2.4233(17) 2_666 ?
Gd15 O68 2.447(2) . ?
Gd15 O34 2.449(2) 2_666 ?
Gd15 O6 2.456(2) . ?
Gd15 O61 2.487(2) . ?
Gd15 O110 2.529(2) . ?
Gd15 C43 2.779(3) . ?
Gd15 C114 2.889(4) . ?
Gd16 O35 2.333(2) . ?
Gd16 O17 2.362(2) . ?
Gd16 O49 2.367(2) . ?
Gd16 O52 2.3670(18) . ?
Gd16 O8 2.367(2) . ?
Gd16 O57 2.425(2) . ?
Gd16 O13 2.429(2) . ?
Gd16 O118 2.505(3) . ?
Gd16 Gd19 3.9033(3) . ?
Gd16 Gd21 3.9095(3) . ?
Gd17 O46 2.315(2) . ?
Gd17 O95 2.3518(19) . ?
Gd17 O23 2.360(2) . ?
Gd17 O29 2.380(2) . ?
Gd17 O106 2.3810(17) . ?
Gd17 O6 2.401(2) . ?
Gd17 O105 2.451(2) 2_666 ?
Gd17 O76 2.519(3) . ?
Gd17 Gd19 3.9834(3) 2_666 ?
Gd17 Gd21 4.0211(3) 2_666 ?
Gd18 O119 2.385(2) . ?
Gd18 O24 2.3952(18) . ?
Gd18 O14 2.412(2) . ?
Gd18 O51 2.413(2) . ?
Gd18 O89 2.428(2) . ?
Gd18 O38 2.430(2) . ?
Gd18 O73 2.449(2) . ?
Gd18 O83 2.480(3) . ?
Gd18 O27 2.5445(18) . ?
Gd18 C65 2.785(4) . ?
Gd18 C21 2.878(3) . ?
Gd19 O104 2.343(2) . ?
Gd19 O17 2.364(2) . ?
Gd19 O105 2.445(2) . ?
Gd19 O8 2.472(2) . ?
Gd19 O29 2.472(2) 2_666 ?
Gd19 O56 2.4730(19) . ?
Gd19 O79 2.478(3) 2_666 ?
Gd19 O86 2.488(2) . ?
Gd19 O114 2.537(2) . ?
Gd19 C100 2.845(3) . ?
Gd19 C125 2.858(4) 2_666 ?
Gd19 C118 2.900(3) . ?
Gd20 O75 2.387(2) . ?
Gd20 O81 2.405(2) . ?
Gd20 O101 2.4074(19) . ?
Gd20 O16 2.419(2) . ?
Gd20 O50 2.422(3) . ?
Gd20 O58 2.428(3) . ?
Gd20 O91 2.441(3) . ?
Gd20 O74 2.459(3) . ?
Gd20 O67 2.537(2) . ?
Gd20 C72 2.758(4) . ?
Gd20 C58 2.884(4) . ?
Gd21 O42 2.394(3) . ?
Gd21 O105 2.4005(16) . ?
Gd21 O57 2.404(3) . ?
Gd21 O17 2.412(2) . ?
Gd21 O88 2.429(2) . ?
Gd21 O114 2.438(3) . ?
Gd21 O66 2.471(2) 2_666 ?
Gd21 O41 2.473(3) . ?
Gd21 O106 2.553(2) 2_666 ?
Gd21 C75 2.789(4) . ?
Gd21 C18 2.925(4) 2_666 ?
C1 O44 1.222(4) . ?
C1 O100 1.287(3) . ?
C1 C2 1.506(5) . ?
C2 H2A 0.9800 . ?
C2 H2B 0.9800 . ?
C2 H2C 0.9800 . ?
C3 O116 1.255(4) . ?
C3 O9 1.284(4) . ?
C3 C71 1.486(6) . ?
C4 O18 1.259(4) . ?
C4 O107 1.265(4) . ?
C4 C78 1.517(6) . ?
C5 O103 1.311(4) . ?
C5 C115 1.423(5) . ?
C5 C103 1.435(4) . ?
C6 C98 1.505(5) . ?
C6 H6A 0.9800 . ?
C6 H6B 0.9800 . ?
C6 H6C 0.9800 . ?
C7 O20 1.302(4) . ?
C7 C8 1.404(4) . ?
C7 C14 1.409(5) . ?
C8 C124 1.377(6) . ?
C8 C48 1.463(5) . ?
C9 C100 1.477(4) . ?
C9 H9A 0.9800 . ?
C9 H9B 0.9800 . ?
C9 H9C 0.9800 . ?
C10 C93 1.491(5) . ?
C10 H10A 0.9800 . ?
C10 H10B 0.9800 . ?
C10 H10C 0.9800 . ?
C11 C51 1.381(5) . ?
C11 C103 1.384(5) . ?
C11 H11 0.9500 . ?
C12 O70 1.250(4) . ?
C12 O34 1.285(4) . ?
C12 C111 1.481(5) . ?
C13 O63 1.240(4) . ?
C13 O33 1.285(4) . ?
C13 C64 1.487(5) . ?
C14 C28 1.383(6) . ?
C14 O15 1.417(4) . ?
C15 O22 1.237(3) . ?
C15 O48 1.273(4) . ?
C15 C33 1.537(5) . ?
C16 O45 1.234(5) . ?
C16 C47 1.437(5) . ?
C16 H16 0.9500 . ?
C17 C101 1.483(5) . ?
C17 H17A 0.9800 . ?
C17 H17B 0.9800 . ?
C17 H17C 0.9800 . ?
C18 O66 1.257(4) . ?
C18 O106 1.288(4) . ?
C18 C127 1.465(6) . ?
C19 O6 1.303(5) . ?
C19 C47 1.383(5) . ?
C19 C123 1.429(6) . ?
C20 C106 1.551(5) . ?
C20 H20A 0.9800 . ?
C20 H20B 0.9800 . ?
C20 H20C 0.9800 . ?
C21 O73 1.249(4) . ?
C21 O27 1.280(4) . ?
C21 C22 1.489(4) . ?
C22 H22A 0.9800 . ?
C22 H22B 0.9800 . ?
C22 H22C 0.9800 . ?
C23 C32 1.394(5) . ?
C23 C66 1.418(6) . ?
C23 C108 1.423(4) . ?
C24 C115 1.373(5) . ?
C24 C51 1.408(4) . ?
C24 H24 0.9500 . ?
C25 O82 1.266(4) . ?
C25 O102 1.294(5) . ?
C25 C82 1.506(5) . ?
C26 C89 1.505(5) . ?
C26 H26A 0.9800 . ?
C26 H26B 0.9800 . ?
C26 H26C 0.9800 . ?
C27 O109 1.261(4) . ?
C27 O64 1.266(5) . ?
C27 C60 1.491(5) . ?
C28 C128 1.368(5) . ?
C28 H28 0.9500 . ?
C29 O111 1.424(5) . ?
C29 H29A 0.9800 . ?
C29 H29B 0.9800 . ?
C29 H29C 0.9800 . ?
C30 O77 1.230(4) . ?
C30 O51 1.292(4) . ?
C30 C134 1.504(6) . ?
C31 O78 1.248(4) . ?
C31 O52 1.288(4) . ?
C31 C79 1.471(5) . ?
C32 O119 1.247(5) . ?
C32 H32 0.9500 . ?
C33 H33A 0.9800 . ?
C33 H33B 0.9800 . ?
C33 H33C 0.9800 . ?
C34 C55 1.506(5) . ?
C34 H34A 0.9800 . ?
C34 H34B 0.9800 . ?
C34 H34C 0.9800 . ?
C35 C110 1.525(6) . ?
C35 H35A 0.9800 . ?
C35 H35B 0.9800 . ?
C35 H35C 0.9800 . ?
C36 C99 1.514(5) . ?
C36 H36A 0.9800 . ?
C36 H36B 0.9800 . ?
C36 H36C 0.9800 . ?
C37 C44 1.484(6) . ?
C37 H37A 0.9800 . ?
C37 H37B 0.9800 . ?
C37 H37C 0.9800 . ?
C38 C140 1.340(6) . ?
C38 C80 1.390(7) . ?
C38 H38 0.9500 . ?
C39 C114 1.489(5) . ?
C39 H39A 0.9800 . ?
C39 H39B 0.9800 . ?
C39 H39C 0.9800 . ?
C40 O42 1.216(5) . ?
C40 C59 1.471(6) . ?
C40 H40 0.9500 . ?
C41 O85 1.255(3) . ?
C41 O99 1.274(4) . ?
C41 C62 1.459(5) . ?
C42 O35 1.246(4) . ?
C42 O25 1.270(4) . ?
C42 C69 1.497(6) . ?
C43 O60 1.226(5) . ?
C43 O68 1.298(5) . ?
C43 C83 1.544(5) . ?
C44 O26 1.241(3) . ?
C44 O30 1.285(4) . ?
C45 O65 1.251(4) . ?
C45 O36 1.281(5) . ?
C45 C131 1.504(5) . ?
C46 O62 1.244(5) . ?
C46 O93 1.249(4) . ?
C46 C84 1.498(6) . ?
C47 C57 1.442(6) . ?
C48 O54 1.239(5) . ?
C48 H48 0.9500 . ?
C49 C104 1.478(4) . ?
C49 H49A 0.9800 . ?
C49 H49B 0.9800 . ?
C49 H49C 0.9800 . ?
C51 H51 0.9500 . ?
C52 C92 1.497(5) . ?
C52 H52A 0.9800 . ?
C52 H52B 0.9800 . ?
C52 H52C 0.9800 . ?
C53 C86 1.341(6) . ?
C53 O55 1.413(4) . ?
C53 C107 1.454(6) . ?
C54 C87 1.497(5) . ?
C54 H54A 0.9800 . ?
C54 H54B 0.9800 . ?
C54 H54C 0.9800 . ?
C55 O59 1.224(5) . ?
C55 O117 1.298(5) . ?
C56 C138 1.359(6) . ?
C56 O115 1.400(4) . ?
C56 C108 1.428(5) . ?
C57 C137 1.356(6) . ?
C57 H57 0.9500 . ?
C58 O74 1.234(4) . ?
C58 O67 1.282(4) . ?
C58 C81 1.527(5) . ?
C59 C73 1.379(6) . ?
C59 C116 1.399(5) . ?
C60 H60A 0.9800 . ?
C60 H60B 0.9800 . ?
C60 H60C 0.9800 . ?
C61 O71 1.254(5) . ?
C61 O90 1.321(6) . ?
C61 C94 1.519(6) . ?
C62 H62A 0.9800 . ?
C62 H62B 0.9800 . ?
C62 H62C 0.9800 . ?
C63 O50 1.337(5) . ?
C63 C126 1.409(5) . ?
C63 C140 1.410(6) . ?
C64 H64A 0.9800 . ?
C64 H64B 0.9800 . ?
C64 H64C 0.9800 . ?
C65 O89 1.201(5) . ?
C65 O83 1.310(5) . ?
C65 C96 1.538(6) . ?
C66 C132 1.353(6) . ?
C66 H66 0.9500 . ?
C67 C135 1.384(7) . ?
C67 O118 1.388(5) . ?
C67 C116 1.423(6) . ?
C68 C123 1.365(6) . ?
C68 C137 1.377(6) . ?
C68 H68 0.9500 . ?
C69 H69A 0.9800 . ?
C69 H69B 0.9800 . ?
C69 H69C 0.9800 . ?
C70 C118 1.490(5) . ?
C70 H70A 0.9800 . ?
C70 H70B 0.9800 . ?
C70 H70C 0.9800 . ?
C71 H71A 0.9800 . ?
C71 H71B 0.9800 . ?
C71 H71C 0.9800 . ?
C72 O81 1.218(6) . ?
C72 O91 1.348(6) . ?
C72 C95 1.478(6) . ?
C73 C136 1.359(7) . ?
C73 H73 0.9500 . ?
C74 O55 1.414(5) . ?
C74 H74A 0.9800 . ?
C74 H74B 0.9800 . ?
C74 H74C 0.9800 . ?
C75 O88 1.272(6) . ?
C75 O41 1.311(6) . ?
C75 C97 1.543(6) . ?
C76 C109 1.462(6) . ?
C76 H76A 0.9800 . ?
C76 H76B 0.9800 . ?
C76 H76C 0.9800 . ?
C77 C50 1.371(7) . ?
C77 C117 1.383(6) . ?
C77 H77 0.9500 . ?
C78 H78A 0.9800 . ?
C78 H78B 0.9800 . ?
C78 H78C 0.9800 . ?
C79 H79A 0.9800 . ?
C79 H79B 0.9800 . ?
C79 H79C 0.9800 . ?
C80 C133 1.379(8) . ?
C80 H80 0.9500 . ?
C81 H81A 0.9800 . ?
C81 H81B 0.9800 . ?
C81 H81C 0.9800 . ?
C82 H82A 0.9800 . ?
C82 H82B 0.9800 . ?
C82 H82C 0.9800 . ?
C83 H83A 0.9800 . ?
C83 H83B 0.9800 . ?
C83 H83C 0.9800 . ?
C84 H84A 0.9800 . ?
C84 H84B 0.9800 . ?
C84 H84C 0.9800 . ?
C85 O76 1.436(5) . ?
C85 H85A 0.9800 . ?
C85 H85B 0.9800 . ?
C85 H85C 0.9800 . ?
C86 C50 1.392(6) . ?
C86 H86 0.9500 . ?
C87 O40 1.235(4) . ?
C87 O95 1.297(3) . ?
C88 O118 1.444(5) . ?
C88 H88A 0.9800 . ?
C88 H88B 0.9800 . ?
C88 H88C 0.9800 . ?
C89 O31 1.226(4) . ?
C89 O3 1.293(3) . ?
C90 C125 1.481(6) . ?
C90 H90A 0.9800 . ?
C90 H90B 0.9800 . ?
C90 H90C 0.9800 . ?
C91 O80 1.404(5) . ?
C91 H91A 0.9800 . ?
C91 H91B 0.9800 . ?
C91 H91C 0.9800 . ?
C92 O53 1.250(4) . ?
C92 O5 1.289(4) . ?
C93 O32 1.257(4) . ?
C93 O2 1.292(4) . ?
C50 H50 0.9500 . ?
C94 H94A 0.9800 . ?
C94 H94B 0.9800 . ?
C94 H94C 0.9800 . ?
C95 H95A 0.9800 . ?
C95 H95B 0.9800 . ?
C95 H95C 0.9800 . ?
C96 H96A 0.9800 . ?
C96 H96B 0.9800 . ?
C96 H96C 0.9800 . ?
C97 H97A 0.9800 . ?
C97 H97B 0.9800 . ?
C97 H97C 0.9800 . ?
C98 O43 1.241(4) . ?
C98 O1 1.300(3) . ?
C99 O46 1.246(4) . ?
C99 O47 1.287(4) . ?
C100 O56 1.236(4) . ?
C100 O8 1.280(3) . ?
C101 O94 1.261(4) . ?
C101 O104 1.286(4) . ?
C102 O39 1.254(4) . ?
C102 O12 1.268(3) . ?
C102 C122 1.522(5) . ?
C103 C105 1.454(5) . ?
C104 O21 1.260(4) . ?
C104 O37 1.279(4) . ?
C105 O113 1.230(4) . ?
C105 H105 0.9500 . ?
C106 O4 1.239(4) . ?
C106 O108 1.255(4) . ?
C107 O19 1.306(4) . ?
C107 C117 1.440(5) . ?
C108 O38 1.322(5) . ?
C109 O69 1.258(4) . ?
C109 O28 1.283(5) . ?
C110 O98 1.256(4) . ?
C110 O87 1.270(4) . ?
C111 H11A 0.9800 . ?
C111 H11B 0.9800 . ?
C111 H11C 0.9800 . ?
C112 O72 1.226(4) . ?
C112 O58 1.282(4) . ?
C112 C139 1.491(6) . ?
C113 O84 1.238(5) . ?
C113 O49 1.299(4) . ?
C113 C129 1.489(6) . ?
C114 O61 1.248(3) . ?
C114 O110 1.293(4) . ?
C115 O111 1.379(3) . ?
C116 O57 1.328(5) . ?
C117 C120 1.452(6) . ?
C118 O86 1.257(5) . ?
C118 O114 1.272(5) . ?
C119 O75 1.229(6) . ?
C119 C126 1.428(6) . ?
C119 H119 0.9500 . ?
C120 O92 1.206(5) . ?
C120 H120 0.9500 . ?
C121 O15 1.439(4) . ?
C121 H12A 0.9800 . ?
C121 H12B 0.9800 . ?
C121 H12C 0.9800 . ?
C122 H12D 0.9800 . ?
C122 H12E 0.9800 . ?
C122 H12F 0.9800 . ?
C123 O76 1.427(5) . ?
C124 C128 1.391(6) . ?
C124 H124 0.9500 . ?
C125 O79 1.260(5) . ?
C125 O29 1.278(5) . ?
C126 C133 1.392(7) . ?
C127 H12G 0.9800 . ?
C127 H12H 0.9800 . ?
C127 H12I 0.9800 . ?
C128 H128 0.9500 . ?
C129 H12J 0.9800 . ?
C129 H12K 0.9800 . ?
C129 H12L 0.9800 . ?
C130 O115 1.412(4) . ?
C130 H13A 0.9800 . ?
C130 H13B 0.9800 . ?
C130 H13C 0.9800 . ?
C131 H13D 0.9800 . ?
C131 H13E 0.9800 . ?
C131 H13F 0.9800 . ?
C132 C138 1.398(6) . ?
C132 H132 0.9500 . ?
C133 H133 0.9500 . ?
C134 H13G 0.9800 . ?
C134 H13H 0.9800 . ?
C134 H13I 0.9800 . ?
C135 C136 1.388(6) . ?
C135 H135 0.9500 . ?
C136 H136 0.9500 . ?
C137 H137 0.9500 . ?
C138 H138 0.9500 . ?
C139 H13J 0.9800 . ?
C139 H13K 0.9800 . ?
C139 H13L 0.9800 . ?
C140 O80 1.402(5) . ?
O7 H7A 1.0000 . ?
O10 H10D 1.0000 . ?
O11 H11D 1.0000 . ?
O13 H13M 1.0000 . ?
O14 H14A 1.0000 . ?
O16 H16A 1.0000 . ?
O17 H17D 1.0000 . ?
O23 H23A 1.0000 . ?
O24 H24A 1.0000 . ?
O96 H96G 1.0000 . ?
O97 H97D 1.0000 . ?
O101 H10E 1.0000 . ?
O105 H10L 1.0000 . ?
O112 H11E 1.0000 . ?
